data_1548970
loop_
_publ_author_name
'Fatila, Elisabeth M.'
'Pink, Maren'
'Twum, Eric B.'
'Karty, Jonathan A.'
'Flood, Amar H.'

_publ_section_title
;
 Phosphate-phosphate oligomerization drives higher order co-assemblies
 with stacks of cyanostar macrocycles.
;
_journal_issue 11
_journal_name_full 'Chemical science'
_journal_page_first 2863
_journal_page_last 2872
_journal_paper_doi 10.1039/c7sc05290a
_journal_volume 9
_journal_year 2018
_chemical_formula_moiety '4(C65 H65 N5), 3(C16 H36 N), 3(H2 P O4) [+ solvent]'
_chemical_formula_sum 'C308 H374 N23 O12 P3'
_chemical_formula_weight 4683.19
_chemical_properties_physical Hygroscopic
_space_group_crystal_system triclinic
_space_group_IT_number 2
_space_group_name_Hall '-P 1'
_space_group_name_H-M_alt 'P -1'
_symmetry_space_group_name_Hall '-P 1'
_symmetry_space_group_name_H-M 'P -1'
_atom_sites_solution_hydrogens mixed
_audit_creation_method SHELXL-2014/7
_audit_update_record
;
2017-11-30 deposited with the CCDC.
2018-02-12 downloaded from the CCDC.
;
_cell_angle_alpha 118.123(5)
_cell_angle_beta 106.659(6)
_cell_angle_gamma 99.169(6)
_cell_formula_units_Z 1
_cell_length_a 21.138(2)
_cell_length_b 21.616(2)
_cell_length_c 21.948(2)
_cell_measurement_reflns_used 5626
_cell_measurement_temperature 230(2)
_cell_measurement_theta_max 20.76
_cell_measurement_theta_min 2.28
_cell_volume 7942.0(15)
_computing_cell_refinement 'APEX II v2014.11-0 (Bruker, 2014)'
_computing_data_collection 'APEX II v2014.11-0 (Bruker, 2014)'
_computing_data_reduction 'APEX II v2014.11-0 (Bruker, 2014)'
_computing_molecular_graphics 'SHELXTL (Bruker, 2016)'
_computing_publication_material 'SHELXTL (Bruker, 2016)'
_computing_structure_refinement 'SHELXL-2014/7 (Sheldrick, 2016)'
_computing_structure_solution 'SHELX (Bruker, 2016)'
_diffrn_ambient_temperature 230(2)
_diffrn_detector 'CCD area detector'
_diffrn_detector_area_resol_mean 83.33
_diffrn_detector_type 'Bruker APEXII'
_diffrn_measured_fraction_theta_full 0.978
_diffrn_measured_fraction_theta_max 0.978
_diffrn_measurement_details '0.50 degree frames measured for 180 seconds each'
_diffrn_measurement_device 'APEX Kappa Duo'
_diffrn_measurement_device_type Kappa
_diffrn_measurement_method 'omega and phi scans'
_diffrn_radiation_monochromator graphite
_diffrn_radiation_type MoK\a
_diffrn_radiation_wavelength 0.71073
_diffrn_reflns_av_R_equivalents 0.0525
_diffrn_reflns_av_unetI/netI 0.1184
_diffrn_reflns_Laue_measured_fraction_full 0.978
_diffrn_reflns_Laue_measured_fraction_max 0.978
_diffrn_reflns_limit_h_max 24
_diffrn_reflns_limit_h_min -25
_diffrn_reflns_limit_k_max 25
_diffrn_reflns_limit_k_min -25
_diffrn_reflns_limit_l_max 25
_diffrn_reflns_limit_l_min -26
_diffrn_reflns_number 49396
_diffrn_reflns_point_group_measured_fraction_full 0.978
_diffrn_reflns_point_group_measured_fraction_max 0.978
_diffrn_reflns_theta_full 25.173
_diffrn_reflns_theta_max 25.173
_diffrn_reflns_theta_min 1.093
_diffrn_source 'sealed tube'
_exptl_absorpt_coefficient_mu 0.074
_exptl_absorpt_correction_T_max 0.7452
_exptl_absorpt_correction_T_min 0.6004
_exptl_absorpt_correction_type multi-scan
_exptl_absorpt_process_details 'SADABS, G. Sheldrick; 2016'
_exptl_crystal_colour colourless
_exptl_crystal_density_diffrn 0.979
_exptl_crystal_description block
_exptl_crystal_F_000 2524
_exptl_crystal_recrystallization_method 'Re-crystallisation from solvent: Diethyl ether, chloroform'
_exptl_crystal_size_max 0.210
_exptl_crystal_size_mid 0.190
_exptl_crystal_size_min 0.160
_refine_diff_density_max 0.556
_refine_diff_density_min -0.364
_refine_diff_density_rms 0.068
_refine_ls_extinction_method none
_refine_ls_goodness_of_fit_ref 1.343
_refine_ls_hydrogen_treatment constr
_refine_ls_matrix_type full
_refine_ls_number_parameters 1898
_refine_ls_number_reflns 27892
_refine_ls_number_restraints 5061
_refine_ls_restrained_S_all 1.298
_refine_ls_R_factor_all 0.2733
_refine_ls_R_factor_gt 0.1399
_refine_ls_shift/su_max 0.000
_refine_ls_shift/su_mean 0.000
_refine_ls_structure_factor_coef Fsqd
_refine_ls_weighting_details 'w=1/[\s^2^(Fo^2^)+(0.1500P)^2^] where P=(Fo^2^+2Fc^2^)/3'
_refine_ls_weighting_scheme calc
_refine_ls_wR_factor_gt 0.3574
_refine_ls_wR_factor_ref 0.4307
_reflns_Friedel_coverage 0.000
_reflns_number_gt 9529
_reflns_number_total 27892
_reflns_threshold_expression 'I > 2\s(I)'
_cod_data_source_file c7sc05290a2.cif
_cod_data_source_block 14070_sq
_cod_depositor_comments 'Adding full bibliography for 1548970--1548971.cif.'
_cod_original_cell_volume 7942.5(14)
_cod_database_code 1548970
_shelx_shelxl_version_number 2014/7
_shelx_space_group_comment
;
The symmetry employed for this shelxl refinement is uniquely defined
by the following loop, which should always be used as a source of
symmetry information in preference to the above space-group names.
They are only intended as comments.
;
_shelx_estimated_absorpt_t_min 0.985
_shelx_estimated_absorpt_t_max 0.988

loop_
_space_group_symop_operation_xyz
'x, y, z'
'-x, -y, -z'

loop_
_atom_site_label
_atom_site_type_symbol
_atom_site_fract_x
_atom_site_fract_y
_atom_site_fract_z
_atom_site_U_iso_or_equiv
_atom_site_adp_type
_atom_site_occupancy
_atom_site_site_symmetry_order
_atom_site_calc_flag
_atom_site_refinement_flags_posn
_atom_site_refinement_flags_adp
_atom_site_refinement_flags_occupancy
_atom_site_disorder_assembly
_atom_site_disorder_group
P1 P 0.5000 0.5000 0.5000 0.1104(10) Uani 1 2 d DS U P . .
O1 O 0.5765(5) 0.5411(7) 0.5612(5) 0.156(4) Uani 0.5 1 d D U P . .
H1O H 0.6033 0.5203 0.5431 0.234 Uiso 0.25 1 d R U P . .
O2 O 0.5044(6) 0.4621(7) 0.4260(5) 0.146(4) Uani 0.5 1 d D U P . .
H2O H 0.5440 0.4560 0.4322 0.218 Uiso 0.25 1 d R U P . .
O3 O 0.4684(7) 0.5614(6) 0.5130(8) 0.161(5) Uani 0.5 1 d D U P . .
H3O H 0.4259 0.5448 0.5055 0.242 Uiso 0.25 1 d R U P . .
O4 O 0.4614(6) 0.4485(6) 0.5163(8) 0.148(4) Uani 0.5 1 d D U P . .
H4O H 0.4360 0.4687 0.5376 0.222 Uiso 0.25 1 d R U P . .
P2 P 0.3212(6) 0.5018(6) 0.5444(7) 0.1059(7) Uani 0.5 1 d D U P A 1
O5 O 0.3384(8) 0.5226(10) 0.4941(9) 0.200(4) Uani 0.5 1 d D U P A 1
H5O H 0.3825 0.5343 0.5062 0.299 Uiso 0.25 1 d R U P A 1
O6 O 0.3809(7) 0.4788(8) 0.5774(8) 0.174(3) Uani 0.5 1 d D U P A 1
H6O H 0.4043 0.4697 0.5505 0.260 Uiso 0.25 1 d R U P A 1
O7 O 0.3069(7) 0.5590(6) 0.6085(7) 0.168(3) Uani 0.5 1 d D U P A 1
H7O H 0.2734 0.5705 0.5896 0.252 Uiso 0.25 1 d R U P A 1
O8 O 0.2563(7) 0.4347(6) 0.5013(8) 0.199(4) Uani 0.5 1 d D U P A 1
H8O H 0.2214 0.4448 0.4825 0.299 Uiso 0.25 1 d R U P A 1
P2D P 0.3190(6) 0.5017(7) 0.5441(7) 0.1059(7) Uani 0.5 1 d D U P B 2
O5D O 0.2584(7) 0.5192(10) 0.5164(9) 0.200(4) Uani 0.5 1 d D U P B 2
H5OD H 0.2615 0.5288 0.4838 0.299 Uiso 0.25 1 d R U P B 2
O6D O 0.3071(7) 0.4862(8) 0.6010(8) 0.174(3) Uani 0.5 1 d D U P B 2
H6OD H 0.2697 0.4484 0.5779 0.260 Uiso 0.25 1 d R U P B 2
O7D O 0.3843(7) 0.5678(5) 0.5829(7) 0.168(3) Uani 0.5 1 d D U P B 2
H7OD H 0.4184 0.5529 0.5777 0.252 Uiso 0.25 1 d R U P B 2
O8D O 0.3265(8) 0.4340(6) 0.4895(8) 0.199(4) Uani 0.5 1 d D U P B 2
H8OD H 0.3701 0.4419 0.5000 0.299 Uiso 0.25 1 d R U P B 2
N6 N 0.2568(3) 0.7624(3) 0.9564(4) 0.1103(18) Uani 1 1 d . U . . .
C66 C 0.1917(4) 0.7659(4) 0.9730(4) 0.105(2) Uani 1 1 d . U . . .
H66A H 0.1497 0.7316 0.9252 0.126 Uiso 1 1 calc R U . . .
H66B H 0.1920 0.7477 1.0064 0.126 Uiso 1 1 calc R U . . .
C67 C 0.1855(4) 0.8411(4) 1.0090(4) 0.109(2) Uani 1 1 d . U . . .
H67A H 0.1813 0.8586 0.9747 0.130 Uiso 1 1 calc R U . . .
H67B H 0.2278 0.8767 1.0561 0.130 Uiso 1 1 calc R U . . .
C68 C 0.1198(4) 0.8368(5) 1.0267(5) 0.137(3) Uani 1 1 d . U . . .
H68A H 0.0783 0.7993 0.9795 0.164 Uiso 1 1 calc R U . . .
H68B H 0.1251 0.8199 1.0616 0.164 Uiso 1 1 calc R U . . .
C69 C 0.1072(5) 0.9084(6) 1.0606(6) 0.171(4) Uani 1 1 d . U . . .
H69A H 0.0654 0.9015 1.0701 0.206 Uiso 1 1 calc R U . . .
H69B H 0.1475 0.9457 1.1081 0.206 Uiso 1 1 calc R U . . .
H69C H 0.1006 0.9250 1.0260 0.206 Uiso 1 1 calc R U . . .
C70 C 0.2579(4) 0.7887(5) 0.9020(5) 0.133(3) Uani 1 1 d . U . . .
H70A H 0.2587 0.8404 0.9272 0.160 Uiso 1 1 calc R U . . .
H70B H 0.3026 0.7900 0.8970 0.160 Uiso 1 1 calc R U . . .
C71 C 0.2003(5) 0.7459(6) 0.8235(5) 0.159(4) Uani 1 1 d . U . . .
H71A H 0.1542 0.7397 0.8256 0.191 Uiso 1 1 calc R U . . .
H71B H 0.2027 0.6962 0.7932 0.191 Uiso 1 1 calc R U . . .
C72 C 0.2116(6) 0.7938(7) 0.7858(6) 0.183(4) Uani 1 1 d . U . . .
H72A H 0.2134 0.8448 0.8188 0.219 Uiso 1 1 calc R U . . .
H72B H 0.2564 0.7968 0.7808 0.219 Uiso 1 1 calc R U . . .
C73 C 0.1552(8) 0.7589(9) 0.7128(8) 0.274(8) Uani 1 1 d . U . . .
H73A H 0.1624 0.7878 0.6909 0.329 Uiso 1 1 calc R U . . .
H73B H 0.1539 0.7087 0.6799 0.329 Uiso 1 1 calc R U . . .
H73C H 0.1109 0.7565 0.7179 0.329 Uiso 1 1 calc R U . . .
C74 C 0.2492(4) 0.6824(4) 0.9201(5) 0.121(2) Uani 1 1 d . U . . .
H74A H 0.2041 0.6529 0.8752 0.145 Uiso 1 1 calc R U . . .
H74B H 0.2470 0.6677 0.9557 0.145 Uiso 1 1 calc R U . . .
C75 C 0.3060(6) 0.6623(6) 0.8964(7) 0.190(5) Uani 1 1 d . U . . .
H75A H 0.3509 0.6867 0.9411 0.228 Uiso 1 1 calc R U . . .
H75B H 0.3112 0.6792 0.8632 0.228 Uiso 1 1 calc R U . . .
C76 C 0.2842(8) 0.5683(7) 0.8496(10) 0.229(6) Uani 1 1 d . U . . .
H76A H 0.2374 0.5440 0.8076 0.275 Uiso 1 1 calc R U . . .
H76B H 0.3182 0.5534 0.8284 0.275 Uiso 1 1 calc R U . . .
C77 C 0.2842(11) 0.5467(9) 0.8970(11) 0.289(9) Uani 1 1 d . U . . .
H77A H 0.2717 0.4928 0.8700 0.346 Uiso 1 1 calc R U . . .
H77B H 0.3307 0.5704 0.9382 0.346 Uiso 1 1 calc R U . . .
H77C H 0.2501 0.5611 0.9174 0.346 Uiso 1 1 calc R U . . .
C78 C 0.3241(4) 0.8133(4) 1.0263(4) 0.109(2) Uani 1 1 d . U . . .
H78A H 0.3262 0.8650 1.0452 0.131 Uiso 1 1 calc R U . . .
H78B H 0.3634 0.8074 1.0115 0.131 Uiso 1 1 calc R U . . .
C79 C 0.3355(4) 0.8020(4) 1.0912(4) 0.104(2) Uani 1 1 d . U . . .
H79A H 0.2951 0.8039 1.1046 0.125 Uiso 1 1 calc R U . . .
H79B H 0.3395 0.7527 1.0756 0.125 Uiso 1 1 calc R U . . .
C80 C 0.4018(4) 0.8623(4) 1.1590(4) 0.108(2) Uani 1 1 d . U . . .
H80A H 0.4415 0.8600 1.1444 0.130 Uiso 1 1 calc R U . . .
H80B H 0.3973 0.9111 1.1731 0.130 Uiso 1 1 calc R U . . .
C81 C 0.4180(5) 0.8570(4) 1.2259(5) 0.141(3) Uani 1 1 d . U . . .
H81A H 0.4612 0.8975 1.2670 0.169 Uiso 1 1 calc R U . . .
H81B H 0.3797 0.8607 1.2418 0.169 Uiso 1 1 calc R U . . .
H81C H 0.4239 0.8094 1.2130 0.169 Uiso 1 1 calc R U . . .
N7 N 0.0033(8) 0.8992(8) 0.4345(11) 0.179(5) Uani 0.5 1 d D U P C -1
C82 C -0.0054(14) 0.9697(11) 0.4495(13) 0.208(8) Uani 0.5 1 d D U P C -1
H82A H -0.0184 0.9900 0.4927 0.249 Uiso 0.5 1 calc R U P C -1
H82B H 0.0404 1.0048 0.4653 0.249 Uiso 0.5 1 calc R U P C -1
C83 C -0.0540(19) 0.9680(18) 0.3914(16) 0.296(15) Uani 0.5 1 d D U P C -1
H83A H -0.0948 0.9223 0.3654 0.355 Uiso 0.5 1 calc R U P C -1
H83B H -0.0334 0.9622 0.3551 0.355 Uiso 0.5 1 calc R U P C -1
C84 C -0.081(3) 1.030(3) 0.406(2) 0.331(12) Uani 0.5 1 d D U P C -1
H84A H -0.0393 1.0756 0.4408 0.397 Uiso 0.5 1 calc R U P C -1
H84B H -0.1079 1.0289 0.4354 0.397 Uiso 0.5 1 calc R U P C -1
C85 C -0.126(4) 1.041(3) 0.346(2) 0.333(12) Uani 0.5 1 d D U P C -1
H85A H -0.1366 1.0864 0.3707 0.499 Uiso 0.5 1 calc R U P C -1
H85B H -0.1003 1.0458 0.3171 0.499 Uiso 0.5 1 calc R U P C -1
H85C H -0.1696 0.9987 0.3116 0.499 Uiso 0.5 1 calc R U P C -1
C86 C 0.0362(13) 0.8783(12) 0.3804(14) 0.203(7) Uani 0.5 1 d D U P C -1
H86A H 0.0548 0.8430 0.3890 0.243 Uiso 0.5 1 calc R U P C -1
H86B H -0.0066 0.8460 0.3331 0.243 Uiso 0.5 1 calc R U P C -1
C87 C 0.0782(14) 0.8953(12) 0.3529(14) 0.247(12) Uani 0.5 1 d D U P C -1
H87A H 0.1259 0.9092 0.3893 0.296 Uiso 0.5 1 calc R U P C -1
H87B H 0.0742 0.9414 0.3567 0.296 Uiso 0.5 1 calc R U P C -1
C88 C 0.0771(13) 0.8483(12) 0.2779(15) 0.208(9) Uani 0.5 1 d D U P C -1
H88A H 0.0664 0.7976 0.2675 0.249 Uiso 0.5 1 calc R U P C -1
H88B H 0.1258 0.8644 0.2843 0.249 Uiso 0.5 1 calc R U P C -1
C89 C 0.0310(10) 0.8391(12) 0.2027(13) 0.191(9) Uani 0.5 1 d D U P C -1
H89A H 0.0410 0.8044 0.1616 0.287 Uiso 0.5 1 calc R U P C -1
H89B H -0.0184 0.8197 0.1913 0.287 Uiso 0.5 1 calc R U P C -1
H89C H 0.0417 0.8873 0.2082 0.287 Uiso 0.5 1 calc R U P C -1
C90 C -0.0669(10) 0.8411(10) 0.4042(13) 0.170(7) Uani 0.5 1 d D U P C -1
H90A H -0.0868 0.8638 0.4411 0.204 Uiso 0.5 1 calc R U P C -1
H90B H -0.0967 0.8365 0.3578 0.204 Uiso 0.5 1 calc R U P C -1
C91 C -0.0781(12) 0.7710(12) 0.3871(15) 0.197(9) Uani 0.5 1 d D U P C -1
H91A H -0.0421 0.7755 0.4302 0.236 Uiso 0.5 1 calc R U P C -1
H91B H -0.0654 0.7463 0.3442 0.236 Uiso 0.5 1 calc R U P C -1
C92 C -0.1426(12) 0.7164(11) 0.3682(15) 0.218(10) Uani 0.5 1 d D U P C -1
H92A H -0.1723 0.6926 0.3141 0.262 Uiso 0.5 1 calc R U P C -1
H92B H -0.1676 0.7442 0.3965 0.262 Uiso 0.5 1 calc R U P C -1
C93 C -0.1386(17) 0.6542(15) 0.382(2) 0.308(17) Uani 0.5 1 d D U P C -1
H93A H -0.1858 0.6229 0.3666 0.462 Uiso 0.5 1 calc R U P C -1
H93B H -0.1161 0.6240 0.3529 0.462 Uiso 0.5 1 calc R U P C -1
H93C H -0.1113 0.6759 0.4357 0.462 Uiso 0.5 1 calc R U P C -1
C94 C 0.0610(14) 0.9191(15) 0.5044(16) 0.233(9) Uani 0.5 1 d D U P C -1
H94A H 0.0727 0.8738 0.4919 0.279 Uiso 0.5 1 calc R U P C -1
H94B H 0.1015 0.9553 0.5116 0.279 Uiso 0.5 1 calc R U P C -1
C95 C 0.061(3) 0.947(3) 0.5734(18) 0.331(12) Uani 0.5 1 d D U P C -1
H95A H 0.0207 0.9098 0.5659 0.397 Uiso 0.5 1 calc R U P C -1
H95B H 0.0482 0.9912 0.5851 0.397 Uiso 0.5 1 calc R U P C -1
C96 C 0.118(4) 0.968(3) 0.645(2) 0.333(12) Uani 0.5 1 d D U P C -1
H96A H 0.1614 0.9736 0.6372 0.399 Uiso 0.5 1 calc R U P C -1
H96B H 0.1091 0.9247 0.6491 0.399 Uiso 0.5 1 calc R U P C -1
C97 C 0.135(2) 1.038(2) 0.7245(19) 0.37(2) Uani 0.5 1 d D U P C -1
H97A H 0.1747 1.0405 0.7627 0.549 Uiso 0.5 1 calc R U P C -1
H97B H 0.1472 1.0828 0.7241 0.549 Uiso 0.5 1 calc R U P C -1
H97C H 0.0944 1.0335 0.7362 0.549 Uiso 0.5 1 calc R U P C -1
C1A C 0.2195(6) 0.6440(5) 0.4849(5) 0.070(2) Uani 0.530(2) 1 d D U P D 1
H1A H 0.2523 0.6256 0.5034 0.084 Uiso 0.530(2) 1 calc R U P D 1
C2A C 0.2295(7) 0.7158(6) 0.5340(6) 0.072(2) Uani 0.530(2) 1 d D U P D 1
C3A C 0.189(3) 0.7598(19) 0.524(2) 0.091(3) Uani 0.530(2) 1 d D U P D 1
N1A N 0.1494(11) 0.7835(9) 0.4991(9) 0.139(4) Uani 0.530(2) 1 d D U P D 1
C4A C 0.2863(5) 0.7637(4) 0.6148(4) 0.060(2) Uani 0.530(2) 1 d DG U P D 1
C5A C 0.3211(4) 0.7297(3) 0.6466(4) 0.0542(19) Uani 0.530(2) 1 d DG U P D 1
H5A H 0.3099 0.6775 0.6180 0.065 Uiso 0.530(2) 1 calc R U P D 1
C6A C 0.3727(4) 0.7729(4) 0.7207(4) 0.0537(19) Uani 0.530(2) 1 d DG U P D 1
C7A C 0.3893(7) 0.8500(4) 0.7630(4) 0.062(2) Uani 0.530(2) 1 d DG U P D 1
H7A H 0.4242 0.8792 0.8131 0.075 Uiso 0.530(2) 1 calc R U P D 1
C8A C 0.3545(9) 0.8840(4) 0.7312(5) 0.0615(16) Uani 0.530(2) 1 d DG U P D 1
C9A C 0.3029(8) 0.8408(5) 0.6571(6) 0.072(2) Uani 0.530(2) 1 d DG U P D 1
H9A H 0.2793 0.8638 0.6356 0.087 Uiso 0.530(2) 1 calc R U P D 1
C10A C 0.3723(11) 0.9695(6) 0.7790(10) 0.0805(17) Uani 0.530(2) 1 d D U P D 1
C11A C 0.3696(14) 0.999(2) 0.7263(17) 0.098(5) Uani 0.530(2) 1 d D U P D 1
H11A H 0.3835 1.0528 0.7560 0.146 Uiso 0.530(2) 1 calc R U P D 1
H11B H 0.3220 0.9772 0.6874 0.146 Uiso 0.530(2) 1 calc R U P D 1
H11C H 0.4015 0.9844 0.7024 0.146 Uiso 0.530(2) 1 calc R U P D 1
C12A C 0.3112(13) 0.9808(19) 0.8043(15) 0.092(4) Uani 0.530(2) 1 d D U P D 1
H12A H 0.3153 1.0330 0.8281 0.139 Uiso 0.530(2) 1 calc R U P D 1
H12B H 0.3137 0.9663 0.8403 0.139 Uiso 0.530(2) 1 calc R U P D 1
H12C H 0.2664 0.9501 0.7603 0.139 Uiso 0.530(2) 1 calc R U P D 1
C13A C 0.4447(14) 1.017(3) 0.8473(16) 0.099(4) Uani 0.530(2) 1 d D U P D 1
H13A H 0.4526 1.0694 0.8679 0.149 Uiso 0.530(2) 1 calc R U P D 1
H13B H 0.4814 1.0038 0.8309 0.149 Uiso 0.530(2) 1 calc R U P D 1
H13C H 0.4457 1.0065 0.8861 0.149 Uiso 0.530(2) 1 calc R U P D 1
C14A C 0.4011(5) 0.7307(5) 0.7512(5) 0.0594(19) Uani 0.530(2) 1 d D U P D 1
H14A H 0.3997 0.6836 0.7148 0.071 Uiso 0.530(2) 1 calc R U P D 1
C15A C 0.4285(8) 0.7490(6) 0.8224(5) 0.0574(18) Uani 0.530(2) 1 d D U P D 1
C16A C 0.433(4) 0.812(2) 0.8893(13) 0.065(3) Uani 0.530(2) 1 d D U P D 1
N2A N 0.4322(11) 0.8699(7) 0.9357(7) 0.085(3) Uani 0.530(2) 1 d D U P D 1
C17A C 0.4512(5) 0.6980(3) 0.8456(4) 0.0512(19) Uani 0.530(2) 1 d DG U P D 1
C18A C 0.4301(4) 0.6221(3) 0.7914(3) 0.055(2) Uani 0.530(2) 1 d DG U P D 1
H18A H 0.4040 0.6031 0.7399 0.066 Uiso 0.530(2) 1 calc R U P D 1
C19A C 0.4478(5) 0.5742(3) 0.8133(4) 0.066(2) Uani 0.530(2) 1 d DG U P D 1
C20A C 0.4865(8) 0.6022(4) 0.8894(5) 0.070(2) Uani 0.530(2) 1 d DG U P D 1
H20A H 0.4985 0.5699 0.9042 0.083 Uiso 0.530(2) 1 calc R U P D 1
C21A C 0.5076(9) 0.6782(5) 0.9436(3) 0.0629(19) Uani 0.530(2) 1 d DG U P D 1
C22A C 0.4899(7) 0.7261(3) 0.9217(4) 0.057(3) Uani 0.530(2) 1 d DG U P D 1
H22A H 0.5041 0.7775 0.9584 0.068 Uiso 0.530(2) 1 calc R U P D 1
C23A C 0.5527(9) 0.7054(9) 1.0275(6) 0.0791(19) Uani 0.530(2) 1 d D U P D 1
C24A C 0.5959(12) 0.6613(13) 1.0411(15) 0.099(5) Uani 0.530(2) 1 d D U P D 1
H24A H 0.6324 0.6919 1.0925 0.149 Uiso 0.530(2) 1 calc R U P D 1
H24B H 0.6176 0.6459 1.0054 0.149 Uiso 0.530(2) 1 calc R U P D 1
H24C H 0.5660 0.6173 1.0341 0.149 Uiso 0.530(2) 1 calc R U P D 1
C25A C 0.4974(12) 0.7088(11) 1.0592(14) 0.116(5) Uani 0.530(2) 1 d D U P D 1
H25A H 0.5201 0.7412 1.1141 0.174 Uiso 0.530(2) 1 calc R U P D 1
H25B H 0.4720 0.6589 1.0443 0.174 Uiso 0.530(2) 1 calc R U P D 1
H25C H 0.4647 0.7284 1.0393 0.174 Uiso 0.530(2) 1 calc R U P D 1
C26A C 0.6028(14) 0.7846(12) 1.066(2) 0.092(4) Uani 0.530(2) 1 d D U P D 1
H26A H 0.6337 0.8024 1.1175 0.138 Uiso 0.530(2) 1 calc R U P D 1
H26B H 0.5759 0.8173 1.0670 0.138 Uiso 0.530(2) 1 calc R U P D 1
H26C H 0.6308 0.7848 1.0378 0.138 Uiso 0.530(2) 1 calc R U P D 1
C27A C 0.4175(5) 0.4934(5) 0.7528(6) 0.066(2) Uani 0.530(2) 1 d D U P D 1
H27A H 0.4113 0.4818 0.7039 0.080 Uiso 0.530(2) 1 calc R U P D 1
C28A C 0.3978(9) 0.4351(5) 0.7578(6) 0.0625(19) Uani 0.530(2) 1 d D U P D 1
C29A C 0.403(3) 0.4350(19) 0.8221(11) 0.086(7) Uani 0.530(2) 1 d D U P D 1
N3A N 0.3804(11) 0.4154(8) 0.8560(7) 0.125(4) Uani 0.530(2) 1 d D U P D 1
C30A C 0.3606(5) 0.3553(3) 0.6904(3) 0.061(2) Uani 0.530(2) 1 d DG U P D 1
C31A C 0.3234(5) 0.3419(3) 0.6193(4) 0.063(2) Uani 0.530(2) 1 d DG U P D 1
H31A H 0.3232 0.3822 0.6134 0.075 Uiso 0.530(2) 1 calc R U P D 1
C32A C 0.2866(5) 0.2688(4) 0.5570(3) 0.062(2) Uani 0.530(2) 1 d DG U P D 1
C33A C 0.2869(7) 0.2092(3) 0.5658(4) 0.066(3) Uani 0.530(2) 1 d DG U P D 1
H33A H 0.2620 0.1598 0.5237 0.080 Uiso 0.530(2) 1 calc R U P D 1
C34A C 0.3241(9) 0.2227(4) 0.6369(5) 0.0684(17) Uani 0.530(2) 1 d DG U P D 1
C35A C 0.3610(7) 0.2957(5) 0.6992(4) 0.069(3) Uani 0.530(2) 1 d DG U P D 1
H35A H 0.3861 0.3049 0.7472 0.083 Uiso 0.530(2) 1 calc R U P D 1
C36A C 0.3234(11) 0.1554(8) 0.6471(10) 0.0871(19) Uani 0.530(2) 1 d D U P D 1
C37A C 0.2622(10) 0.1397(10) 0.6630(9) 0.121(4) Uani 0.530(2) 1 d . U P D 1
H37A H 0.2216 0.1026 0.6157 0.182 Uiso 0.530(2) 1 calc R U P D 1
H37B H 0.2523 0.1853 0.6883 0.182 Uiso 0.530(2) 1 calc R U P D 1
H37C H 0.2719 0.1206 0.6955 0.182 Uiso 0.530(2) 1 calc R U P D 1
C38A C 0.3280(9) 0.0861(8) 0.5803(9) 0.105(4) Uani 0.530(2) 1 d . U P D 1
H38A H 0.2935 0.0733 0.5322 0.157 Uiso 0.530(2) 1 calc R U P D 1
H38B H 0.3185 0.0439 0.5855 0.157 Uiso 0.530(2) 1 calc R U P D 1
H38C H 0.3748 0.0982 0.5817 0.157 Uiso 0.530(2) 1 calc R U P D 1
C39A C 0.3919(10) 0.1838(11) 0.7167(9) 0.109(4) Uani 0.530(2) 1 d . U P D 1
H39A H 0.3967 0.2318 0.7584 0.163 Uiso 0.530(2) 1 calc R U P D 1
H39B H 0.4318 0.1895 0.7039 0.163 Uiso 0.530(2) 1 calc R U P D 1
H39C H 0.3902 0.1481 0.7317 0.163 Uiso 0.530(2) 1 calc R U P D 1
C40A C 0.2460(5) 0.2587(5) 0.4872(5) 0.067(2) Uani 0.530(2) 1 d D U P D 1
H40A H 0.2657 0.2951 0.4794 0.081 Uiso 0.530(2) 1 calc R U P D 1
C41A C 0.1842(7) 0.2063(7) 0.4297(7) 0.0687(19) Uani 0.530(2) 1 d D U P D 1
C42A C 0.148(3) 0.142(4) 0.424(4) 0.082(8) Uani 0.530(2) 1 d D U P D 1
N4A N 0.1238(10) 0.0925(12) 0.4322(12) 0.119(5) Uani 0.530(2) 1 d D U P D 1
C43A C 0.1407(5) 0.2070(4) 0.3631(4) 0.066(2) Uani 0.530(2) 1 d DG U P D 1
C44A C 0.1533(4) 0.2746(4) 0.3679(4) 0.067(2) Uani 0.530(2) 1 d DG U P D 1
H44A H 0.1889 0.3181 0.4118 0.080 Uiso 0.530(2) 1 calc R U P D 1
C45A C 0.1134(5) 0.2778(4) 0.3076(5) 0.076(2) Uani 0.530(2) 1 d DG U P D 1
C46A C 0.0608(6) 0.2134(5) 0.2426(5) 0.082(3) Uani 0.530(2) 1 d DG U P D 1
H46A H 0.0338 0.2156 0.2019 0.099 Uiso 0.530(2) 1 calc R U P D 1
C47A C 0.0482(8) 0.1459(5) 0.2379(6) 0.078(2) Uani 0.530(2) 1 d DG U P D 1
C48A C 0.0881(7) 0.1426(4) 0.2981(6) 0.073(3) Uani 0.530(2) 1 d DG U P D 1
H48A H 0.0796 0.0970 0.2949 0.088 Uiso 0.530(2) 1 calc R U P D 1
C49A C -0.0115(8) 0.0770(7) 0.1651(8) 0.104(2) Uani 0.530(2) 1 d D U P D 1
C50A C 0.0059(13) 0.0109(12) 0.1594(13) 0.133(5) Uani 0.530(2) 1 d D U P D 1
H50A H 0.0304 0.0218 0.2100 0.200 Uiso 0.530(2) 1 calc R U P D 1
H50B H 0.0358 -0.0004 0.1323 0.200 Uiso 0.530(2) 1 calc R U P D 1
H50C H -0.0372 -0.0319 0.1322 0.200 Uiso 0.530(2) 1 calc R U P D 1
C51A C -0.0143(13) 0.0693(13) 0.0915(11) 0.144(5) Uani 0.530(2) 1 d D U P D 1
H51A H 0.0328 0.0788 0.0933 0.216 Uiso 0.530(2) 1 calc R U P D 1
H51B H -0.0333 0.1051 0.0856 0.216 Uiso 0.530(2) 1 calc R U P D 1
H51C H -0.0443 0.0190 0.0488 0.216 Uiso 0.530(2) 1 calc R U P D 1
C52A C -0.0805(10) 0.0752(13) 0.1708(11) 0.138(5) Uani 0.530(2) 1 d D U P D 1
H52A H -0.0846 0.1242 0.1882 0.207 Uiso 0.530(2) 1 calc R U P D 1
H52B H -0.0831 0.0617 0.2066 0.207 Uiso 0.530(2) 1 calc R U P D 1
H52C H -0.1187 0.0385 0.1213 0.207 Uiso 0.530(2) 1 calc R U P D 1
C53A C 0.1246(6) 0.3535(6) 0.3210(6) 0.082(2) Uani 0.530(2) 1 d D U P D 1
H53A H 0.1681 0.3899 0.3604 0.098 Uiso 0.530(2) 1 calc R U P D 1
C54A C 0.0837(7) 0.3788(6) 0.2869(8) 0.077(2) Uani 0.530(2) 1 d D U P D 1
C55A C 0.0128(11) 0.3412(13) 0.2334(15) 0.083(4) Uani 0.530(2) 1 d D U P D 1
N5A N -0.0369(8) 0.2950(6) 0.1751(9) 0.107(4) Uani 0.530(2) 1 d D U P D 1
C56A C 0.1001(5) 0.4593(3) 0.3117(5) 0.073(2) Uani 0.530(2) 1 d DG U P D 1
C57A C 0.1532(4) 0.5149(4) 0.3826(4) 0.068(2) Uani 0.530(2) 1 d DG U P D 1
H57A H 0.1803 0.5019 0.4138 0.082 Uiso 0.530(2) 1 calc R U P D 1
C58A C 0.1661(5) 0.5898(4) 0.4074(4) 0.076(2) Uani 0.530(2) 1 d DG U P D 1
C59A C 0.1260(8) 0.6090(4) 0.3613(6) 0.091(3) Uani 0.530(2) 1 d DG U P D 1
H59A H 0.1347 0.6596 0.3781 0.109 Uiso 0.530(2) 1 calc R U P D 1
C60A C 0.0729(9) 0.5533(6) 0.2904(7) 0.102(3) Uani 0.530(2) 1 d DG U P D 1
C61A C 0.0599(8) 0.4785(5) 0.2656(6) 0.089(3) Uani 0.530(2) 1 d DG U P D 1
H61A H 0.0240 0.4408 0.2176 0.107 Uiso 0.530(2) 1 calc R U P D 1
C62A C 0.0244(9) 0.5741(9) 0.2409(9) 0.126(3) Uani 0.530(2) 1 d D U P D 1
C63A C 0.0314(16) 0.5426(12) 0.1682(14) 0.157(5) Uani 0.530(2) 1 d D U P D 1
H63A H 0.0261 0.4904 0.1471 0.236 Uiso 0.530(2) 1 calc R U P D 1
H63B H 0.0774 0.5700 0.1767 0.236 Uiso 0.530(2) 1 calc R U P D 1
H63C H -0.0048 0.5468 0.1330 0.236 Uiso 0.530(2) 1 calc R U P D 1
C64A C -0.0514(10) 0.5301(11) 0.2138(12) 0.165(5) Uani 0.530(2) 1 d D U P D 1
H64A H -0.0612 0.4776 0.1777 0.248 Uiso 0.530(2) 1 calc R U P D 1
H64B H -0.0817 0.5485 0.1894 0.248 Uiso 0.530(2) 1 calc R U P D 1
H64C H -0.0603 0.5357 0.2568 0.248 Uiso 0.530(2) 1 calc R U P D 1
C65A C 0.0320(10) 0.6513(10) 0.2647(12) 0.155(6) Uani 0.530(2) 1 d D U P D 1
H65A H 0.0174 0.6543 0.2204 0.233 Uiso 0.530(2) 1 calc R U P D 1
H65B H 0.0809 0.6831 0.2979 0.233 Uiso 0.530(2) 1 calc R U P D 1
H65C H 0.0028 0.6678 0.2918 0.233 Uiso 0.530(2) 1 calc R U P D 1
C1D C 0.2656(6) 0.7010(7) 0.5599(6) 0.070(2) Uani 0.470(2) 1 d D U P D 2
H1D H 0.2771 0.6574 0.5421 0.084 Uiso 0.470(2) 1 calc R U P D 2
C2D C 0.2106(8) 0.6976(7) 0.5077(7) 0.072(2) Uani 0.470(2) 1 d D U P D 2
C3D C 0.180(3) 0.753(2) 0.513(2) 0.091(3) Uani 0.470(2) 1 d D U P D 2
N1D N 0.1700(13) 0.8113(9) 0.5368(10) 0.139(4) Uani 0.470(2) 1 d D U P D 2
C58D C 0.1654(6) 0.6278(4) 0.4294(5) 0.076(2) Uani 0.470(2) 1 d DG U P D 2
C57D C 0.1678(5) 0.5579(5) 0.4128(4) 0.068(2) Uani 0.470(2) 1 d DG U P D 2
H56D H 0.1982 0.5536 0.4502 0.082 Uiso 0.470(2) 1 calc R U P D 2
C56D C 0.1251(6) 0.4944(4) 0.3410(5) 0.073(2) Uani 0.470(2) 1 d DG U P D 2
C61D C 0.0801(9) 0.5008(5) 0.2858(6) 0.089(3) Uani 0.470(2) 1 d DG U P D 2
H61D H 0.0512 0.4578 0.2372 0.107 Uiso 0.470(2) 1 calc R U P D 2
C60D C 0.0777(11) 0.5706(7) 0.3024(7) 0.102(3) Uani 0.470(2) 1 d DG U P D 2
C59D C 0.1203(9) 0.6341(5) 0.3742(7) 0.091(3) Uani 0.470(2) 1 d DG U P D 2
H59D H 0.1187 0.6814 0.3854 0.109 Uiso 0.470(2) 1 calc R U P D 2
C62D C 0.0327(10) 0.5782(10) 0.2382(9) 0.126(3) Uani 0.470(2) 1 d D U P D 2
C63D C 0.0162(18) 0.5117(13) 0.1555(15) 0.157(5) Uani 0.470(2) 1 d D U P D 2
H63G H -0.0117 0.4652 0.1459 0.236 Uiso 0.470(2) 1 calc R U P D 2
H63H H 0.0600 0.5079 0.1512 0.236 Uiso 0.470(2) 1 calc R U P D 2
H63I H -0.0100 0.5213 0.1186 0.236 Uiso 0.470(2) 1 calc R U P D 2
C64D C -0.0370(13) 0.5715(13) 0.2517(13) 0.165(5) Uani 0.470(2) 1 d D U P D 2
H64G H -0.0285 0.6155 0.2998 0.248 Uiso 0.470(2) 1 calc R U P D 2
H64H H -0.0507 0.5271 0.2527 0.248 Uiso 0.470(2) 1 calc R U P D 2
H64I H -0.0743 0.5679 0.2109 0.248 Uiso 0.470(2) 1 calc R U P D 2
C65D C 0.0759(11) 0.6550(11) 0.2557(13) 0.155(6) Uani 0.470(2) 1 d D U P D 2
H65G H 0.0986 0.6910 0.3102 0.233 Uiso 0.470(2) 1 calc R U P D 2
H65H H 0.0444 0.6732 0.2321 0.233 Uiso 0.470(2) 1 calc R U P D 2
H65I H 0.1114 0.6485 0.2356 0.233 Uiso 0.470(2) 1 calc R U P D 2
C53D C 0.1255(7) 0.4241(6) 0.3334(7) 0.082(2) Uani 0.470(2) 1 d D U P D 2
H53D H 0.1659 0.4287 0.3697 0.098 Uiso 0.470(2) 1 calc R U P D 2
C54D C 0.0795(8) 0.3539(6) 0.2846(9) 0.077(2) Uani 0.470(2) 1 d D U P D 2
C55D C 0.0175(13) 0.3283(15) 0.2207(17) 0.083(4) Uani 0.470(2) 1 d D U P D 2
N5D N -0.0380(9) 0.3293(8) 0.1887(11) 0.107(4) Uani 0.470(2) 1 d D U P D 2
C45D C 0.0864(6) 0.2864(5) 0.2864(6) 0.076(2) Uani 0.470(2) 1 d DG U P D 2
C44D C 0.1395(5) 0.2941(4) 0.3471(5) 0.067(2) Uani 0.470(2) 1 d DG U P D 2
H44D H 0.1728 0.3417 0.3866 0.080 Uiso 0.470(2) 1 calc R U P D 2
C43D C 0.1432(5) 0.2316(5) 0.3493(5) 0.066(2) Uani 0.470(2) 1 d DG U P D 2
C48D C 0.0938(8) 0.1613(5) 0.2909(7) 0.073(3) Uani 0.470(2) 1 d DG U P D 2
H48D H 0.0963 0.1190 0.2924 0.088 Uiso 0.470(2) 1 calc R U P D 2
C47D C 0.0408(8) 0.1536(5) 0.2303(8) 0.078(2) Uani 0.470(2) 1 d DG U P D 2
C46D C 0.0371(7) 0.2161(6) 0.2280(7) 0.082(3) Uani 0.470(2) 1 d DG U P D 2
H46D H 0.0012 0.2109 0.1870 0.099 Uiso 0.470(2) 1 calc R U P D 2
C49D C -0.0092(8) 0.0740(7) 0.1641(9) 0.104(2) Uani 0.470(2) 1 d D U P D 2
C50D C -0.0165(15) 0.0119(14) 0.1809(15) 0.133(5) Uani 0.470(2) 1 d D U P D 2
H50G H 0.0288 0.0060 0.1963 0.200 Uiso 0.470(2) 1 calc R U P D 2
H50H H -0.0506 -0.0349 0.1356 0.200 Uiso 0.470(2) 1 calc R U P D 2
H50I H -0.0322 0.0258 0.2215 0.200 Uiso 0.470(2) 1 calc R U P D 2
C51D C 0.0149(14) 0.0517(15) 0.0972(13) 0.144(5) Uani 0.470(2) 1 d D U P D 2
H51G H 0.0495 0.0279 0.1025 0.216 Uiso 0.470(2) 1 calc R U P D 2
H51H H 0.0356 0.0962 0.0990 0.216 Uiso 0.470(2) 1 calc R U P D 2
H51I H -0.0256 0.0172 0.0490 0.216 Uiso 0.470(2) 1 calc R U P D 2
C52D C -0.0821(11) 0.0829(15) 0.1371(12) 0.138(5) Uani 0.470(2) 1 d D U P D 2
H52G H -0.1149 0.0561 0.1471 0.207 Uiso 0.470(2) 1 calc R U P D 2
H52H H -0.1002 0.0625 0.0831 0.207 Uiso 0.470(2) 1 calc R U P D 2
H52I H -0.0765 0.1355 0.1644 0.207 Uiso 0.470(2) 1 calc R U P D 2
C40D C 0.1946(7) 0.2447(6) 0.4157(6) 0.067(2) Uani 0.470(2) 1 d D U P D 2
H40D H 0.2344 0.2876 0.4395 0.081 Uiso 0.470(2) 1 calc R U P D 2
C41D C 0.1990(8) 0.2094(8) 0.4520(8) 0.0687(19) Uani 0.470(2) 1 d D U P D 2
C42D C 0.146(4) 0.147(4) 0.432(4) 0.082(8) Uani 0.470(2) 1 d D U P D 2
N4D N 0.0979(11) 0.0901(13) 0.4043(14) 0.119(5) Uani 0.470(2) 1 d D U P D 2
C32D C 0.2563(5) 0.2359(4) 0.5282(4) 0.062(2) Uani 0.470(2) 1 d DG U P D 2
C31D C 0.2988(5) 0.3110(4) 0.5768(5) 0.063(2) Uani 0.470(2) 1 d DG U P D 2
H31D H 0.2933 0.3445 0.5616 0.075 Uiso 0.470(2) 1 calc R U P D 2
C30D C 0.3495(5) 0.3365(4) 0.6480(4) 0.061(2) Uani 0.470(2) 1 d DG U P D 2
C35D C 0.3577(7) 0.2869(5) 0.6705(5) 0.069(3) Uani 0.470(2) 1 d DG U P D 2
H35D H 0.3920 0.3042 0.7186 0.083 Uiso 0.470(2) 1 calc R U P D 2
C34D C 0.3152(9) 0.2119(5) 0.6219(6) 0.0684(17) Uani 0.470(2) 1 d DG U P D 2
C33D C 0.2645(8) 0.1864(4) 0.5507(6) 0.066(3) Uani 0.470(2) 1 d DG U P D 2
H33D H 0.2358 0.1356 0.5178 0.080 Uiso 0.470(2) 1 calc R U P D 2
C36D C 0.3286(10) 0.1595(8) 0.6512(9) 0.0871(19) Uani 0.470(2) 1 d D U P D 2
C37D C 0.2970(11) 0.1708(11) 0.7104(9) 0.121(4) Uani 0.470(2) 1 d D U P D 2
H37G H 0.2470 0.1615 0.6877 0.182 Uiso 0.470(2) 1 calc R U P D 2
H37H H 0.3205 0.2218 0.7545 0.182 Uiso 0.470(2) 1 calc R U P D 2
H37I H 0.3038 0.1362 0.7259 0.182 Uiso 0.470(2) 1 calc R U P D 2
C38D C 0.2871(9) 0.0787(9) 0.5795(10) 0.105(4) Uani 0.470(2) 1 d D U P D 2
H38G H 0.2370 0.0696 0.5635 0.157 Uiso 0.470(2) 1 calc R U P D 2
H38H H 0.2984 0.0429 0.5915 0.157 Uiso 0.470(2) 1 calc R U P D 2
H38I H 0.3003 0.0734 0.5389 0.157 Uiso 0.470(2) 1 calc R U P D 2
C39D C 0.4068(10) 0.1653(12) 0.6870(10) 0.109(4) Uani 0.470(2) 1 d D U P D 2
H39G H 0.4086 0.1349 0.7082 0.163 Uiso 0.470(2) 1 calc R U P D 2
H39H H 0.4355 0.2171 0.7268 0.163 Uiso 0.470(2) 1 calc R U P D 2
H39I H 0.4246 0.1477 0.6480 0.163 Uiso 0.470(2) 1 calc R U P D 2
C27D C 0.3848(6) 0.4169(5) 0.6973(6) 0.066(2) Uani 0.470(2) 1 d D U P D 2
H27D H 0.3936 0.4412 0.6731 0.080 Uiso 0.470(2) 1 calc R U P D 2
C28D C 0.4065(10) 0.4616(5) 0.7729(6) 0.0625(19) Uani 0.470(2) 1 d D U P D 2
C29D C 0.395(3) 0.443(2) 0.8230(12) 0.086(7) Uani 0.470(2) 1 d D U P D 2
N3D N 0.4102(13) 0.4517(10) 0.8846(8) 0.125(4) Uani 0.470(2) 1 d D U P D 2
C19D C 0.4415(6) 0.5458(4) 0.8178(5) 0.066(2) Uani 0.470(2) 1 d DG U P D 2
C18D C 0.4261(5) 0.5844(4) 0.7829(4) 0.055(2) Uani 0.470(2) 1 d DG U P D 2
H18D H 0.3979 0.5579 0.7305 0.066 Uiso 0.470(2) 1 calc R U P D 2
C17D C 0.4523(5) 0.6622(4) 0.8255(5) 0.0512(19) Uani 0.470(2) 1 d DG U P D 2
C22D C 0.4941(8) 0.7014(3) 0.9030(5) 0.057(3) Uani 0.470(2) 1 d DG U P D 2
H22D H 0.5118 0.7540 0.9319 0.068 Uiso 0.470(2) 1 calc R U P D 2
C21D C 0.5095(10) 0.6628(5) 0.9379(4) 0.0629(19) Uani 0.470(2) 1 d DG U P D 2
C20D C 0.4832(9) 0.5851(5) 0.8953(5) 0.070(2) Uani 0.470(2) 1 d DG U P D 2
H20D H 0.4936 0.5590 0.9188 0.083 Uiso 0.470(2) 1 calc R U P D 2
C23D C 0.5483(10) 0.7105(9) 1.0264(7) 0.0791(19) Uani 0.470(2) 1 d D U P D 2
C24D C 0.5703(13) 0.6582(14) 1.0510(17) 0.099(5) Uani 0.470(2) 1 d D U P D 2
H24G H 0.5997 0.6363 1.0268 0.149 Uiso 0.470(2) 1 calc R U P D 2
H24H H 0.5285 0.6188 1.0359 0.149 Uiso 0.470(2) 1 calc R U P D 2
H24I H 0.5964 0.6868 1.1057 0.149 Uiso 0.470(2) 1 calc R U P D 2
C25D C 0.4994(14) 0.7434(12) 1.0667(15) 0.116(5) Uani 0.470(2) 1 d D U P D 2
H25G H 0.4555 0.7036 1.0455 0.174 Uiso 0.470(2) 1 calc R U P D 2
H25H H 0.4898 0.7818 1.0583 0.174 Uiso 0.470(2) 1 calc R U P D 2
H25I H 0.5232 0.7649 1.1207 0.174 Uiso 0.470(2) 1 calc R U P D 2
C26D C 0.6159(16) 0.7763(14) 1.054(2) 0.092(4) Uani 0.470(2) 1 d D U P D 2
H26G H 0.6450 0.7564 1.0283 0.138 Uiso 0.470(2) 1 calc R U P D 2
H26H H 0.6425 0.8014 1.1086 0.138 Uiso 0.470(2) 1 calc R U P D 2
H26I H 0.6020 0.8118 1.0431 0.138 Uiso 0.470(2) 1 calc R U P D 2
C14D C 0.4301(6) 0.6978(5) 0.7849(6) 0.0594(19) Uani 0.470(2) 1 d D U P D 2
H14D H 0.4212 0.6700 0.7332 0.071 Uiso 0.470(2) 1 calc R U P D 2
C15D C 0.4204(9) 0.7633(6) 0.8094(6) 0.0574(18) Uani 0.470(2) 1 d D U P D 2
C16D C 0.433(5) 0.819(3) 0.8850(14) 0.065(3) Uani 0.470(2) 1 d D U P D 2
N2D N 0.4427(13) 0.8516(8) 0.9504(7) 0.085(3) Uani 0.470(2) 1 d D U P D 2
C6D C 0.3860(5) 0.7894(5) 0.7608(4) 0.0537(19) Uani 0.470(2) 1 d DG U P D 2
C5D C 0.3430(5) 0.7364(4) 0.6844(4) 0.0542(19) Uani 0.470(2) 1 d DG U P D 2
H5D H 0.3362 0.6854 0.6643 0.065 Uiso 0.470(2) 1 calc R U P D 2
C4D C 0.3101(6) 0.7587(5) 0.6377(4) 0.060(2) Uani 0.470(2) 1 d DG U P D 2
C9D C 0.3202(9) 0.8341(5) 0.6674(6) 0.072(2) Uani 0.470(2) 1 d DG U P D 2
H9D H 0.2979 0.8492 0.6358 0.087 Uiso 0.470(2) 1 calc R U P D 2
C8D C 0.3631(11) 0.8871(4) 0.7438(6) 0.0615(16) Uani 0.470(2) 1 d DG U P D 2
C7D C 0.3960(8) 0.8647(4) 0.7905(4) 0.062(2) Uani 0.470(2) 1 d DG U P D 2
H7D H 0.4251 0.9006 0.8421 0.075 Uiso 0.470(2) 1 calc R U P D 2
C10D C 0.3723(12) 0.9703(7) 0.7763(11) 0.0805(17) Uani 0.470(2) 1 d D U P D 2
C11D C 0.3937(16) 0.999(2) 0.732(2) 0.098(5) Uani 0.470(2) 1 d D U P D 2
H11G H 0.4317 0.9829 0.7207 0.146 Uiso 0.470(2) 1 calc R U P D 2
H11H H 0.4095 1.0532 0.7609 0.146 Uiso 0.470(2) 1 calc R U P D 2
H11I H 0.3537 0.9792 0.6842 0.146 Uiso 0.470(2) 1 calc R U P D 2
C12D C 0.3047(15) 0.982(2) 0.7823(16) 0.092(4) Uani 0.470(2) 1 d D U P D 2
H12G H 0.2910 0.9614 0.8092 0.139 Uiso 0.470(2) 1 calc R U P D 2
H12H H 0.2676 0.9575 0.7317 0.139 Uiso 0.470(2) 1 calc R U P D 2
H12I H 0.3124 1.0354 0.8097 0.139 Uiso 0.470(2) 1 calc R U P D 2
C13D C 0.4320(16) 1.013(3) 0.8549(18) 0.099(4) Uani 0.470(2) 1 d D U P D 2
H13G H 0.4212 0.9935 0.8840 0.149 Uiso 0.470(2) 1 calc R U P D 2
H13H H 0.4376 1.0656 0.8805 0.149 Uiso 0.470(2) 1 calc R U P D 2
H13I H 0.4753 1.0070 0.8505 0.149 Uiso 0.470(2) 1 calc R U P D 2
C1B C 0.5071(6) 0.7466(5) 0.6568(6) 0.075(2) Uani 0.5476(18) 1 d D U P E 1
H1B H 0.4878 0.6958 0.6169 0.089 Uiso 0.5476(18) 1 calc R U P E 1
C2B C 0.4867(8) 0.7923(5) 0.6368(5) 0.0638(19) Uani 0.5476(18) 1 d D U P E 1
C3B C 0.511(3) 0.8724(6) 0.6906(12) 0.079(5) Uani 0.5476(18) 1 d D U P E 1
N1B N 0.5289(13) 0.9360(6) 0.7322(8) 0.110(4) Uani 0.5476(18) 1 d D U P E 1
C4B C 0.4357(6) 0.7671(4) 0.5587(4) 0.066(2) Uani 0.5476(18) 1 d DG U P E 1
C5B C 0.4008(5) 0.6911(4) 0.5039(4) 0.067(2) Uani 0.5476(18) 1 d DG U P E 1
H5B H 0.4098 0.6558 0.5154 0.081 Uiso 0.5476(18) 1 calc R U P E 1
C6B C 0.3527(6) 0.6674(4) 0.4321(4) 0.073(2) Uani 0.5476(18) 1 d DG U P E 1
C7B C 0.3394(9) 0.7196(5) 0.4152(5) 0.084(2) Uani 0.5476(18) 1 d DG U P E 1
H7B H 0.3069 0.7036 0.3666 0.101 Uiso 0.5476(18) 1 calc R U P E 1
C8B C 0.3743(12) 0.7957(5) 0.4700(7) 0.085(2) Uani 0.5476(18) 1 d DG U P E 1
C9B C 0.4224(10) 0.8194(3) 0.5417(6) 0.075(2) Uani 0.5476(18) 1 d DG U P E 1
H9B H 0.4460 0.8708 0.5788 0.090 Uiso 0.5476(18) 1 calc R U P E 1
C10B C 0.3564(9) 0.8541(7) 0.4519(8) 0.108(2) Uani 0.5476(18) 1 d D U P E 1
C11B C 0.4215(10) 0.9246(10) 0.5003(10) 0.128(5) Uani 0.5476(18) 1 d D U P E 1
H11D H 0.4600 0.9132 0.4870 0.192 Uiso 0.5476(18) 1 calc R U P E 1
H11E H 0.4346 0.9431 0.5535 0.192 Uiso 0.5476(18) 1 calc R U P E 1
H11F H 0.4114 0.9625 0.4912 0.192 Uiso 0.5476(18) 1 calc R U P E 1
C12B C 0.2992(10) 0.8740(10) 0.4765(9) 0.131(4) Uani 0.5476(18) 1 d D U P E 1
H12D H 0.3202 0.9145 0.5297 0.196 Uiso 0.5476(18) 1 calc R U P E 1
H12E H 0.2684 0.8306 0.4697 0.196 Uiso 0.5476(18) 1 calc R U P E 1
H12F H 0.2722 0.8896 0.4461 0.196 Uiso 0.5476(18) 1 calc R U P E 1
C13B C 0.3369(10) 0.8276(14) 0.3693(9) 0.130(5) Uani 0.5476(18) 1 d D U P E 1
H13D H 0.3790 0.8291 0.3596 0.195 Uiso 0.5476(18) 1 calc R U P E 1
H13E H 0.3158 0.8600 0.3585 0.195 Uiso 0.5476(18) 1 calc R U P E 1
H13F H 0.3036 0.7767 0.3369 0.195 Uiso 0.5476(18) 1 calc R U P E 1
C14B C 0.3200(6) 0.5850(5) 0.3782(5) 0.076(2) Uani 0.5476(18) 1 d D U P E 1
H14B H 0.3344 0.5574 0.3986 0.091 Uiso 0.5476(18) 1 calc R U P E 1
C15B C 0.2742(7) 0.5441(5) 0.3066(6) 0.068(2) Uani 0.5476(18) 1 d D U P E 1
C16B C 0.243(3) 0.5794(13) 0.2694(13) 0.089(6) Uani 0.5476(18) 1 d D U P E 1
N2B N 0.2217(16) 0.5992(8) 0.2304(10) 0.132(5) Uani 0.5476(18) 1 d D U P E 1
C17B C 0.2470(5) 0.4606(3) 0.2587(4) 0.073(2) Uani 0.5476(18) 1 d DG U P E 1
C18B C 0.2702(4) 0.4210(4) 0.2897(4) 0.072(2) Uani 0.5476(18) 1 d DG U P E 1
H18B H 0.3036 0.4468 0.3403 0.087 Uiso 0.5476(18) 1 calc R U P E 1
C19B C 0.2441(5) 0.3432(4) 0.2460(5) 0.075(2) Uani 0.5476(18) 1 d DG U P E 1
C20B C 0.1947(6) 0.3050(3) 0.1712(5) 0.080(3) Uani 0.5476(18) 1 d DG U P E 1
H20B H 0.1771 0.2524 0.1415 0.096 Uiso 0.5476(18) 1 calc R U P E 1
C21B C 0.1715(7) 0.3447(4) 0.1401(4) 0.083(3) Uani 0.5476(18) 1 d DG U P E 1
C22B C 0.1976(6) 0.4225(4) 0.1839(5) 0.083(3) Uani 0.5476(18) 1 d DG U P E 1
H22B H 0.1818 0.4493 0.1629 0.100 Uiso 0.5476(18) 1 calc R U P E 1
C23B C 0.1136(7) 0.3044(7) 0.0586(6) 0.100(3) Uani 0.5476(18) 1 d D U P E 1
C24B C 0.0886(9) 0.2194(8) 0.0160(9) 0.127(5) Uani 0.5476(18) 1 d D U P E 1
H24D H 0.1290 0.2034 0.0229 0.190 Uiso 0.5476(18) 1 calc R U P E 1
H24E H 0.0619 0.1980 -0.0377 0.190 Uiso 0.5476(18) 1 calc R U P E 1
H24F H 0.0588 0.2026 0.0355 0.190 Uiso 0.5476(18) 1 calc R U P E 1
C25B C 0.1444(16) 0.3267(12) 0.0139(14) 0.130(5) Uani 0.5476(18) 1 d D U P E 1
H25D H 0.1372 0.3724 0.0207 0.195 Uiso 0.5476(18) 1 calc R U P E 1
H25E H 0.1211 0.2870 -0.0396 0.195 Uiso 0.5476(18) 1 calc R U P E 1
H25F H 0.1944 0.3349 0.0322 0.195 Uiso 0.5476(18) 1 calc R U P E 1
C26B C 0.0491(8) 0.3269(9) 0.0603(10) 0.133(4) Uani 0.5476(18) 1 d D U P E 1
H26D H 0.0625 0.3807 0.0848 0.199 Uiso 0.5476(18) 1 calc R U P E 1
H26E H 0.0298 0.3119 0.0884 0.199 Uiso 0.5476(18) 1 calc R U P E 1
H26F H 0.0138 0.3023 0.0088 0.199 Uiso 0.5476(18) 1 calc R U P E 1
C27B C 0.2723(6) 0.3078(5) 0.2854(6) 0.077(2) Uani 0.5476(18) 1 d D U P E 1
H27B H 0.3049 0.3421 0.3362 0.092 Uiso 0.5476(18) 1 calc R U P E 1
C28B C 0.2602(10) 0.2351(5) 0.2625(7) 0.072(2) Uani 0.5476(18) 1 d D U P E 1
C29B C 0.2142(13) 0.1763(8) 0.1842(7) 0.094(4) Uani 0.5476(18) 1 d D U P E 1
N3B N 0.1782(8) 0.1276(6) 0.1232(7) 0.140(4) Uani 0.5476(18) 1 d D U P E 1
C30B C 0.2966(4) 0.2100(3) 0.3121(3) 0.067(2) Uani 0.5476(18) 1 d DG U P E 1
C31B C 0.3487(4) 0.2614(2) 0.3850(4) 0.072(2) Uani 0.5476(18) 1 d DG U P E 1
H31B H 0.3644 0.3125 0.4028 0.087 Uiso 0.5476(18) 1 calc R U P E 1
C32B C 0.3775(4) 0.2374(3) 0.4316(3) 0.066(2) Uani 0.5476(18) 1 d DG U P E 1
C33B C 0.3542(4) 0.1619(3) 0.4053(4) 0.075(2) Uani 0.5476(18) 1 d DG U P E 1
H33B H 0.3737 0.1456 0.4368 0.090 Uiso 0.5476(18) 1 calc R U P E 1
C34B C 0.3021(5) 0.1104(3) 0.3324(4) 0.071(2) Uani 0.5476(18) 1 d DG U P E 1
C35B C 0.2733(4) 0.1345(3) 0.2858(3) 0.075(2) Uani 0.5476(18) 1 d DG U P E 1
H35B H 0.2381 0.0997 0.2365 0.090 Uiso 0.5476(18) 1 calc R U P E 1
C36B C 0.2735(7) 0.0256(5) 0.3000(7) 0.092(3) Uani 0.5476(18) 1 d D U P E 1
C37B C 0.2916(16) -0.0155(19) 0.2320(13) 0.103(3) Uani 0.5476(18) 1 d D U P E 1
H37D H 0.2716 -0.0040 0.1946 0.154 Uiso 0.5476(18) 1 d R U P E 1
H37E H 0.2725 -0.0690 0.2092 0.154 Uiso 0.5476(18) 1 d R U P E 1
H37F H 0.3424 0.0002 0.2492 0.154 Uiso 0.5476(18) 1 d R U P E 1
C38B C 0.3046(9) 0.0095(9) 0.3615(9) 0.115(5) Uani 0.5476(18) 1 d D U P E 1
H38D H 0.3551 0.0222 0.3769 0.173 Uiso 0.5476(18) 1 calc R U P E 1
H38E H 0.2832 -0.0432 0.3411 0.173 Uiso 0.5476(18) 1 calc R U P E 1
H38F H 0.2952 0.0393 0.4051 0.173 Uiso 0.5476(18) 1 calc R U P E 1
C39B C 0.1914(8) 0.0012(8) 0.2759(9) 0.124(4) Uani 0.5476(18) 1 d D U P E 1
H39D H 0.1702 0.0154 0.2413 0.186 Uiso 0.5476(18) 1 calc R U P E 1
H39E H 0.1820 0.0259 0.3207 0.186 Uiso 0.5476(18) 1 calc R U P E 1
H39F H 0.1716 -0.0526 0.2509 0.186 Uiso 0.5476(18) 1 calc R U P E 1
C40B C 0.4290(6) 0.2955(5) 0.5068(5) 0.071(2) Uani 0.5476(18) 1 d D U P E 1
H40B H 0.4365 0.3440 0.5167 0.086 Uiso 0.5476(18) 1 calc R U P E 1
C41B C 0.469(3) 0.2935(6) 0.5656(14) 0.0717(17) Uani 0.5476(18) 1 d D U P E 1
C42B C 0.4637(14) 0.2228(6) 0.5591(8) 0.090(3) Uani 0.5476(18) 1 d D U P E 1
N4B N 0.4648(8) 0.1701(6) 0.5580(7) 0.125(3) Uani 0.5476(18) 1 d D U P E 1
C43B C 0.5174(4) 0.3621(3) 0.6436(3) 0.069(2) Uani 0.5476(18) 1 d DG U P E 1
C44B C 0.5283(4) 0.4332(3) 0.6566(3) 0.075(2) Uani 0.5476(18) 1 d DG U P E 1
H44B H 0.5077 0.4387 0.6162 0.090 Uiso 0.5476(18) 1 calc R U P E 1
C45B C 0.5698(4) 0.4961(3) 0.7292(4) 0.067(2) Uani 0.5476(18) 1 d DG U P E 1
C46B C 0.6003(5) 0.4879(3) 0.7888(3) 0.085(3) Uani 0.5476(18) 1 d DG U P E 1
H46B H 0.6283 0.5304 0.8379 0.102 Uiso 0.5476(18) 1 calc R U P E 1
C47B C 0.5893(5) 0.4168(4) 0.7759(4) 0.080(2) Uani 0.5476(18) 1 d DG U P E 1
C48B C 0.5479(5) 0.3539(3) 0.7033(4) 0.077(2) Uani 0.5476(18) 1 d DG U P E 1
H48B H 0.5405 0.3059 0.6946 0.093 Uiso 0.5476(18) 1 calc R U P E 1
C49B C 0.6215(8) 0.4112(8) 0.8451(7) 0.110(3) Uani 0.5476(18) 1 d D U P E 1
C50B C 0.6489(10) 0.3464(9) 0.8193(11) 0.126(5) Uani 0.5476(18) 1 d D U P E 1
H50D H 0.6878 0.3585 0.8071 0.189 Uiso 0.5476(18) 1 calc R U P E 1
H50E H 0.6114 0.3017 0.7747 0.189 Uiso 0.5476(18) 1 calc R U P E 1
H50F H 0.6649 0.3378 0.8598 0.189 Uiso 0.5476(18) 1 calc R U P E 1
C51B C 0.6831(9) 0.4831(10) 0.9157(11) 0.127(4) Uani 0.5476(18) 1 d D U P E 1
H51D H 0.7167 0.5000 0.8998 0.191 Uiso 0.5476(18) 1 calc R U P E 1
H51E H 0.7063 0.4718 0.9522 0.191 Uiso 0.5476(18) 1 calc R U P E 1
H51F H 0.6645 0.5221 0.9389 0.191 Uiso 0.5476(18) 1 calc R U P E 1
C52B C 0.5636(10) 0.4009(10) 0.8730(10) 0.144(5) Uani 0.5476(18) 1 d D U P E 1
H52D H 0.5540 0.4471 0.8960 0.215 Uiso 0.5476(18) 1 calc R U P E 1
H52E H 0.5795 0.3881 0.9102 0.215 Uiso 0.5476(18) 1 calc R U P E 1
H52F H 0.5209 0.3610 0.8302 0.215 Uiso 0.5476(18) 1 calc R U P E 1
C53B C 0.5755(6) 0.5693(5) 0.7395(5) 0.072(2) Uani 0.5476(18) 1 d D U P E 1
H53B H 0.5497 0.5662 0.6948 0.087 Uiso 0.5476(18) 1 calc R U P E 1
C54B C 0.6096(11) 0.6387(6) 0.7993(6) 0.0637(19) Uani 0.5476(18) 1 d D U P E 1
C55B C 0.6461(10) 0.6536(7) 0.8723(7) 0.073(3) Uani 0.5476(18) 1 d D U P E 1
N5B N 0.6791(7) 0.6704(6) 0.9322(6) 0.108(3) Uani 0.5476(18) 1 d D U P E 1
C56B C 0.6012(5) 0.7067(3) 0.7981(4) 0.070(2) Uani 0.5476(18) 1 d DG U P E 1
C57B C 0.5607(4) 0.6987(3) 0.7308(3) 0.065(2) Uani 0.5476(18) 1 d DG U P E 1
H57B H 0.5376 0.6508 0.6857 0.078 Uiso 0.5476(18) 1 calc R U P E 1
C58B C 0.5542(4) 0.7613(4) 0.7300(3) 0.066(2) Uani 0.5476(18) 1 d DG U P E 1
C59B C 0.5883(6) 0.8321(3) 0.7967(4) 0.072(2) Uani 0.5476(18) 1 d DG U P E 1
H59B H 0.5839 0.8745 0.7962 0.087 Uiso 0.5476(18) 1 calc R U P E 1
C60B C 0.6288(7) 0.8401(3) 0.8640(4) 0.075(2) Uani 0.5476(18) 1 d DG U P E 1
C61B C 0.6353(7) 0.7775(4) 0.8647(4) 0.071(2) Uani 0.5476(18) 1 d DG U P E 1
H61B H 0.6627 0.7829 0.9102 0.085 Uiso 0.5476(18) 1 calc R U P E 1
C62B C 0.6643(8) 0.9194(6) 0.9381(7) 0.087(2) Uani 0.5476(18) 1 d D U P E 1
C63B C 0.7265(8) 0.9199(11) 1.0000(10) 0.118(5) Uani 0.5476(18) 1 d D U P E 1
H63D H 0.7648 0.9675 1.0293 0.177 Uiso 0.5476(18) 1 calc R U P E 1
H63E H 0.7432 0.8798 0.9748 0.177 Uiso 0.5476(18) 1 calc R U P E 1
H63F H 0.7093 0.9128 1.0336 0.177 Uiso 0.5476(18) 1 calc R U P E 1
C64B C 0.6115(10) 0.9437(10) 0.9742(10) 0.127(5) Uani 0.5476(18) 1 d D U P E 1
H64D H 0.5691 0.9370 0.9360 0.191 Uiso 0.5476(18) 1 calc R U P E 1
H64E H 0.6332 0.9959 1.0157 0.191 Uiso 0.5476(18) 1 calc R U P E 1
H64F H 0.5995 0.9132 0.9932 0.191 Uiso 0.5476(18) 1 calc R U P E 1
C65B C 0.7048(11) 0.9845(12) 0.9322(14) 0.126(5) Uani 0.5476(18) 1 d D U P E 1
H65D H 0.6706 0.9964 0.9032 0.189 Uiso 0.5476(18) 1 calc R U P E 1
H65E H 0.7352 0.9677 0.9069 0.189 Uiso 0.5476(18) 1 calc R U P E 1
H65F H 0.7330 1.0288 0.9828 0.189 Uiso 0.5476(18) 1 calc R U P E 1
C1E C 0.4615(7) 0.7446(6) 0.5958(6) 0.075(2) Uani 0.4524(18) 1 d D U P E 2
H1E H 0.4606 0.6982 0.5892 0.089 Uiso 0.4524(18) 1 calc R U P E 2
C2E C 0.5052(10) 0.8031(6) 0.6653(6) 0.0638(19) Uani 0.4524(18) 1 d D U P E 2
C3E C 0.516(3) 0.8781(7) 0.6824(16) 0.079(5) Uani 0.4524(18) 1 d D U P E 2
N1E N 0.5268(17) 0.9385(7) 0.6990(10) 0.110(4) Uani 0.4524(18) 1 d D U P E 2
C58E C 0.5475(5) 0.7975(4) 0.7298(4) 0.066(2) Uani 0.4524(18) 1 d DG U P E 2
C57E C 0.5500(5) 0.7290(4) 0.7177(4) 0.065(2) Uani 0.4524(18) 1 d DG U P E 2
H57E H 0.5259 0.6853 0.6687 0.078 Uiso 0.4524(18) 1 calc R U P E 2
C56E C 0.5882(6) 0.7250(4) 0.7781(5) 0.070(2) Uani 0.4524(18) 1 d DG U P E 2
C61E C 0.6238(8) 0.7896(6) 0.8506(5) 0.071(2) Uani 0.4524(18) 1 d DG U P E 2
H61E H 0.6496 0.7869 0.8914 0.085 Uiso 0.4524(18) 1 calc R U P E 2
C60E C 0.6213(9) 0.8581(5) 0.8627(4) 0.075(2) Uani 0.4524(18) 1 d DG U P E 2
C59E C 0.5831(8) 0.8621(4) 0.8023(5) 0.072(2) Uani 0.4524(18) 1 d DG U P E 2
H59E H 0.5814 0.9085 0.8105 0.087 Uiso 0.4524(18) 1 calc R U P E 2
C62E C 0.6628(9) 0.9292(8) 0.9436(7) 0.087(2) Uani 0.4524(18) 1 d D U P E 2
C63E C 0.6891(11) 0.9151(14) 1.0061(12) 0.118(5) Uani 0.4524(18) 1 d D U P E 2
H63J H 0.7130 0.8792 0.9918 0.177 Uiso 0.4524(18) 1 calc R U P E 2
H63K H 0.6495 0.8954 1.0136 0.177 Uiso 0.4524(18) 1 calc R U P E 2
H63L H 0.7217 0.9617 1.0528 0.177 Uiso 0.4524(18) 1 calc R U P E 2
C64E C 0.6104(12) 0.9698(13) 0.9541(13) 0.127(5) Uani 0.4524(18) 1 d D U P E 2
H64J H 0.6004 0.9853 0.9185 0.191 Uiso 0.4524(18) 1 calc R U P E 2
H64K H 0.6304 1.0135 1.0056 0.191 Uiso 0.4524(18) 1 calc R U P E 2
H64L H 0.5672 0.9365 0.9449 0.191 Uiso 0.4524(18) 1 calc R U P E 2
C65E C 0.7288(13) 0.9682(15) 0.9406(18) 0.126(5) Uani 0.4524(18) 1 d D U P E 2
H65J H 0.7166 0.9600 0.8907 0.189 Uiso 0.4524(18) 1 calc R U P E 2
H65K H 0.7651 0.9475 0.9507 0.189 Uiso 0.4524(18) 1 calc R U P E 2
H65L H 0.7462 1.0214 0.9787 0.189 Uiso 0.4524(18) 1 calc R U P E 2
C53E C 0.5825(7) 0.6499(6) 0.7620(7) 0.072(2) Uani 0.4524(18) 1 d D U P E 2
H53E H 0.5532 0.6107 0.7115 0.087 Uiso 0.4524(18) 1 calc R U P E 2
C54E C 0.6124(14) 0.6278(6) 0.8078(8) 0.0637(19) Uani 0.4524(18) 1 d D U P E 2
C55E C 0.6636(13) 0.6803(9) 0.8839(8) 0.073(3) Uani 0.4524(18) 1 d D U P E 2
N5E N 0.7050(9) 0.7183(7) 0.9455(7) 0.108(3) Uani 0.4524(18) 1 d D U P E 2
C45E C 0.5991(5) 0.5461(3) 0.7789(4) 0.067(2) Uani 0.4524(18) 1 d DG U P E 2
C44E C 0.5573(5) 0.4907(4) 0.7028(4) 0.075(2) Uani 0.4524(18) 1 d DG U P E 2
H44E H 0.5403 0.5040 0.6678 0.090 Uiso 0.4524(18) 1 calc R U P E 2
C43E C 0.5406(5) 0.4157(4) 0.6786(4) 0.069(2) Uani 0.4524(18) 1 d DG U P E 2
C48E C 0.5657(6) 0.3961(3) 0.7304(5) 0.077(2) Uani 0.4524(18) 1 d DG U P E 2
H48E H 0.5544 0.3454 0.7140 0.093 Uiso 0.4524(18) 1 calc R U P E 2
C47E C 0.6075(7) 0.4515(4) 0.8064(5) 0.080(2) Uani 0.4524(18) 1 d DG U P E 2
C46E C 0.6242(6) 0.5265(4) 0.8306(4) 0.085(3) Uani 0.4524(18) 1 d DG U P E 2
H46E H 0.6525 0.5640 0.8820 0.102 Uiso 0.4524(18) 1 calc R U P E 2
C49E C 0.6310(9) 0.4297(9) 0.8649(9) 0.110(3) Uani 0.4524(18) 1 d D U P E 2
C50E C 0.6156(12) 0.3461(10) 0.8373(13) 0.126(5) Uani 0.4524(18) 1 d D U P E 2
H50J H 0.6411 0.3255 0.8067 0.189 Uiso 0.4524(18) 1 calc R U P E 2
H50K H 0.5655 0.3187 0.8070 0.189 Uiso 0.4524(18) 1 calc R U P E 2
H50L H 0.6306 0.3419 0.8809 0.189 Uiso 0.4524(18) 1 calc R U P E 2
C51E C 0.7118(10) 0.4729(13) 0.9157(15) 0.127(4) Uani 0.4524(18) 1 d D U P E 2
H51J H 0.7232 0.5244 0.9296 0.191 Uiso 0.4524(18) 1 calc R U P E 2
H51K H 0.7381 0.4491 0.8877 0.191 Uiso 0.4524(18) 1 calc R U P E 2
H51L H 0.7242 0.4720 0.9613 0.191 Uiso 0.4524(18) 1 calc R U P E 2
C52E C 0.5936(12) 0.4588(12) 0.9195(12) 0.144(5) Uani 0.4524(18) 1 d D U P E 2
H52J H 0.6147 0.5128 0.9531 0.215 Uiso 0.4524(18) 1 calc R U P E 2
H52K H 0.5989 0.4366 0.9493 0.215 Uiso 0.4524(18) 1 calc R U P E 2
H52L H 0.5439 0.4450 0.8898 0.215 Uiso 0.4524(18) 1 calc R U P E 2
C40E C 0.4938(7) 0.3627(5) 0.6005(7) 0.071(2) Uani 0.4524(18) 1 d D U P E 2
H40E H 0.4825 0.3846 0.5726 0.086 Uiso 0.4524(18) 1 calc R U P E 2
C41E C 0.463(4) 0.2888(8) 0.5594(16) 0.0717(17) Uani 0.4524(18) 1 d D U P E 2
C42E C 0.4777(17) 0.2437(9) 0.5897(10) 0.090(3) Uani 0.4524(18) 1 d D U P E 2
N4E N 0.4960(9) 0.2131(7) 0.6168(8) 0.125(3) Uani 0.4524(18) 1 d D U P E 2
C32E C 0.4104(4) 0.2426(4) 0.4769(4) 0.066(2) Uani 0.4524(18) 1 d DG U P E 2
C31E C 0.3869(5) 0.2775(3) 0.4401(4) 0.072(2) Uani 0.4524(18) 1 d DG U P E 2
H31E H 0.4054 0.3298 0.4655 0.087 Uiso 0.4524(18) 1 calc R U P E 2
C30E C 0.3361(5) 0.2349(4) 0.3656(4) 0.067(2) Uani 0.4524(18) 1 d DG U P E 2
C35E C 0.3087(5) 0.1575(4) 0.3280(4) 0.075(2) Uani 0.4524(18) 1 d DG U P E 2
H35E H 0.2743 0.1287 0.2777 0.090 Uiso 0.4524(18) 1 calc R U P E 2
C34E C 0.3322(6) 0.1226(3) 0.3649(5) 0.071(2) Uani 0.4524(18) 1 d DG U P E 2
C33E C 0.3831(6) 0.1652(4) 0.4394(5) 0.075(2) Uani 0.4524(18) 1 d DG U P E 2
H33E H 0.3990 0.1417 0.4643 0.090 Uiso 0.4524(18) 1 calc R U P E 2
C36E C 0.2991(9) 0.0363(6) 0.3220(9) 0.092(3) Uani 0.4524(18) 1 d D U P E 2
C37E C 0.2865(19) -0.004(2) 0.2398(15) 0.103(3) Uani 0.4524(18) 1 d D U P E 2
H37J H 0.3313 0.0044 0.2359 0.154 Uiso 0.4524(18) 1 calc R U P E 2
H37K H 0.2577 0.0159 0.2153 0.154 Uiso 0.4524(18) 1 calc R U P E 2
H37L H 0.2624 -0.0567 0.2149 0.154 Uiso 0.4524(18) 1 calc R U P E 2
C38E C 0.3463(11) 0.0055(11) 0.3541(12) 0.115(5) Uani 0.4524(18) 1 d D U P E 2
H38J H 0.3904 0.0172 0.3498 0.173 Uiso 0.4524(18) 1 calc R U P E 2
H38K H 0.3241 -0.0483 0.3265 0.173 Uiso 0.4524(18) 1 calc R U P E 2
H38L H 0.3554 0.0275 0.4072 0.173 Uiso 0.4524(18) 1 calc R U P E 2
C39E C 0.2292(10) 0.0158(10) 0.3253(11) 0.124(4) Uani 0.4524(18) 1 d D U P E 2
H39J H 0.1980 0.0346 0.3023 0.186 Uiso 0.4524(18) 1 calc R U P E 2
H39K H 0.2362 0.0378 0.3778 0.186 Uiso 0.4524(18) 1 calc R U P E 2
H39L H 0.2083 -0.0382 0.2978 0.186 Uiso 0.4524(18) 1 calc R U P E 2
C27E C 0.3142(7) 0.2773(7) 0.3322(7) 0.077(2) Uani 0.4524(18) 1 d D U P E 2
H27E H 0.3404 0.3289 0.3632 0.092 Uiso 0.4524(18) 1 calc R U P E 2
C28E C 0.2643(12) 0.2561(7) 0.2663(9) 0.072(2) Uani 0.4524(18) 1 d D U P E 2
C29E C 0.2189(16) 0.1797(8) 0.2097(10) 0.094(4) Uani 0.4524(18) 1 d D U P E 2
N3E N 0.1840(11) 0.1193(7) 0.1672(9) 0.140(4) Uani 0.4524(18) 1 d D U P E 2
C19E C 0.2459(6) 0.3100(4) 0.2429(6) 0.075(2) Uani 0.4524(18) 1 d DG U P E 2
C18E C 0.2757(5) 0.3871(4) 0.2939(5) 0.072(2) Uani 0.4524(18) 1 d DG U P E 2
H18E H 0.3078 0.4074 0.3440 0.087 Uiso 0.4524(18) 1 calc R U P E 2
C17E C 0.2580(6) 0.4342(4) 0.2709(5) 0.073(2) Uani 0.4524(18) 1 d DG U P E 2
C22E C 0.2106(7) 0.4042(5) 0.1968(6) 0.083(3) Uani 0.4524(18) 1 d DG U P E 2
H22E H 0.1986 0.4361 0.1812 0.100 Uiso 0.4524(18) 1 calc R U P E 2
C21E C 0.1808(9) 0.3271(5) 0.1458(5) 0.083(3) Uani 0.4524(18) 1 d DG U P E 2
C20E C 0.1985(8) 0.2799(4) 0.1688(6) 0.080(3) Uani 0.4524(18) 1 d DG U P E 2
H20E H 0.1784 0.2278 0.1343 0.096 Uiso 0.4524(18) 1 calc R U P E 2
C23E C 0.1309(9) 0.2958(9) 0.0623(7) 0.100(3) Uani 0.4524(18) 1 d D U P E 2
C24E C 0.1362(11) 0.2224(9) 0.0079(11) 0.127(5) Uani 0.4524(18) 1 d D U P E 2
H24J H 0.1843 0.2302 0.0128 0.190 Uiso 0.4524(18) 1 calc R U P E 2
H24K H 0.1050 0.2040 -0.0437 0.190 Uiso 0.4524(18) 1 calc R U P E 2
H24L H 0.1225 0.1860 0.0200 0.190 Uiso 0.4524(18) 1 calc R U P E 2
C25E C 0.143(2) 0.3474(15) 0.0349(19) 0.130(5) Uani 0.4524(18) 1 d D U P E 2
H25J H 0.1909 0.3598 0.0397 0.195 Uiso 0.4524(18) 1 calc R U P E 2
H25K H 0.1347 0.3928 0.0654 0.195 Uiso 0.4524(18) 1 calc R U P E 2
H25L H 0.1104 0.3225 -0.0179 0.195 Uiso 0.4524(18) 1 calc R U P E 2
C26E C 0.0582(10) 0.2785(11) 0.0584(11) 0.133(4) Uani 0.4524(18) 1 d D U P E 2
H26J H 0.0524 0.3242 0.0921 0.199 Uiso 0.4524(18) 1 calc R U P E 2
H26K H 0.0506 0.2436 0.0739 0.199 Uiso 0.4524(18) 1 calc R U P E 2
H26L H 0.0242 0.2562 0.0068 0.199 Uiso 0.4524(18) 1 calc R U P E 2
C14E C 0.2934(7) 0.5138(6) 0.3301(7) 0.076(2) Uani 0.4524(18) 1 d D U P E 2
H14E H 0.3244 0.5239 0.3767 0.091 Uiso 0.4524(18) 1 calc R U P E 2
C15E C 0.2896(9) 0.5745(6) 0.3302(7) 0.068(2) Uani 0.4524(18) 1 d D U P E 2
C16E C 0.250(3) 0.5681(16) 0.2607(15) 0.089(6) Uani 0.4524(18) 1 d D U P E 2
N2E N 0.211(2) 0.5659(11) 0.2109(13) 0.132(5) Uani 0.4524(18) 1 d D U P E 2
C6E C 0.3316(8) 0.6544(5) 0.3983(5) 0.073(2) Uani 0.4524(18) 1 d DG U P E 2
C5E C 0.3771(6) 0.6660(5) 0.4656(5) 0.067(2) Uani 0.4524(18) 1 d DG U P E 2
H5E H 0.3820 0.6249 0.4685 0.081 Uiso 0.4524(18) 1 calc R U P E 2
C4E C 0.4154(7) 0.7384(5) 0.5287(5) 0.066(2) Uani 0.4524(18) 1 d DG U P E 2
C9E C 0.4082(12) 0.7992(4) 0.5244(7) 0.075(2) Uani 0.4524(18) 1 d DG U P E 2
H9E H 0.4341 0.8482 0.5671 0.090 Uiso 0.4524(18) 1 calc R U P E 2
C8E C 0.3627(15) 0.7876(6) 0.4570(9) 0.085(2) Uani 0.4524(18) 1 d DG U P E 2
C7E C 0.3244(12) 0.7152(7) 0.3940(7) 0.084(2) Uani 0.4524(18) 1 d DG U P E 2
H7E H 0.2937 0.7074 0.3484 0.101 Uiso 0.4524(18) 1 calc R U P E 2
C10E C 0.3540(10) 0.8542(8) 0.4494(10) 0.108(2) Uani 0.4524(18) 1 d D U P E 2
C11E C 0.3974(13) 0.9314(12) 0.5216(12) 0.128(5) Uani 0.4524(18) 1 d D U P E 2
H11J H 0.3911 0.9695 0.5114 0.192 Uiso 0.4524(18) 1 calc R U P E 2
H11K H 0.4468 0.9367 0.5384 0.192 Uiso 0.4524(18) 1 calc R U P E 2
H11L H 0.3820 0.9371 0.5610 0.192 Uiso 0.4524(18) 1 calc R U P E 2
C12E C 0.2763(11) 0.8452(12) 0.4271(11) 0.131(4) Uani 0.4524(18) 1 d D U P E 2
H12J H 0.2689 0.8865 0.4231 0.196 Uiso 0.4524(18) 1 calc R U P E 2
H12K H 0.2624 0.8450 0.4655 0.196 Uiso 0.4524(18) 1 calc R U P E 2
H12L H 0.2483 0.7984 0.3786 0.196 Uiso 0.4524(18) 1 calc R U P E 2
C13E C 0.3744(13) 0.8442(18) 0.3843(12) 0.130(5) Uani 0.4524(18) 1 d D U P E 2
H13J H 0.4239 0.8500 0.3990 0.195 Uiso 0.4524(18) 1 calc R U P E 2
H13K H 0.3660 0.8817 0.3738 0.195 Uiso 0.4524(18) 1 calc R U P E 2
H13L H 0.3461 0.7947 0.3392 0.195 Uiso 0.4524(18) 1 calc R U P E 2

loop_
_atom_site_aniso_label
_atom_site_aniso_U_11
_atom_site_aniso_U_22
_atom_site_aniso_U_33
_atom_site_aniso_U_23
_atom_site_aniso_U_13
_atom_site_aniso_U_12
P1 0.156(3) 0.0808(17) 0.101(2) 0.0598(17) 0.050(2) 0.0311(18)
O1 0.140(8) 0.198(11) 0.073(6) 0.048(6) 0.037(5) 0.025(7)
O2 0.136(9) 0.160(10) 0.076(5) 0.034(6) 0.021(6) 0.048(8)
O3 0.255(13) 0.115(7) 0.221(12) 0.127(8) 0.151(10) 0.102(8)
O4 0.167(9) 0.132(8) 0.252(12) 0.158(9) 0.110(9) 0.081(7)
P2 0.1276(19) 0.0870(13) 0.0836(13) 0.0458(11) 0.0232(13) 0.0329(13)
O5 0.212(8) 0.324(12) 0.236(9) 0.241(10) 0.117(7) 0.162(8)
O6 0.187(8) 0.247(9) 0.193(7) 0.179(8) 0.086(6) 0.112(7)
O7 0.173(7) 0.081(4) 0.170(6) 0.016(4) 0.071(5) 0.029(5)
O8 0.170(8) 0.090(4) 0.186(7) -0.008(5) 0.057(6) -0.002(5)
P2D 0.1276(19) 0.0870(13) 0.0836(13) 0.0458(11) 0.0232(13) 0.0329(13)
O5D 0.212(8) 0.324(12) 0.236(9) 0.241(10) 0.117(7) 0.162(8)
O6D 0.187(8) 0.247(9) 0.193(7) 0.179(8) 0.086(6) 0.112(7)
O7D 0.173(7) 0.081(4) 0.170(6) 0.016(4) 0.071(5) 0.029(5)
O8D 0.170(8) 0.090(4) 0.186(7) -0.008(5) 0.057(6) -0.002(5)
N6 0.082(4) 0.109(4) 0.111(4) 0.053(3) 0.030(3) 0.012(3)
C66 0.074(4) 0.106(5) 0.097(5) 0.041(4) 0.026(4) 0.006(4)
C67 0.087(5) 0.111(5) 0.098(5) 0.054(4) 0.015(4) 0.018(4)
C68 0.092(6) 0.136(7) 0.133(7) 0.053(6) 0.034(5) 0.019(5)
C69 0.136(8) 0.176(8) 0.153(8) 0.066(7) 0.036(7) 0.062(7)
C70 0.101(6) 0.171(7) 0.150(6) 0.103(6) 0.060(5) 0.031(5)
C71 0.108(7) 0.222(9) 0.141(6) 0.112(7) 0.039(5) 0.024(6)
C72 0.138(9) 0.296(13) 0.182(9) 0.177(10) 0.079(7) 0.060(9)
C73 0.232(14) 0.40(2) 0.224(11) 0.217(13) 0.072(10) 0.087(14)
C74 0.092(5) 0.112(5) 0.128(6) 0.047(4) 0.049(5) 0.018(4)
C75 0.164(9) 0.188(8) 0.257(13) 0.112(8) 0.145(9) 0.072(7)
C76 0.262(14) 0.193(9) 0.349(18) 0.152(10) 0.234(14) 0.142(10)
C77 0.39(2) 0.277(16) 0.42(2) 0.240(16) 0.298(19) 0.220(16)
C78 0.084(5) 0.098(5) 0.112(5) 0.050(4) 0.025(4) 0.007(4)
C79 0.089(5) 0.080(4) 0.108(5) 0.034(4) 0.034(4) 0.014(4)
C80 0.093(5) 0.084(4) 0.106(5) 0.032(4) 0.030(4) 0.022(4)
C81 0.147(8) 0.095(5) 0.114(6) 0.039(5) 0.012(5) 0.020(5)
N7 0.134(11) 0.190(11) 0.301(14) 0.184(11) 0.105(10) 0.068(9)
C82 0.207(17) 0.201(13) 0.288(19) 0.176(14) 0.103(15) 0.099(12)
C83 0.29(3) 0.34(2) 0.34(2) 0.23(2) 0.11(2) 0.17(2)
C84 0.37(3) 0.39(2) 0.349(15) 0.257(15) 0.138(15) 0.25(2)
C85 0.34(2) 0.42(3) 0.353(17) 0.269(17) 0.135(16) 0.24(2)
C86 0.191(17) 0.195(15) 0.343(16) 0.202(14) 0.155(14) 0.083(13)
C87 0.26(2) 0.148(17) 0.303(19) 0.108(15) 0.154(17) -0.011(16)
C88 0.18(2) 0.158(17) 0.280(18) 0.125(16) 0.108(15) 0.012(15)
C89 0.106(15) 0.185(18) 0.254(19) 0.113(16) 0.080(15) -0.003(13)
C90 0.154(12) 0.182(12) 0.246(17) 0.132(12) 0.137(12) 0.080(9)
C91 0.187(17) 0.193(13) 0.27(2) 0.139(14) 0.137(17) 0.081(11)
C92 0.221(18) 0.148(13) 0.34(3) 0.101(15) 0.238(19) 0.094(12)
C93 0.39(4) 0.23(2) 0.54(4) 0.23(3) 0.41(4) 0.22(2)
C94 0.217(16) 0.202(17) 0.320(14) 0.184(13) 0.081(12) 0.086(13)
C95 0.37(3) 0.39(2) 0.349(15) 0.257(15) 0.138(15) 0.25(2)
C96 0.34(2) 0.42(3) 0.353(17) 0.269(17) 0.135(16) 0.24(2)
C97 0.25(3) 0.51(4) 0.37(2) 0.23(2) 0.13(2) 0.22(3)
C1A 0.068(5) 0.078(4) 0.054(3) 0.034(3) 0.019(3) 0.020(3)
C2A 0.066(6) 0.084(4) 0.057(4) 0.038(3) 0.017(4) 0.020(4)
C3A 0.074(10) 0.097(6) 0.074(8) 0.041(5) 0.005(6) 0.031(7)
N1A 0.122(11) 0.130(9) 0.104(12) 0.043(8) -0.005(9) 0.068(10)
C4A 0.070(6) 0.055(3) 0.051(4) 0.031(3) 0.018(3) 0.022(3)
C5A 0.062(5) 0.054(3) 0.054(4) 0.033(4) 0.026(4) 0.023(3)
C6A 0.064(4) 0.053(4) 0.050(4) 0.030(4) 0.026(4) 0.020(3)
C7A 0.081(4) 0.050(3) 0.051(5) 0.026(3) 0.027(5) 0.019(3)
C8A 0.076(5) 0.061(3) 0.059(4) 0.037(2) 0.032(3) 0.028(3)
C9A 0.103(8) 0.061(3) 0.059(4) 0.038(2) 0.030(4) 0.033(3)
C10A 0.115(5) 0.054(3) 0.072(3) 0.035(3) 0.036(3) 0.029(3)
C11A 0.143(13) 0.073(4) 0.105(6) 0.061(4) 0.059(9) 0.050(10)
C12A 0.127(6) 0.071(4) 0.079(11) 0.040(8) 0.042(7) 0.040(5)
C13A 0.130(8) 0.066(5) 0.082(5) 0.035(4) 0.031(5) 0.026(6)
C14A 0.064(5) 0.058(4) 0.051(4) 0.032(3) 0.016(3) 0.017(3)
C15A 0.060(4) 0.056(4) 0.059(3) 0.036(3) 0.023(3) 0.015(3)
C16A 0.078(4) 0.058(6) 0.058(3) 0.036(3) 0.025(4) 0.017(6)
N2A 0.117(7) 0.072(6) 0.060(4) 0.035(3) 0.031(5) 0.034(5)
C17A 0.059(4) 0.048(5) 0.045(4) 0.025(4) 0.020(3) 0.020(4)
C18A 0.061(4) 0.051(4) 0.050(4) 0.027(4) 0.019(3) 0.018(4)
C19A 0.079(5) 0.055(4) 0.052(3) 0.031(3) 0.014(3) 0.020(4)
C20A 0.080(5) 0.060(4) 0.055(3) 0.029(3) 0.012(3) 0.031(4)
C21A 0.072(4) 0.057(4) 0.052(3) 0.030(2) 0.017(3) 0.020(4)
C22A 0.069(4) 0.049(5) 0.047(4) 0.025(3) 0.019(4) 0.022(4)
C23A 0.091(4) 0.070(3) 0.052(3) 0.034(3) 0.007(3) 0.012(3)
C24A 0.125(12) 0.091(5) 0.069(6) 0.052(4) 0.012(7) 0.031(7)
C25A 0.130(6) 0.139(13) 0.073(5) 0.059(9) 0.038(5) 0.039(9)
C26A 0.103(7) 0.068(5) 0.063(8) 0.027(5) 0.007(5) 0.013(4)
C27A 0.068(5) 0.053(3) 0.063(4) 0.030(3) 0.015(3) 0.017(3)
C28A 0.071(5) 0.051(4) 0.059(3) 0.032(3) 0.016(3) 0.021(4)
C29A 0.131(10) 0.059(7) 0.075(4) 0.043(3) 0.040(4) 0.038(7)
N3A 0.179(15) 0.104(13) 0.098(7) 0.070(8) 0.048(8) 0.028(9)
C30A 0.068(4) 0.057(3) 0.059(4) 0.032(3) 0.026(4) 0.022(3)
C31A 0.068(5) 0.060(5) 0.060(4) 0.033(4) 0.026(4) 0.023(4)
C32A 0.073(6) 0.059(5) 0.056(4) 0.032(4) 0.030(3) 0.022(4)
C33A 0.082(8) 0.053(4) 0.061(4) 0.030(4) 0.030(4) 0.018(4)
C34A 0.086(5) 0.054(3) 0.062(4) 0.030(3) 0.029(4) 0.026(3)
C35A 0.081(4) 0.057(3) 0.062(6) 0.033(4) 0.022(5) 0.021(3)
C36A 0.128(5) 0.059(3) 0.076(4) 0.041(3) 0.035(3) 0.035(3)
C37A 0.170(10) 0.105(10) 0.123(9) 0.078(9) 0.077(8) 0.048(8)
C38A 0.138(12) 0.062(4) 0.094(5) 0.035(4) 0.038(7) 0.035(7)
C39A 0.140(7) 0.093(9) 0.098(8) 0.063(8) 0.038(5) 0.037(5)
C40A 0.076(5) 0.064(4) 0.054(3) 0.025(3) 0.028(3) 0.029(3)
C41A 0.075(5) 0.065(3) 0.053(5) 0.022(3) 0.026(3) 0.026(3)
C42A 0.089(5) 0.074(8) 0.067(10) 0.031(9) 0.029(7) 0.023(6)
N4A 0.111(12) 0.104(5) 0.119(14) 0.060(7) 0.034(8) 0.013(7)
C43A 0.068(4) 0.060(5) 0.047(3) 0.017(3) 0.018(3) 0.018(4)
C44A 0.068(5) 0.061(4) 0.042(4) 0.015(3) 0.012(4) 0.019(3)
C45A 0.078(7) 0.074(3) 0.050(5) 0.024(3) 0.017(4) 0.017(4)
C46A 0.071(8) 0.077(3) 0.057(4) 0.022(3) 0.004(4) 0.018(4)
C47A 0.068(4) 0.067(3) 0.059(3) 0.020(3) 0.007(3) 0.015(3)
C48A 0.071(4) 0.063(4) 0.056(3) 0.018(3) 0.017(3) 0.018(4)
C49A 0.101(4) 0.075(3) 0.076(4) 0.026(3) -0.004(3) 0.015(3)
C50A 0.135(12) 0.085(5) 0.106(10) 0.029(6) 0.009(6) 0.020(6)
C51A 0.164(14) 0.113(10) 0.073(5) 0.020(5) 0.013(7) 0.030(7)
C52A 0.091(5) 0.109(7) 0.107(12) 0.021(8) -0.010(6) 0.007(4)
C53A 0.076(5) 0.078(4) 0.060(5) 0.031(3) 0.006(4) 0.016(4)
C54A 0.075(4) 0.079(5) 0.050(4) 0.029(4) 0.008(3) 0.019(4)
C55A 0.075(5) 0.084(7) 0.053(7) 0.028(5) 0.004(4) 0.014(4)
N5A 0.094(5) 0.079(9) 0.077(6) 0.020(7) -0.006(4) 0.018(6)
C56A 0.070(6) 0.080(4) 0.053(5) 0.033(4) 0.009(4) 0.023(4)
C57A 0.063(5) 0.079(5) 0.052(5) 0.036(4) 0.012(4) 0.020(4)
C58A 0.072(4) 0.083(5) 0.061(4) 0.040(4) 0.015(3) 0.021(4)
C59A 0.090(5) 0.090(6) 0.072(4) 0.049(4) 0.005(4) 0.018(5)
C60A 0.101(5) 0.100(5) 0.072(4) 0.049(4) -0.005(4) 0.026(5)
C61A 0.080(8) 0.091(6) 0.061(5) 0.039(5) -0.004(4) 0.016(5)
C62A 0.121(6) 0.119(5) 0.092(4) 0.061(4) -0.017(4) 0.035(5)
C63A 0.171(12) 0.145(12) 0.103(6) 0.073(7) -0.006(7) 0.036(10)
C64A 0.125(7) 0.182(15) 0.149(13) 0.098(11) -0.009(7) 0.057(7)
C65A 0.155(14) 0.141(6) 0.137(8) 0.092(6) -0.009(9) 0.050(7)
C1D 0.068(5) 0.078(4) 0.054(3) 0.034(3) 0.019(3) 0.020(3)
C2D 0.066(6) 0.084(4) 0.057(4) 0.038(3) 0.017(4) 0.020(4)
C3D 0.074(10) 0.097(6) 0.074(8) 0.041(5) 0.005(6) 0.031(7)
N1D 0.122(11) 0.130(9) 0.104(12) 0.043(8) -0.005(9) 0.068(10)
C58D 0.072(4) 0.083(5) 0.061(4) 0.040(4) 0.015(3) 0.021(4)
C57D 0.063(5) 0.079(5) 0.052(5) 0.036(4) 0.012(4) 0.020(4)
C56D 0.070(6) 0.080(4) 0.053(5) 0.033(4) 0.009(4) 0.023(4)
C61D 0.080(8) 0.091(6) 0.061(5) 0.039(5) -0.004(4) 0.016(5)
C60D 0.101(5) 0.100(5) 0.072(4) 0.049(4) -0.005(4) 0.026(5)
C59D 0.090(5) 0.090(6) 0.072(4) 0.049(4) 0.005(4) 0.018(5)
C62D 0.121(6) 0.119(5) 0.092(4) 0.061(4) -0.017(4) 0.035(5)
C63D 0.171(12) 0.145(12) 0.103(6) 0.073(7) -0.006(7) 0.036(10)
C64D 0.125(7) 0.182(15) 0.149(13) 0.098(11) -0.009(7) 0.057(7)
C65D 0.155(14) 0.141(6) 0.137(8) 0.092(6) -0.009(9) 0.050(7)
C53D 0.076(5) 0.078(4) 0.060(5) 0.031(3) 0.006(4) 0.016(4)
C54D 0.075(4) 0.079(5) 0.050(4) 0.029(4) 0.008(3) 0.019(4)
C55D 0.075(5) 0.084(7) 0.053(7) 0.028(5) 0.004(4) 0.014(4)
N5D 0.094(5) 0.079(9) 0.077(6) 0.020(7) -0.006(4) 0.018(6)
C45D 0.078(7) 0.074(3) 0.050(5) 0.024(3) 0.017(4) 0.017(4)
C44D 0.068(5) 0.061(4) 0.042(4) 0.015(3) 0.012(4) 0.019(3)
C43D 0.068(4) 0.060(5) 0.047(3) 0.017(3) 0.018(3) 0.018(4)
C48D 0.071(4) 0.063(4) 0.056(3) 0.018(3) 0.017(3) 0.018(4)
C47D 0.068(4) 0.067(3) 0.059(3) 0.020(3) 0.007(3) 0.015(3)
C46D 0.071(8) 0.077(3) 0.057(4) 0.022(3) 0.004(4) 0.018(4)
C49D 0.101(4) 0.075(3) 0.076(4) 0.026(3) -0.004(3) 0.015(3)
C50D 0.135(12) 0.085(5) 0.106(10) 0.029(6) 0.009(6) 0.020(6)
C51D 0.164(14) 0.113(10) 0.073(5) 0.020(5) 0.013(7) 0.030(7)
C52D 0.091(5) 0.109(7) 0.107(12) 0.021(8) -0.010(6) 0.007(4)
C40D 0.076(5) 0.064(4) 0.054(3) 0.025(3) 0.028(3) 0.029(3)
C41D 0.075(5) 0.065(3) 0.053(5) 0.022(3) 0.026(3) 0.026(3)
C42D 0.089(5) 0.074(8) 0.067(10) 0.031(9) 0.029(7) 0.023(6)
N4D 0.111(12) 0.104(5) 0.119(14) 0.060(7) 0.034(8) 0.013(7)
C32D 0.073(6) 0.059(5) 0.056(4) 0.032(4) 0.030(3) 0.022(4)
C31D 0.068(5) 0.060(5) 0.060(4) 0.033(4) 0.026(4) 0.023(4)
C30D 0.068(4) 0.057(3) 0.059(4) 0.032(3) 0.026(4) 0.022(3)
C35D 0.081(4) 0.057(3) 0.062(6) 0.033(4) 0.022(5) 0.021(3)
C34D 0.086(5) 0.054(3) 0.062(4) 0.030(3) 0.029(4) 0.026(3)
C33D 0.082(8) 0.053(4) 0.061(4) 0.030(4) 0.030(4) 0.018(4)
C36D 0.128(5) 0.059(3) 0.076(4) 0.041(3) 0.035(3) 0.035(3)
C37D 0.170(10) 0.105(10) 0.123(9) 0.078(9) 0.077(8) 0.048(8)
C38D 0.138(12) 0.062(4) 0.094(5) 0.035(4) 0.038(7) 0.035(7)
C39D 0.140(7) 0.093(9) 0.098(8) 0.063(8) 0.038(5) 0.037(5)
C27D 0.068(5) 0.053(3) 0.063(4) 0.030(3) 0.015(3) 0.017(3)
C28D 0.071(5) 0.051(4) 0.059(3) 0.032(3) 0.016(3) 0.021(4)
C29D 0.131(10) 0.059(7) 0.075(4) 0.043(3) 0.040(4) 0.038(7)
N3D 0.179(15) 0.104(13) 0.098(7) 0.070(8) 0.048(8) 0.028(9)
C19D 0.079(5) 0.055(4) 0.052(3) 0.031(3) 0.014(3) 0.020(4)
C18D 0.061(4) 0.051(4) 0.050(4) 0.027(4) 0.019(3) 0.018(4)
C17D 0.059(4) 0.048(5) 0.045(4) 0.025(4) 0.020(3) 0.020(4)
C22D 0.069(4) 0.049(5) 0.047(4) 0.025(3) 0.019(4) 0.022(4)
C21D 0.072(4) 0.057(4) 0.052(3) 0.030(2) 0.017(3) 0.020(4)
C20D 0.080(5) 0.060(4) 0.055(3) 0.029(3) 0.012(3) 0.031(4)
C23D 0.091(4) 0.070(3) 0.052(3) 0.034(3) 0.007(3) 0.012(3)
C24D 0.125(12) 0.091(5) 0.069(6) 0.052(4) 0.012(7) 0.031(7)
C25D 0.130(6) 0.139(13) 0.073(5) 0.059(9) 0.038(5) 0.039(9)
C26D 0.103(7) 0.068(5) 0.063(8) 0.027(5) 0.007(5) 0.013(4)
C14D 0.064(5) 0.058(4) 0.051(4) 0.032(3) 0.016(3) 0.017(3)
C15D 0.060(4) 0.056(4) 0.059(3) 0.036(3) 0.023(3) 0.015(3)
C16D 0.078(4) 0.058(6) 0.058(3) 0.036(3) 0.025(4) 0.017(6)
N2D 0.117(7) 0.072(6) 0.060(4) 0.035(3) 0.031(5) 0.034(5)
C6D 0.064(4) 0.053(4) 0.050(4) 0.030(4) 0.026(4) 0.020(3)
C5D 0.062(5) 0.054(3) 0.054(4) 0.033(4) 0.026(4) 0.023(3)
C4D 0.070(6) 0.055(3) 0.051(4) 0.031(3) 0.018(3) 0.022(3)
C9D 0.103(8) 0.061(3) 0.059(4) 0.038(2) 0.030(4) 0.033(3)
C8D 0.076(5) 0.061(3) 0.059(4) 0.037(2) 0.032(3) 0.028(3)
C7D 0.081(4) 0.050(3) 0.051(5) 0.026(3) 0.027(5) 0.019(3)
C10D 0.115(5) 0.054(3) 0.072(3) 0.035(3) 0.036(3) 0.029(3)
C11D 0.143(13) 0.073(4) 0.105(6) 0.061(4) 0.059(9) 0.050(10)
C12D 0.127(6) 0.071(4) 0.079(11) 0.040(8) 0.042(7) 0.040(5)
C13D 0.130(8) 0.066(5) 0.082(5) 0.035(4) 0.031(5) 0.026(6)
C1B 0.100(6) 0.051(4) 0.066(4) 0.030(3) 0.035(4) 0.020(4)
C2B 0.083(6) 0.050(3) 0.067(4) 0.032(3) 0.042(4) 0.023(3)
C3B 0.101(7) 0.054(3) 0.078(5) 0.035(3) 0.036(6) 0.024(4)
N1B 0.139(6) 0.052(3) 0.124(11) 0.040(4) 0.053(11) 0.029(3)
C4B 0.089(6) 0.058(5) 0.065(4) 0.036(4) 0.043(4) 0.031(4)
C5B 0.088(6) 0.054(5) 0.066(5) 0.035(4) 0.036(4) 0.025(4)
C6B 0.095(6) 0.064(3) 0.066(5) 0.038(3) 0.036(4) 0.027(3)
C7B 0.119(8) 0.078(3) 0.075(6) 0.050(4) 0.045(5) 0.043(4)
C8B 0.128(7) 0.072(3) 0.082(5) 0.053(3) 0.052(4) 0.051(4)
C9B 0.111(7) 0.060(4) 0.074(5) 0.045(4) 0.045(4) 0.034(5)
C10B 0.172(6) 0.076(3) 0.095(4) 0.060(3) 0.047(4) 0.060(4)
C11B 0.191(10) 0.080(5) 0.123(8) 0.066(5) 0.051(6) 0.062(6)
C12B 0.183(8) 0.103(10) 0.144(11) 0.083(10) 0.070(7) 0.081(7)
C13B 0.197(15) 0.120(10) 0.107(6) 0.087(7) 0.055(8) 0.068(11)
C14B 0.088(6) 0.066(3) 0.072(4) 0.038(3) 0.032(4) 0.023(3)
C15B 0.078(5) 0.061(4) 0.066(4) 0.036(3) 0.029(4) 0.025(4)
C16B 0.099(8) 0.071(6) 0.074(5) 0.037(5) 0.018(6) 0.019(6)
N2B 0.162(11) 0.087(13) 0.101(9) 0.054(10) 0.002(8) 0.024(13)
C17B 0.082(5) 0.064(4) 0.074(4) 0.038(3) 0.034(4) 0.022(3)
C18B 0.083(5) 0.058(4) 0.068(4) 0.034(4) 0.028(4) 0.014(4)
C19B 0.088(5) 0.063(5) 0.078(4) 0.040(4) 0.040(3) 0.023(4)
C20B 0.091(5) 0.059(5) 0.075(3) 0.033(4) 0.031(3) 0.007(5)
C21B 0.097(5) 0.066(5) 0.076(3) 0.037(3) 0.033(3) 0.014(4)
C22B 0.098(6) 0.067(4) 0.074(4) 0.039(3) 0.029(4) 0.015(4)
C23B 0.103(6) 0.088(4) 0.076(4) 0.037(3) 0.020(4) 0.012(4)
C24B 0.145(13) 0.093(5) 0.079(5) 0.030(4) 0.009(7) 0.021(6)
C25B 0.154(8) 0.120(11) 0.091(11) 0.053(10) 0.039(8) 0.028(8)
C26B 0.120(7) 0.123(10) 0.112(7) 0.048(8) 0.031(5) 0.026(6)
C27B 0.086(6) 0.066(4) 0.086(4) 0.045(4) 0.040(4) 0.024(4)
C28B 0.082(5) 0.058(5) 0.081(4) 0.041(4) 0.037(3) 0.020(4)
C29B 0.100(5) 0.063(4) 0.095(6) 0.035(4) 0.028(6) 0.020(3)
N3B 0.151(7) 0.071(4) 0.118(7) 0.025(5) 0.014(7) 0.015(5)
C30B 0.082(6) 0.051(4) 0.072(4) 0.033(3) 0.037(4) 0.023(3)
C31B 0.093(6) 0.050(4) 0.073(4) 0.029(4) 0.038(4) 0.027(4)
C32B 0.076(5) 0.056(3) 0.073(4) 0.030(3) 0.044(3) 0.030(3)
C33B 0.107(7) 0.048(3) 0.072(5) 0.027(3) 0.047(4) 0.030(3)
C34B 0.099(7) 0.051(3) 0.073(5) 0.035(3) 0.047(4) 0.027(3)
C35B 0.097(8) 0.052(4) 0.068(6) 0.028(4) 0.038(5) 0.017(4)
C36B 0.126(8) 0.048(3) 0.097(6) 0.036(4) 0.053(5) 0.022(4)
C37B 0.131(7) 0.065(9) 0.105(5) 0.037(5) 0.056(4) 0.034(5)
C38B 0.170(13) 0.050(4) 0.093(5) 0.033(4) 0.033(7) 0.025(7)
C39B 0.139(8) 0.081(6) 0.141(11) 0.055(8) 0.064(7) 0.021(6)
C40B 0.085(5) 0.057(3) 0.077(4) 0.035(3) 0.039(3) 0.029(3)
C41B 0.082(6) 0.064(3) 0.076(4) 0.038(3) 0.043(3) 0.021(3)
C42B 0.105(9) 0.077(6) 0.091(9) 0.050(7) 0.038(9) 0.024(7)
N4B 0.174(10) 0.085(6) 0.112(8) 0.068(6) 0.034(8) 0.034(7)
C43B 0.080(5) 0.060(4) 0.077(4) 0.039(3) 0.038(4) 0.032(4)
C44B 0.091(6) 0.064(4) 0.071(4) 0.035(3) 0.036(4) 0.031(4)
C45B 0.080(5) 0.065(4) 0.066(4) 0.039(3) 0.035(4) 0.028(4)
C46B 0.106(7) 0.077(5) 0.075(5) 0.052(5) 0.027(5) 0.025(5)
C47B 0.086(6) 0.075(5) 0.092(5) 0.059(4) 0.033(4) 0.027(5)
C48B 0.072(6) 0.080(6) 0.095(5) 0.058(4) 0.035(4) 0.026(5)
C49B 0.126(7) 0.120(6) 0.118(6) 0.095(5) 0.036(5) 0.046(5)
C50B 0.149(13) 0.113(5) 0.132(8) 0.091(5) 0.033(7) 0.049(6)
C51B 0.149(9) 0.123(7) 0.139(6) 0.105(5) 0.033(6) 0.056(6)
C52B 0.172(11) 0.181(12) 0.143(10) 0.131(9) 0.065(9) 0.076(9)
C53B 0.091(6) 0.061(3) 0.062(4) 0.036(3) 0.028(4) 0.022(3)
C54B 0.074(4) 0.058(3) 0.062(3) 0.033(3) 0.035(3) 0.019(3)
C55B 0.091(8) 0.058(8) 0.068(4) 0.037(4) 0.029(4) 0.021(6)
N5B 0.125(8) 0.099(8) 0.070(4) 0.041(5) 0.018(4) 0.031(6)
C56B 0.074(5) 0.063(4) 0.068(4) 0.035(3) 0.031(4) 0.014(3)
C57B 0.071(5) 0.053(5) 0.066(4) 0.031(3) 0.030(4) 0.012(4)
C58B 0.075(5) 0.055(5) 0.063(3) 0.030(3) 0.032(3) 0.012(4)
C59B 0.096(5) 0.050(5) 0.063(3) 0.029(3) 0.035(3) 0.010(5)
C60B 0.083(5) 0.061(4) 0.068(3) 0.031(3) 0.033(3) 0.006(4)
C61B 0.082(5) 0.059(3) 0.063(4) 0.031(3) 0.030(4) 0.007(3)
C62B 0.116(5) 0.055(4) 0.064(3) 0.024(3) 0.032(3) 0.005(3)
C63B 0.153(11) 0.072(5) 0.077(5) 0.026(4) 0.027(7) 0.008(9)
C64B 0.135(7) 0.104(10) 0.086(8) 0.020(5) 0.041(6) 0.025(6)
C65B 0.145(10) 0.090(8) 0.103(7) 0.039(5) 0.046(8) 0.004(6)
C1E 0.100(6) 0.051(4) 0.066(4) 0.030(3) 0.035(4) 0.020(4)
C2E 0.083(6) 0.050(3) 0.067(4) 0.032(3) 0.042(4) 0.023(3)
C3E 0.101(7) 0.054(3) 0.078(5) 0.035(3) 0.036(6) 0.024(4)
N1E 0.139(6) 0.052(3) 0.124(11) 0.040(4) 0.053(11) 0.029(3)
C58E 0.075(5) 0.055(5) 0.063(3) 0.030(3) 0.032(3) 0.012(4)
C57E 0.071(5) 0.053(5) 0.066(4) 0.031(3) 0.030(4) 0.012(4)
C56E 0.074(5) 0.063(4) 0.068(4) 0.035(3) 0.031(4) 0.014(3)
C61E 0.082(5) 0.059(3) 0.063(4) 0.031(3) 0.030(4) 0.007(3)
C60E 0.083(5) 0.061(4) 0.068(3) 0.031(3) 0.033(3) 0.006(4)
C59E 0.096(5) 0.050(5) 0.063(3) 0.029(3) 0.035(3) 0.010(5)
C62E 0.116(5) 0.055(4) 0.064(3) 0.024(3) 0.032(3) 0.005(3)
C63E 0.153(11) 0.072(5) 0.077(5) 0.026(4) 0.027(7) 0.008(9)
C64E 0.135(7) 0.104(10) 0.086(8) 0.020(5) 0.041(6) 0.025(6)
C65E 0.145(10) 0.090(8) 0.103(7) 0.039(5) 0.046(8) 0.004(6)
C53E 0.091(6) 0.061(3) 0.062(4) 0.036(3) 0.028(4) 0.022(3)
C54E 0.074(4) 0.058(3) 0.062(3) 0.033(3) 0.035(3) 0.019(3)
C55E 0.091(8) 0.058(8) 0.068(4) 0.037(4) 0.029(4) 0.021(6)
N5E 0.125(8) 0.099(8) 0.070(4) 0.041(5) 0.018(4) 0.031(6)
C45E 0.080(5) 0.065(4) 0.066(4) 0.039(3) 0.035(4) 0.028(4)
C44E 0.091(6) 0.064(4) 0.071(4) 0.035(3) 0.036(4) 0.031(4)
C43E 0.080(5) 0.060(4) 0.077(4) 0.039(3) 0.038(4) 0.032(4)
C48E 0.072(6) 0.080(6) 0.095(5) 0.058(4) 0.035(4) 0.026(5)
C47E 0.086(6) 0.075(5) 0.092(5) 0.059(4) 0.033(4) 0.027(5)
C46E 0.106(7) 0.077(5) 0.075(5) 0.052(5) 0.027(5) 0.025(5)
C49E 0.126(7) 0.120(6) 0.118(6) 0.095(5) 0.036(5) 0.046(5)
C50E 0.149(13) 0.113(5) 0.132(8) 0.091(5) 0.033(7) 0.049(6)
C51E 0.149(9) 0.123(7) 0.139(6) 0.105(5) 0.033(6) 0.056(6)
C52E 0.172(11) 0.181(12) 0.143(10) 0.131(9) 0.065(9) 0.076(9)
C40E 0.085(5) 0.057(3) 0.077(4) 0.035(3) 0.039(3) 0.029(3)
C41E 0.082(6) 0.064(3) 0.076(4) 0.038(3) 0.043(3) 0.021(3)
C42E 0.105(9) 0.077(6) 0.091(9) 0.050(7) 0.038(9) 0.024(7)
N4E 0.174(10) 0.085(6) 0.112(8) 0.068(6) 0.034(8) 0.034(7)
C32E 0.076(5) 0.056(3) 0.073(4) 0.030(3) 0.044(3) 0.030(3)
C31E 0.093(6) 0.050(4) 0.073(4) 0.029(4) 0.038(4) 0.027(4)
C30E 0.082(6) 0.051(4) 0.072(4) 0.033(3) 0.037(4) 0.023(3)
C35E 0.097(8) 0.052(4) 0.068(6) 0.028(4) 0.038(5) 0.017(4)
C34E 0.099(7) 0.051(3) 0.073(5) 0.035(3) 0.047(4) 0.027(3)
C33E 0.107(7) 0.048(3) 0.072(5) 0.027(3) 0.047(4) 0.030(3)
C36E 0.126(8) 0.048(3) 0.097(6) 0.036(4) 0.053(5) 0.022(4)
C37E 0.131(7) 0.065(9) 0.105(5) 0.037(5) 0.056(4) 0.034(5)
C38E 0.170(13) 0.050(4) 0.093(5) 0.033(4) 0.033(7) 0.025(7)
C39E 0.139(8) 0.081(6) 0.141(11) 0.055(8) 0.064(7) 0.021(6)
C27E 0.086(6) 0.066(4) 0.086(4) 0.045(4) 0.040(4) 0.024(4)
C28E 0.082(5) 0.058(5) 0.081(4) 0.041(4) 0.037(3) 0.020(4)
C29E 0.100(5) 0.063(4) 0.095(6) 0.035(4) 0.028(6) 0.020(3)
N3E 0.151(7) 0.071(4) 0.118(7) 0.025(5) 0.014(7) 0.015(5)
C19E 0.088(5) 0.063(5) 0.078(4) 0.040(4) 0.040(3) 0.023(4)
C18E 0.083(5) 0.058(4) 0.068(4) 0.034(4) 0.028(4) 0.014(4)
C17E 0.082(5) 0.064(4) 0.074(4) 0.038(3) 0.034(4) 0.022(3)
C22E 0.098(6) 0.067(4) 0.074(4) 0.039(3) 0.029(4) 0.015(4)
C21E 0.097(5) 0.066(5) 0.076(3) 0.037(3) 0.033(3) 0.014(4)
C20E 0.091(5) 0.059(5) 0.075(3) 0.033(4) 0.031(3) 0.007(5)
C23E 0.103(6) 0.088(4) 0.076(4) 0.037(3) 0.020(4) 0.012(4)
C24E 0.145(13) 0.093(5) 0.079(5) 0.030(4) 0.009(7) 0.021(6)
C25E 0.154(8) 0.120(11) 0.091(11) 0.053(10) 0.039(8) 0.028(8)
C26E 0.120(7) 0.123(10) 0.112(7) 0.048(8) 0.031(5) 0.026(6)
C14E 0.088(6) 0.066(3) 0.072(4) 0.038(3) 0.032(4) 0.023(3)
C15E 0.078(5) 0.061(4) 0.066(4) 0.036(3) 0.029(4) 0.025(4)
C16E 0.099(8) 0.071(6) 0.074(5) 0.037(5) 0.018(6) 0.019(6)
N2E 0.162(11) 0.087(13) 0.101(9) 0.054(10) 0.002(8) 0.024(13)
C6E 0.095(6) 0.064(3) 0.066(5) 0.038(3) 0.036(4) 0.027(3)
C5E 0.088(6) 0.054(5) 0.066(5) 0.035(4) 0.036(4) 0.025(4)
C4E 0.089(6) 0.058(5) 0.065(4) 0.036(4) 0.043(4) 0.031(4)
C9E 0.111(7) 0.060(4) 0.074(5) 0.045(4) 0.045(4) 0.034(5)
C8E 0.128(7) 0.072(3) 0.082(5) 0.053(3) 0.052(4) 0.051(4)
C7E 0.119(8) 0.078(3) 0.075(6) 0.050(4) 0.045(5) 0.043(4)
C10E 0.172(6) 0.076(3) 0.095(4) 0.060(3) 0.047(4) 0.060(4)
C11E 0.191(10) 0.080(5) 0.123(8) 0.066(5) 0.051(6) 0.062(6)
C12E 0.183(8) 0.103(10) 0.144(11) 0.083(10) 0.070(7) 0.081(7)
C13E 0.197(15) 0.120(10) 0.107(6) 0.087(7) 0.055(8) 0.068(11)

loop_
_atom_type_symbol
_atom_type_description
_atom_type_scat_dispersion_real
_atom_type_scat_dispersion_imag
_atom_type_scat_source
C C 0.0033 0.0016 'International Tables Vol C Tables 4.2.6.8 and 6.1.1.4'
H H 0.0000 0.0000 'International Tables Vol C Tables 4.2.6.8 and 6.1.1.4'
N N 0.0061 0.0033 'International Tables Vol C Tables 4.2.6.8 and 6.1.1.4'
O O 0.0106 0.0060 'International Tables Vol C Tables 4.2.6.8 and 6.1.1.4'
P P 0.1023 0.0942 'International Tables Vol C Tables 4.2.6.8 and 6.1.1.4'

loop_
_geom_angle_atom_site_label_1
_geom_angle_atom_site_label_2
_geom_angle_atom_site_label_3
_geom_angle
_geom_angle_site_symmetry_1
_geom_angle_site_symmetry_3
O2 P1 O2 180.0 2_666 .
O2 P1 O4 114.9(6) 2_666 2_666
O2 P1 O4 65.1(6) . 2_666
O2 P1 O4 65.1(6) 2_666 .
O2 P1 O4 114.9(6) . .
O4 P1 O4 180.0 2_666 .
O2 P1 O3 113.9(6) 2_666 2_666
O2 P1 O3 66.1(6) . 2_666
O4 P1 O3 108.1(5) 2_666 2_666
O4 P1 O3 71.9(5) . 2_666
O2 P1 O3 66.1(6) 2_666 .
O2 P1 O3 113.9(6) . .
O4 P1 O3 71.9(5) 2_666 .
O4 P1 O3 108.1(5) . .
O3 P1 O3 180.0 2_666 .
O2 P1 O1 73.6(6) 2_666 .
O2 P1 O1 106.4(6) . .
O4 P1 O1 72.0(6) 2_666 .
O4 P1 O1 108.0(6) . .
O3 P1 O1 75.2(7) 2_666 .
O3 P1 O1 104.8(7) . .
O2 P1 O1 106.4(6) 2_666 2_666
O2 P1 O1 73.6(6) . 2_666
O4 P1 O1 108.0(6) 2_666 2_666
O4 P1 O1 72.0(6) . 2_666
O3 P1 O1 104.8(7) 2_666 2_666
O3 P1 O1 75.2(7) . 2_666
O1 P1 O1 180.0(6) . 2_666
P1 O1 O4 53.2(4) . 2_666
P1 O1 O2 51.5(4) . 2_666
O4 O1 O2 88.7(7) 2_666 2_666
P1 O1 H1O 109.5 . .
O4 O1 H1O 93.4 2_666 .
O2 O1 H1O 152.4 2_666 .
P1 O2 O4 58.6(5) . 2_666
P1 O2 O3 58.4(5) . 2_666
O4 O2 O3 98.6(7) 2_666 2_666
P1 O2 O1 54.9(4) . 2_666
O4 O2 O1 92.6(7) 2_666 2_666
O3 O2 O1 89.6(7) 2_666 2_666
P1 O2 H2O 109.3 . .
O4 O2 H2O 94.1 2_666 .
O3 O2 H2O 65.3 2_666 .
O1 O2 H2O 154.7 2_666 .
P1 O3 O2 55.5(4) . 2_666
P1 O3 O4 53.7(4) . 2_666
O2 O3 O4 94.8(7) 2_666 2_666
P1 O3 H3O 109.0 . .
O2 O3 H3O 91.3 2_666 .
O4 O3 H3O 150.6 2_666 .
P1 O4 O2 56.3(5) . 2_666
P1 O4 O3 54.4(4) . 2_666
O2 O4 O3 95.6(7) 2_666 2_666
P1 O4 O1 54.8(4) . 2_666
O2 O4 O1 90.4(6) 2_666 2_666
O3 O4 O1 85.5(7) 2_666 2_666
P1 O4 H4O 108.9 . .
O2 O4 H4O 65.1 2_666 .
O3 O4 H4O 160.6 2_666 .
O1 O4 H4O 91.7 2_666 .
O5 P2 O8 111.7(12) . .
O5 P2 O7 117.8(11) . .
O8 P2 O7 103.4(9) . .
O5 P2 O6 108.2(9) . .
O8 P2 O6 105.4(11) . .
O7 P2 O6 109.6(10) . .
P2 O5 H5O 109.6 . .
P2 O6 H6O 108.4 . .
P2 O7 H7O 108.8 . .
P2 O8 H8O 109.1 . .
O5D P2D O8D 117.0(12) . .
O5D P2D O7D 109.7(11) . .
O8D P2D O7D 111.0(10) . .
O5D P2D O6D 103.8(9) . .
O8D P2D O6D 104.9(11) . .
O7D P2D O6D 110.1(11) . .
O5D P2D H5OD 25.0 . .
O8D P2D H5OD 104.7 . .
O7D P2D H5OD 96.9 . .
O6D P2D H5OD 128.7 . .
O5D P2D H8OD 135.9 . .
O8D P2D H8OD 25.0 . .
O7D P2D H8OD 87.0 . .
O6D P2D H8OD 108.1 . .
H5OD P2D H8OD 116.3 . .
P2D O5D H5OD 109.3 . .
P2D O6D H6OD 108.7 . .
P2D O7D H7OD 109.3 . .
P2D O8D H8OD 108.4 . .
C74 N6 C78 113.1(6) . .
C74 N6 C66 104.0(5) . .
C78 N6 C66 112.6(6) . .
C74 N6 C70 111.1(6) . .
C78 N6 C70 105.5(6) . .
C66 N6 C70 110.6(6) . .
C67 C66 N6 115.3(6) . .
C67 C66 H66A 108.5 . .
N6 C66 H66A 108.5 . .
C67 C66 H66B 108.5 . .
N6 C66 H66B 108.5 . .
H66A C66 H66B 107.5 . .
C66 C67 C68 109.5(6) . .
C66 C67 H67A 109.8 . .
C68 C67 H67A 109.8 . .
C66 C67 H67B 109.8 . .
C68 C67 H67B 109.8 . .
H67A C67 H67B 108.2 . .
C69 C68 C67 114.0(8) . .
C69 C68 H68A 108.7 . .
C67 C68 H68A 108.7 . .
C69 C68 H68B 108.7 . .
C67 C68 H68B 108.7 . .
H68A C68 H68B 107.6 . .
C68 C69 H69A 109.5 . .
C68 C69 H69B 109.5 . .
H69A C69 H69B 109.5 . .
C68 C69 H69C 109.5 . .
H69A C69 H69C 109.5 . .
H69B C69 H69C 109.5 . .
C71 C70 N6 119.8(7) . .
C71 C70 H70A 107.4 . .
N6 C70 H70A 107.4 . .
C71 C70 H70B 107.4 . .
N6 C70 H70B 107.4 . .
H70A C70 H70B 106.9 . .
C70 C71 C72 107.3(8) . .
C70 C71 H71A 110.3 . .
C72 C71 H71A 110.3 . .
C70 C71 H71B 110.3 . .
C72 C71 H71B 110.3 . .
H71A C71 H71B 108.5 . .
C73 C72 C71 110.2(10) . .
C73 C72 H72A 109.6 . .
C71 C72 H72A 109.6 . .
C73 C72 H72B 109.6 . .
C71 C72 H72B 109.6 . .
H72A C72 H72B 108.1 . .
C72 C73 H73A 109.5 . .
C72 C73 H73B 109.5 . .
H73A C73 H73B 109.5 . .
C72 C73 H73C 109.5 . .
H73A C73 H73C 109.5 . .
H73B C73 H73C 109.5 . .
N6 C74 C75 115.7(7) . .
N6 C74 H74A 108.4 . .
C75 C74 H74A 108.4 . .
N6 C74 H74B 108.4 . .
C75 C74 H74B 108.4 . .
H74A C74 H74B 107.4 . .
C74 C75 C76 108.4(8) . .
C74 C75 H75A 110.0 . .
C76 C75 H75A 110.0 . .
C74 C75 H75B 110.0 . .
C76 C75 H75B 110.0 . .
H75A C75 H75B 108.4 . .
C77 C76 C75 109.7(15) . .
C77 C76 H76A 109.7 . .
C75 C76 H76A 109.7 . .
C77 C76 H76B 109.7 . .
C75 C76 H76B 109.7 . .
H76A C76 H76B 108.2 . .
C76 C77 H77A 109.5 . .
C76 C77 H77B 109.5 . .
H77A C77 H77B 109.5 . .
C76 C77 H77C 109.5 . .
H77A C77 H77C 109.5 . .
H77B C77 H77C 109.5 . .
N6 C78 C79 116.8(6) . .
N6 C78 H78A 108.1 . .
C79 C78 H78A 108.1 . .
N6 C78 H78B 108.1 . .
C79 C78 H78B 108.1 . .
H78A C78 H78B 107.3 . .
C80 C79 C78 109.6(6) . .
C80 C79 H79A 109.8 . .
C78 C79 H79A 109.8 . .
C80 C79 H79B 109.8 . .
C78 C79 H79B 109.8 . .
H79A C79 H79B 108.2 . .
C81 C80 C79 114.3(7) . .
C81 C80 H80A 108.7 . .
C79 C80 H80A 108.7 . .
C81 C80 H80B 108.7 . .
C79 C80 H80B 108.7 . .
H80A C80 H80B 107.6 . .
C80 C81 H81A 109.5 . .
C80 C81 H81B 109.5 . .
H81A C81 H81B 109.5 . .
C80 C81 H81C 109.5 . .
H81A C81 H81C 109.5 . .
H81B C81 H81C 109.5 . .
C82 N7 C86 106.2(15) . .
C82 N7 C94 104.8(16) . .
C86 N7 C94 101.9(18) . .
C82 N7 C90 110.3(15) . .
C86 N7 C90 112.8(16) . .
C94 N7 C90 119.6(17) . .
C83 C82 N7 117.2(19) . .
C83 C82 H82A 108.0 . .
N7 C82 H82A 108.0 . .
C83 C82 H82B 108.0 . .
N7 C82 H82B 108.0 . .
H82A C82 H82B 107.2 . .
C82 C83 C84 121(2) . .
C82 C83 H83A 107.1 . .
C84 C83 H83A 107.1 . .
C82 C83 H83B 107.1 . .
C84 C83 H83B 107.1 . .
H83A C83 H83B 106.8 . .
C83 C84 C85 126(3) . .
C83 C84 H84A 105.7 . .
C85 C84 H84A 105.7 . .
C83 C84 H84B 105.7 . .
C85 C84 H84B 105.7 . .
H84A C84 H84B 106.2 . .
C84 C85 H85A 109.5 . .
C84 C85 H85B 109.5 . .
H85A C85 H85B 109.5 . .
C84 C85 H85C 109.5 . .
H85A C85 H85C 109.5 . .
H85B C85 H85C 109.5 . .
C87 C86 N7 152(2) . .
C87 C86 H86A 98.6 . .
N7 C86 H86A 98.6 . .
C87 C86 H86B 98.6 . .
N7 C86 H86B 98.6 . .
H86A C86 H86B 103.9 . .
C86 C87 C88 127(2) . .
C86 C87 H87A 105.5 . .
C88 C87 H87A 105.5 . .
C86 C87 H87B 105.5 . .
C88 C87 H87B 105.5 . .
H87A C87 H87B 106.0 . .
C87 C88 C89 127(2) . .
C87 C88 H88A 105.6 . .
C89 C88 H88A 105.6 . .
C87 C88 H88B 105.6 . .
C89 C88 H88B 105.6 . .
H88A C88 H88B 106.1 . .
C88 C89 H89A 109.5 . .
C88 C89 H89B 109.5 . .
H89A C89 H89B 109.5 . .
C88 C89 H89C 109.5 . .
H89A C89 H89C 109.5 . .
H89B C89 H89C 109.5 . .
C91 C90 N7 126.4(17) . .
C91 C90 H90A 105.7 . .
N7 C90 H90A 105.7 . .
C91 C90 H90B 105.7 . .
N7 C90 H90B 105.7 . .
H90A C90 H90B 106.2 . .
C90 C91 C92 128.5(19) . .
C90 C91 H91A 105.2 . .
C92 C91 H91A 105.2 . .
C90 C91 H91B 105.2 . .
C92 C91 H91B 105.2 . .
H91A C91 H91B 105.9 . .
C91 C92 C93 120(2) . .
C91 C92 H92A 107.4 . .
C93 C92 H92A 107.4 . .
C91 C92 H92B 107.4 . .
C93 C92 H92B 107.4 . .
H92A C92 H92B 106.9 . .
C92 C93 H93A 109.5 . .
C92 C93 H93B 109.5 . .
H93A C93 H93B 109.5 . .
C92 C93 H93C 109.5 . .
H93A C93 H93C 109.5 . .
H93B C93 H93C 109.5 . .
C95 C94 N7 127(3) . .
C95 C94 H94A 105.5 . .
N7 C94 H94A 105.5 . .
C95 C94 H94B 105.5 . .
N7 C94 H94B 105.5 . .
H94A C94 H94B 106.1 . .
C94 C95 C96 129(3) . .
C94 C95 H95A 105.1 . .
C96 C95 H95A 105.1 . .
C94 C95 H95B 105.1 . .
C96 C95 H95B 105.1 . .
H95A C95 H95B 105.9 . .
C95 C96 C97 124(3) . .
C95 C96 H96A 106.2 . .
C97 C96 H96A 106.2 . .
C95 C96 H96B 106.2 . .
C97 C96 H96B 106.2 . .
H96A C96 H96B 106.4 . .
C96 C97 H97A 109.5 . .
C96 C97 H97B 109.5 . .
H97A C97 H97B 109.5 . .
C96 C97 H97C 109.5 . .
H97A C97 H97C 109.5 . .
H97B C97 H97C 109.5 . .
C2A C1A C58A 130.8(9) . .
C2A C1A H1A 114.6 . .
C58A C1A H1A 114.6 . .
C1A C2A C3A 128.7(13) . .
C1A C2A C4A 124.0(9) . .
C3A C2A C4A 107.2(12) . .
N1A C3A C2A 165(3) . .
C5A C4A C9A 120.0 . .
C5A C4A C2A 119.4(6) . .
C9A C4A C2A 120.6(6) . .
C4A C5A C6A 120.0 . .
C4A C5A H5A 120.0 . .
C6A C5A H5A 120.0 . .
C5A C6A C7A 120.0 . .
C5A C6A C14A 115.4(6) . .
C7A C6A C14A 124.3(6) . .
C8A C7A C6A 120.0 . .
C8A C7A H7A 120.0 . .
C6A C7A H7A 120.0 . .
C7A C8A C9A 120.0 . .
C7A C8A C10A 119.7(8) . .
C9A C8A C10A 120.3(8) . .
C8A C9A C4A 120.0 . .
C8A C9A H9A 120.0 . .
C4A C9A H9A 120.0 . .
C13A C10A C8A 117(2) . .
C13A C10A C11A 106.6(16) . .
C8A C10A C11A 108.3(19) . .
C13A C10A C12A 111.3(16) . .
C8A C10A C12A 105.3(19) . .
C11A C10A C12A 107.7(14) . .
C10A C11A H11A 109.5 . .
C10A C11A H11B 109.5 . .
H11A C11A H11B 109.5 . .
C10A C11A H11C 109.5 . .
H11A C11A H11C 109.5 . .
H11B C11A H11C 109.5 . .
C10A C12A H12A 109.5 . .
C10A C12A H12B 109.5 . .
H12A C12A H12B 109.5 . .
C10A C12A H12C 109.5 . .
H12A C12A H12C 109.5 . .
H12B C12A H12C 109.5 . .
C10A C13A H13A 109.5 . .
C10A C13A H13B 109.5 . .
H13A C13A H13B 109.5 . .
C10A C13A H13C 109.5 . .
H13A C13A H13C 109.5 . .
H13B C13A H13C 109.5 . .
C15A C14A C6A 129.7(9) . .
C15A C14A H14A 115.2 . .
C6A C14A H14A 115.2 . .
C14A C15A C16A 129.4(14) . .
C14A C15A C17A 124.3(8) . .
C16A C15A C17A 105.7(12) . .
N2A C16A C15A 167(2) . .
C18A C17A C22A 120.0 . .
C18A C17A C15A 119.9(6) . .
C22A C17A C15A 120.0(6) . .
C19A C18A C17A 120.0 . .
C19A C18A H18A 120.0 . .
C17A C18A H18A 120.0 . .
C18A C19A C20A 120.0 . .
C18A C19A C27A 116.1(6) . .
C20A C19A C27A 123.6(6) . .
C21A C20A C19A 120.0 . .
C21A C20A H20A 120.0 . .
C19A C20A H20A 120.0 . .
C20A C21A C22A 120.0 . .
C20A C21A C23A 116.7(7) . .
C22A C21A C23A 123.3(7) . .
C21A C22A C17A 120.0 . .
C21A C22A H22A 120.0 . .
C17A C22A H22A 120.0 . .
C24A C23A C25A 113.5(12) . .
C24A C23A C26A 107.3(14) . .
C25A C23A C26A 108.7(13) . .
C24A C23A C21A 118.1(15) . .
C25A C23A C21A 101.6(15) . .
C26A C23A C21A 107.2(18) . .
C23A C24A H24A 109.5 . .
C23A C24A H24B 109.5 . .
H24A C24A H24B 109.5 . .
C23A C24A H24C 109.5 . .
H24A C24A H24C 109.5 . .
H24B C24A H24C 109.5 . .
C23A C25A H25A 109.5 . .
C23A C25A H25B 109.5 . .
H25A C25A H25B 109.5 . .
C23A C25A H25C 109.5 . .
H25A C25A H25C 109.5 . .
H25B C25A H25C 109.5 . .
C23A C26A H26A 109.5 . .
C23A C26A H26B 109.5 . .
H26A C26A H26B 109.5 . .
C23A C26A H26C 109.5 . .
H26A C26A H26C 109.5 . .
H26B C26A H26C 109.5 . .
C28A C27A C19A 129.1(9) . .
C28A C27A H27A 115.5 . .
C19A C27A H27A 115.5 . .
C27A C28A C29A 128.2(15) . .
C27A C28A C30A 124.2(9) . .
C29A C28A C30A 107.5(13) . .
N3A C29A C28A 153(3) . .
C31A C30A C35A 120.0 . .
C31A C30A C28A 119.1(6) . .
C35A C30A C28A 120.9(6) . .
C32A C31A C30A 120.0 . .
C32A C31A H31A 120.0 . .
C30A C31A H31A 120.0 . .
C31A C32A C33A 120.0 . .
C31A C32A C40A 117.4(6) . .
C33A C32A C40A 122.4(6) . .
C34A C33A C32A 120.0 . .
C34A C33A H33A 120.0 . .
C32A C33A H33A 120.0 . .
C35A C34A C33A 120.0 . .
C35A C34A C36A 120.0(8) . .
C33A C34A C36A 120.0(8) . .
C34A C35A C30A 120.0 . .
C34A C35A H35A 120.0 . .
C30A C35A H35A 120.0 . .
C37A C36A C39A 110.2(15) . .
C37A C36A C38A 115.1(14) . .
C39A C36A C38A 104.8(14) . .
C37A C36A C34A 106.5(15) . .
C39A C36A C34A 105.8(13) . .
C38A C36A C34A 114.1(14) . .
C36A C37A H37A 109.5 . .
C36A C37A H37B 109.5 . .
H37A C37A H37B 109.5 . .
C36A C37A H37C 109.5 . .
H37A C37A H37C 109.5 . .
H37B C37A H37C 109.5 . .
C36A C38A H38A 109.5 . .
C36A C38A H38B 109.5 . .
H38A C38A H38B 109.5 . .
C36A C38A H38C 109.5 . .
H38A C38A H38C 109.5 . .
H38B C38A H38C 109.5 . .
C36A C39A H39A 109.5 . .
C36A C39A H39B 109.5 . .
H39A C39A H39B 109.5 . .
C36A C39A H39C 109.5 . .
H39A C39A H39C 109.5 . .
H39B C39A H39C 109.5 . .
C41A C40A C32A 131.7(10) . .
C41A C40A H40A 114.2 . .
C32A C40A H40A 114.2 . .
C40A C41A C42A 124.9(15) . .
C40A C41A C43A 127.0(9) . .
C42A C41A C43A 108.1(14) . .
N4A C42A C41A 169(4) . .
C44A C43A C48A 120.0 . .
C44A C43A C41A 118.2(6) . .
C48A C43A C41A 121.8(6) . .
C43A C44A C45A 120.0 . .
C43A C44A H44A 120.0 . .
C45A C44A H44A 120.0 . .
C46A C45A C44A 120.0 . .
C46A C45A C53A 123.3(6) . .
C44A C45A C53A 116.3(6) . .
C47A C46A C45A 120.0 . .
C47A C46A H46A 120.0 . .
C45A C46A H46A 120.0 . .
C48A C47A C46A 120.0 . .
C48A C47A C49A 122.4(8) . .
C46A C47A C49A 117.6(8) . .
C47A C48A C43A 120.0 . .
C47A C48A H48A 120.0 . .
C43A C48A H48A 120.0 . .
C50A C49A C52A 111.3(14) . .
C50A C49A C51A 103.1(13) . .
C52A C49A C51A 111.6(13) . .
C50A C49A C47A 105.8(14) . .
C52A C49A C47A 109.8(15) . .
C51A C49A C47A 114.8(15) . .
C49A C50A H50A 109.5 . .
C49A C50A H50B 109.5 . .
H50A C50A H50B 109.5 . .
C49A C50A H50C 109.5 . .
H50A C50A H50C 109.5 . .
H50B C50A H50C 109.5 . .
C49A C51A H51A 109.5 . .
C49A C51A H51B 109.5 . .
H51A C51A H51B 109.5 . .
C49A C51A H51C 109.5 . .
H51A C51A H51C 109.5 . .
H51B C51A H51C 109.5 . .
C49A C52A H52A 109.5 . .
C49A C52A H52B 109.5 . .
H52A C52A H52B 109.5 . .
C49A C52A H52C 109.5 . .
H52A C52A H52C 109.5 . .
H52B C52A H52C 109.5 . .
C54A C53A C45A 131.1(10) . .
C54A C53A H53A 114.5 . .
C45A C53A H53A 114.5 . .
C53A C54A C55A 128.0(15) . .
C53A C54A C56A 124.7(9) . .
C55A C54A C56A 106.1(13) . .
N5A C55A C54A 158(3) . .
C57A C56A C61A 120.0 . .
C57A C56A C54A 119.8(6) . .
C61A C56A C54A 120.1(6) . .
C56A C57A C58A 120.0 . .
C56A C57A H57A 120.0 . .
C58A C57A H57A 120.0 . .
C57A C58A C59A 120.0 . .
C57A C58A C1A 115.7(6) . .
C59A C58A C1A 124.1(7) . .
C60A C59A C58A 120.0 . .
C60A C59A H59A 120.0 . .
C58A C59A H59A 120.0 . .
C61A C60A C59A 120.0 . .
C61A C60A C62A 119.4(8) . .
C59A C60A C62A 120.4(8) . .
C60A C61A C56A 120.0 . .
C60A C61A H61A 120.0 . .
C56A C61A H61A 120.0 . .
C65A C62A C63A 103.3(14) . .
C65A C62A C64A 109.6(14) . .
C63A C62A C64A 100.6(14) . .
C65A C62A C60A 122.8(13) . .
C63A C62A C60A 108(2) . .
C64A C62A C60A 109.7(15) . .
C62A C63A H63A 109.5 . .
C62A C63A H63B 109.5 . .
H63A C63A H63B 109.5 . .
C62A C63A H63C 109.5 . .
H63A C63A H63C 109.5 . .
H63B C63A H63C 109.5 . .
C62A C64A H64A 109.5 . .
C62A C64A H64B 109.5 . .
H64A C64A H64B 109.5 . .
C62A C64A H64C 109.5 . .
H64A C64A H64C 109.5 . .
H64B C64A H64C 109.5 . .
C62A C65A H65A 109.5 . .
C62A C65A H65B 109.5 . .
H65A C65A H65B 109.5 . .
C62A C65A H65C 109.5 . .
H65A C65A H65C 109.5 . .
H65B C65A H65C 109.5 . .
C2D C1D C4D 132.2(11) . .
C2D C1D H1D 113.9 . .
C4D C1D H1D 113.9 . .
C1D C2D C3D 129.7(15) . .
C1D C2D C58D 124.1(10) . .
C3D C2D C58D 106.1(13) . .
N1D C3D C2D 162(3) . .
C57D C58D C59D 120.0 . .
C57D C58D C2D 120.9(7) . .
C59D C58D C2D 119.1(7) . .
C58D C57D C56D 120.0 . .
C58D C57D H56D 120.0 . .
C56D C57D H56D 120.0 . .
C61D C56D C57D 120.0 . .
C61D C56D C53D 124.6(7) . .
C57D C56D C53D 114.9(7) . .
C56D C61D C60D 120.0 . .
C56D C61D H61D 120.0 . .
C60D C61D H61D 120.0 . .
C59D C60D C61D 120.0 . .
C59D C60D C62D 120.1(9) . .
C61D C60D C62D 119.6(9) . .
C60D C59D C58D 120.0 . .
C60D C59D H59D 120.0 . .
C58D C59D H59D 120.0 . .
C60D C62D C65D 105.2(14) . .
C60D C62D C64D 98.0(17) . .
C65D C62D C64D 118.5(14) . .
C60D C62D C63D 113.9(19) . .
C65D C62D C63D 111.5(14) . .
C64D C62D C63D 109.2(15) . .
C62D C63D H63G 109.5 . .
C62D C63D H63H 109.5 . .
H63G C63D H63H 109.5 . .
C62D C63D H63I 109.5 . .
H63G C63D H63I 109.5 . .
H63H C63D H63I 109.5 . .
C62D C64D H64G 109.5 . .
C62D C64D H64H 109.5 . .
H64G C64D H64H 109.5 . .
C62D C64D H64I 109.5 . .
H64G C64D H64I 109.5 . .
H64H C64D H64I 109.5 . .
C62D C65D H65G 109.5 . .
C62D C65D H65H 109.5 . .
H65G C65D H65H 109.5 . .
C62D C65D H65I 109.5 . .
H65G C65D H65I 109.5 . .
H65H C65D H65I 109.5 . .
C54D C53D C56D 132.5(11) . .
C54D C53D H53D 113.7 . .
C56D C53D H53D 113.7 . .
C53D C54D C55D 127.2(16) . .
C53D C54D C45D 126.0(10) . .
C55D C54D C45D 106.8(14) . .
N5D C55D C54D 154(3) . .
C44D C45D C46D 120.0 . .
C44D C45D C54D 120.9(7) . .
C46D C45D C54D 119.1(7) . .
C43D C44D C45D 120.0 . .
C43D C44D H44D 120.0 . .
C45D C44D H44D 120.0 . .
C44D C43D C48D 120.0 . .
C44D C43D C40D 116.6(7) . .
C48D C43D C40D 123.2(7) . .
C47D C48D C43D 120.0 . .
C47D C48D H48D 120.0 . .
C43D C48D H48D 120.0 . .
C48D C47D C46D 120.0 . .
C48D C47D C49D 118.0(8) . .
C46D C47D C49D 121.8(8) . .
C47D C46D C45D 120.0 . .
C47D C46D H46D 120.0 . .
C45D C46D H46D 120.0 . .
C47D C49D C50D 117.3(16) . .
C47D C49D C52D 104.4(14) . .
C50D C49D C52D 110.2(14) . .
C47D C49D C51D 107.5(18) . .
C50D C49D C51D 110.2(13) . .
C52D C49D C51D 106.7(13) . .
C49D C50D H50G 109.5 . .
C49D C50D H50H 109.5 . .
H50G C50D H50H 109.5 . .
C49D C50D H50I 109.5 . .
H50G C50D H50I 109.5 . .
H50H C50D H50I 109.5 . .
C49D C51D H51G 109.5 . .
C49D C51D H51H 109.5 . .
H51G C51D H51H 109.5 . .
C49D C51D H51I 109.5 . .
H51G C51D H51I 109.5 . .
H51H C51D H51I 109.5 . .
C49D C52D H52G 109.5 . .
C49D C52D H52H 109.5 . .
H52G C52D H52H 109.5 . .
C49D C52D H52I 109.5 . .
H52G C52D H52I 109.5 . .
H52H C52D H52I 109.5 . .
C41D C40D C43D 133.9(11) . .
C41D C40D H40D 113.1 . .
C43D C40D H40D 113.1 . .
C40D C41D C42D 125.3(17) . .
C40D C41D C32D 126.7(10) . .
C42D C41D C32D 107.3(15) . .
N4D C42D C41D 171(7) . .
C31D C32D C33D 120.0 . .
C31D C32D C41D 119.5(7) . .
C33D C32D C41D 120.4(7) . .
C32D C31D C30D 120.0 . .
C32D C31D H31D 120.0 . .
C30D C31D H31D 120.0 . .
C35D C30D C31D 120.0 . .
C35D C30D C27D 124.4(7) . .
C31D C30D C27D 115.2(7) . .
C34D C35D C30D 120.0 . .
C34D C35D H35D 120.0 . .
C30D C35D H35D 120.0 . .
C35D C34D C33D 120.0 . .
C35D C34D C36D 116.8(8) . .
C33D C34D C36D 123.2(8) . .
C34D C33D C32D 120.0 . .
C34D C33D H33D 120.0 . .
C32D C33D H33D 120.0 . .
C38D C36D C37D 108.3(13) . .
C38D C36D C34D 104.6(13) . .
C37D C36D C34D 110.9(15) . .
C38D C36D C39D 107.7(13) . .
C37D C36D C39D 107.4(13) . .
C34D C36D C39D 117.4(16) . .
C36D C37D H37G 109.5 . .
C36D C37D H37H 109.5 . .
H37G C37D H37H 109.5 . .
C36D C37D H37I 109.5 . .
H37G C37D H37I 109.5 . .
H37H C37D H37I 109.5 . .
C36D C38D H38G 109.5 . .
C36D C38D H38H 109.5 . .
H38G C38D H38H 109.5 . .
C36D C38D H38I 109.5 . .
H38G C38D H38I 109.5 . .
H38H C38D H38I 109.5 . .
C36D C39D H39G 109.5 . .
C36D C39D H39H 109.5 . .
H39G C39D H39H 109.5 . .
C36D C39D H39I 109.5 . .
H39G C39D H39I 109.5 . .
H39H C39D H39I 109.5 . .
C28D C27D C30D 129.0(10) . .
C28D C27D H27D 115.5 . .
C30D C27D H27D 115.5 . .
C27D C28D C29D 128.7(15) . .
C27D C28D C19D 123.7(9) . .
C29D C28D C19D 107.2(16) . .
N3D C29D C28D 153(3) . .
C18D C19D C20D 120.0 . .
C18D C19D C28D 119.7(7) . .
C20D C19D C28D 119.9(7) . .
C19D C18D C17D 120.0 . .
C19D C18D H18D 120.0 . .
C17D C18D H18D 120.0 . .
C18D C17D C22D 120.0 . .
C18D C17D C14D 116.0(6) . .
C22D C17D C14D 123.9(6) . .
C21D C22D C17D 120.0 . .
C21D C22D H22D 120.0 . .
C17D C22D H22D 120.0 . .
C20D C21D C22D 120.0 . .
C20D C21D C23D 122.7(8) . .
C22D C21D C23D 116.9(8) . .
C21D C20D C19D 120.0 . .
C21D C20D H20D 120.0 . .
C19D C20D H20D 120.0 . .
C24D C23D C21D 107.5(15) . .
C24D C23D C26D 109.3(15) . .
C21D C23D C26D 111(2) . .
C24D C23D C25D 107.0(13) . .
C21D C23D C25D 112.9(17) . .
C26D C23D C25D 109.4(14) . .
C23D C24D H24G 109.5 . .
C23D C24D H24H 109.5 . .
H24G C24D H24H 109.5 . .
C23D C24D H24I 109.5 . .
H24G C24D H24I 109.5 . .
H24H C24D H24I 109.5 . .
C23D C25D H25G 109.5 . .
C23D C25D H25H 109.5 . .
H25G C25D H25H 109.5 . .
C23D C25D H25I 109.5 . .
H25G C25D H25I 109.5 . .
H25H C25D H25I 109.5 . .
C23D C26D H26G 109.5 . .
C23D C26D H26H 109.5 . .
H26G C26D H26H 109.5 . .
C23D C26D H26I 109.5 . .
H26G C26D H26I 109.5 . .
H26H C26D H26I 109.5 . .
C15D C14D C17D 130.3(10) . .
C15D C14D H14D 114.8 . .
C17D C14D H14D 114.8 . .
C14D C15D C16D 127.8(15) . .
C14D C15D C6D 126.1(9) . .
C16D C15D C6D 105.8(14) . .
N2D C16D C15D 165(3) . .
C5D C6D C7D 120.0 . .
C5D C6D C15D 118.6(6) . .
C7D C6D C15D 121.4(6) . .
C6D C5D C4D 120.0 . .
C6D C5D H5D 120.0 . .
C4D C5D H5D 120.0 . .
C9D C4D C5D 120.0 . .
C9D C4D C1D 122.9(7) . .
C5D C4D C1D 117.1(7) . .
C4D C9D C8D 120.0 . .
C4D C9D H9D 120.0 . .
C8D C9D H9D 120.0 . .
C7D C8D C9D 120.0 . .
C7D C8D C10D 120.6(9) . .
C9D C8D C10D 119.4(9) . .
C8D C7D C6D 120.0 . .
C8D C7D H7D 120.0 . .
C6D C7D H7D 120.0 . .
C11D C10D C13D 107.5(17) . .
C11D C10D C12D 111.1(16) . .
C13D C10D C12D 110.0(18) . .
C11D C10D C8D 114(2) . .
C13D C10D C8D 105(3) . .
C12D C10D C8D 109(2) . .
C10D C11D H11G 109.5 . .
C10D C11D H11H 109.5 . .
H11G C11D H11H 109.5 . .
C10D C11D H11I 109.5 . .
H11G C11D H11I 109.5 . .
H11H C11D H11I 109.5 . .
C10D C12D H12G 109.5 . .
C10D C12D H12H 109.5 . .
H12G C12D H12H 109.5 . .
C10D C12D H12I 109.5 . .
H12G C12D H12I 109.5 . .
H12H C12D H12I 109.5 . .
C10D C13D H13G 109.5 . .
C10D C13D H13H 109.5 . .
H13G C13D H13H 109.5 . .
C10D C13D H13I 109.5 . .
H13G C13D H13I 109.5 . .
H13H C13D H13I 109.5 . .
C2B C1B C58B 131.7(9) . .
C2B C1B H1B 114.2 . .
C58B C1B H1B 114.2 . .
C1B C2B C3B 122.0(12) . .
C1B C2B C4B 124.7(8) . .
C3B C2B C4B 113.3(12) . .
N1B C3B C2B 178(4) . .
C5B C4B C9B 120.0 . .
C5B C4B C2B 119.6(6) . .
C9B C4B C2B 120.4(6) . .
C6B C5B C4B 120.0 . .
C6B C5B H5B 120.0 . .
C4B C5B H5B 120.0 . .
C5B C6B C7B 120.0 . .
C5B C6B C14B 115.0(6) . .
C7B C6B C14B 125.0(6) . .
C8B C7B C6B 120.0 . .
C8B C7B H7B 120.0 . .
C6B C7B H7B 120.0 . .
C7B C8B C9B 120.0 . .
C7B C8B C10B 119.8(8) . .
C9B C8B C10B 120.2(8) . .
C8B C9B C4B 120.0 . .
C8B C9B H9B 120.0 . .
C4B C9B H9B 120.0 . .
C12B C10B C13B 112.2(13) . .
C12B C10B C11B 107.4(12) . .
C13B C10B C11B 107.9(12) . .
C12B C10B C8B 108.3(15) . .
C13B C10B C8B 113.1(15) . .
C11B C10B C8B 107.8(14) . .
C10B C11B H11D 109.5 . .
C10B C11B H11E 109.5 . .
H11D C11B H11E 109.5 . .
C10B C11B H11F 109.5 . .
H11D C11B H11F 109.5 . .
H11E C11B H11F 109.5 . .
C10B C12B H12D 109.5 . .
C10B C12B H12E 109.5 . .
H12D C12B H12E 109.5 . .
C10B C12B H12F 109.5 . .
H12D C12B H12F 109.5 . .
H12E C12B H12F 109.5 . .
C10B C13B H13D 109.5 . .
C10B C13B H13E 109.5 . .
H13D C13B H13E 109.5 . .
C10B C13B H13F 109.5 . .
H13D C13B H13F 109.5 . .
H13E C13B H13F 109.5 . .
C15B C14B C6B 131.0(9) . .
C15B C14B H14B 114.5 . .
C6B C14B H14B 114.5 . .
C14B C15B C16B 120.4(12) . .
C14B C15B C17B 124.8(8) . .
C16B C15B C17B 114.8(11) . .
N2B C16B C15B 168(4) . .
C18B C17B C22B 120.0 . .
C18B C17B C15B 119.6(6) . .
C22B C17B C15B 120.4(6) . .
C17B C18B C19B 120.0 . .
C17B C18B H18B 120.0 . .
C19B C18B H18B 120.0 . .
C20B C19B C18B 120.0 . .
C20B C19B C27B 125.2(6) . .
C18B C19B C27B 114.8(6) . .
C19B C20B C21B 120.0 . .
C19B C20B H20B 120.0 . .
C21B C20B H20B 120.0 . .
C22B C21B C20B 120.0 . .
C22B C21B C23B 118.4(6) . .
C20B C21B C23B 121.5(6) . .
C21B C22B C17B 120.0 . .
C21B C22B H22B 120.0 . .
C17B C22B H22B 120.0 . .
C24B C23B C26B 107.0(11) . .
C24B C23B C25B 107.4(12) . .
C26B C23B C25B 110.4(13) . .
C24B C23B C21B 114.0(10) . .
C26B C23B C21B 110.4(11) . .
C25B C23B C21B 107.7(15) . .
C23B C24B H24D 109.5 . .
C23B C24B H24E 109.5 . .
H24D C24B H24E 109.5 . .
C23B C24B H24F 109.5 . .
H24D C24B H24F 109.5 . .
H24E C24B H24F 109.5 . .
C23B C25B H25D 109.5 . .
C23B C25B H25E 109.5 . .
H25D C25B H25E 109.5 . .
C23B C25B H25F 109.5 . .
H25D C25B H25F 109.5 . .
H25E C25B H25F 109.5 . .
C23B C26B H26D 109.5 . .
C23B C26B H26E 109.5 . .
H26D C26B H26E 109.5 . .
C23B C26B H26F 109.5 . .
H26D C26B H26F 109.5 . .
H26E C26B H26F 109.5 . .
C28B C27B C19B 132.2(10) . .
C28B C27B H27B 113.9 . .
C19B C27B H27B 113.9 . .
C27B C28B C29B 119.8(11) . .
C27B C28B C30B 124.0(9) . .
C29B C28B C30B 116.0(9) . .
N3B C29B C28B 177.0(18) . .
C31B C30B C35B 120.0 . .
C31B C30B C28B 121.2(5) . .
C35B C30B C28B 118.6(5) . .
C30B C31B C32B 120.0 . .
C30B C31B H31B 120.0 . .
C32B C31B H31B 120.0 . .
C33B C32B C31B 120.0 . .
C33B C32B C40B 124.6(5) . .
C31B C32B C40B 115.4(5) . .
C34B C33B C32B 120.0 . .
C34B C33B H33B 120.0 . .
C32B C33B H33B 120.0 . .
C35B C34B C33B 120.0 . .
C35B C34B C36B 117.6(6) . .
C33B C34B C36B 122.4(6) . .
C34B C35B C30B 120.0 . .
C34B C35B H35B 120.0 . .
C30B C35B H35B 120.0 . .
C37B C36B C38B 111.9(13) . .
C37B C36B C34B 107.5(17) . .
C38B C36B C34B 111.0(9) . .
C37B C36B C39B 111.8(13) . .
C38B C36B C39B 106.7(11) . .
C34B C36B C39B 108.0(10) . .
C36B C37B H37D 109.9 . .
C36B C37B H37E 109.2 . .
H37D C37B H37E 109.5 . .
C36B C37B H37F 109.3 . .
H37D C37B H37F 109.5 . .
H37E C37B H37F 109.5 . .
C36B C38B H38D 109.5 . .
C36B C38B H38E 109.5 . .
H38D C38B H38E 109.5 . .
C36B C38B H38F 109.5 . .
H38D C38B H38F 109.5 . .
H38E C38B H38F 109.5 . .
C36B C39B H39D 109.5 . .
C36B C39B H39E 109.5 . .
H39D C39B H39E 109.5 . .
C36B C39B H39F 109.5 . .
H39D C39B H39F 109.5 . .
H39E C39B H39F 109.5 . .
C41B C40B C32B 132.1(9) . .
C41B C40B H40B 114.0 . .
C32B C40B H40B 114.0 . .
C40B C41B C42B 120.7(11) . .
C40B C41B C43B 124.5(10) . .
C42B C41B C43B 114.7(9) . .
N4B C42B C41B 175(3) . .
C44B C43B C48B 120.0 . .
C44B C43B C41B 120.2(5) . .
C48B C43B C41B 119.7(6) . .
C43B C44B C45B 120.0 . .
C43B C44B H44B 120.0 . .
C45B C44B H44B 120.0 . .
C46B C45B C44B 120.0 . .
C46B C45B C53B 122.9(6) . .
C44B C45B C53B 117.0(6) . .
C45B C46B C47B 120.0 . .
C45B C46B H46B 120.0 . .
C47B C46B H46B 120.0 . .
C46B C47B C48B 120.0 . .
C46B C47B C49B 117.7(6) . .
C48B C47B C49B 122.2(6) . .
C47B C48B C43B 120.0 . .
C47B C48B H48B 120.0 . .
C43B C48B H48B 120.0 . .
C50B C49B C47B 107.2(11) . .
C50B C49B C52B 113.8(11) . .
C47B C49B C52B 107.8(11) . .
C50B C49B C51B 108.6(12) . .
C47B C49B C51B 114.8(11) . .
C52B C49B C51B 104.7(12) . .
C49B C50B H50D 109.5 . .
C49B C50B H50E 109.5 . .
H50D C50B H50E 109.5 . .
C49B C50B H50F 109.5 . .
H50D C50B H50F 109.5 . .
H50E C50B H50F 109.5 . .
C49B C51B H51D 109.5 . .
C49B C51B H51E 109.5 . .
H51D C51B H51E 109.5 . .
C49B C51B H51F 109.5 . .
H51D C51B H51F 109.5 . .
H51E C51B H51F 109.5 . .
C49B C52B H52D 109.5 . .
C49B C52B H52E 109.5 . .
H52D C52B H52E 109.5 . .
C49B C52B H52F 109.5 . .
H52D C52B H52F 109.5 . .
H52E C52B H52F 109.5 . .
C54B C53B C45B 132.7(9) . .
C54B C53B H53B 113.7 . .
C45B C53B H53B 113.7 . .
C53B C54B C55B 121.2(10) . .
C53B C54B C56B 123.1(9) . .
C55B C54B C56B 114.6(9) . .
N5B C55B C54B 174.7(16) . .
C57B C56B C61B 120.0 . .
C57B C56B C54B 120.4(6) . .
C61B C56B C54B 119.5(6) . .
C56B C57B C58B 120.0 . .
C56B C57B H57B 120.0 . .
C58B C57B H57B 120.0 . .
C59B C58B C57B 120.0 . .
C59B C58B C1B 124.1(5) . .
C57B C58B C1B 115.8(5) . .
C58B C59B C60B 120.0 . .
C58B C59B H59B 120.0 . .
C60B C59B H59B 120.0 . .
C59B C60B C61B 120.0 . .
C59B C60B C62B 119.1(7) . .
C61B C60B C62B 120.9(7) . .
C60B C61B C56B 120.0 . .
C60B C61B H61B 120.0 . .
C56B C61B H61B 120.0 . .
C60B C62B C64B 111.8(13) . .
C60B C62B C63B 110.1(11) . .
C64B C62B C63B 106.3(11) . .
C60B C62B C65B 116.0(14) . .
C64B C62B C65B 110.2(12) . .
C63B C62B C65B 101.7(11) . .
C62B C63B H63D 109.5 . .
C62B C63B H63E 109.5 . .
H63D C63B H63E 109.5 . .
C62B C63B H63F 109.5 . .
H63D C63B H63F 109.5 . .
H63E C63B H63F 109.5 . .
C62B C64B H64D 109.5 . .
C62B C64B H64E 109.5 . .
H64D C64B H64E 109.5 . .
C62B C64B H64F 109.5 . .
H64D C64B H64F 109.5 . .
H64E C64B H64F 109.5 . .
C62B C65B H65D 109.5 . .
C62B C65B H65E 109.5 . .
H65D C65B H65E 109.5 . .
C62B C65B H65F 109.5 . .
H65D C65B H65F 109.5 . .
H65E C65B H65F 109.5 . .
C2E C1E C4E 132.8(11) . .
C2E C1E H1E 113.6 . .
C4E C1E H1E 113.6 . .
C1E C2E C3E 120.1(14) . .
C1E C2E C58E 124.6(9) . .
C3E C2E C58E 115.3(14) . .
N1E C3E C2E 177(3) . .
C57E C58E C59E 120.0 . .
C57E C58E C2E 121.0(6) . .
C59E C58E C2E 119.0(6) . .
C56E C57E C58E 120.0 . .
C56E C57E H57E 120.0 . .
C58E C57E H57E 120.0 . .
C57E C56E C61E 120.0 . .
C57E C56E C53E 116.5(7) . .
C61E C56E C53E 123.2(7) . .
C60E C61E C56E 120.0 . .
C60E C61E H61E 120.0 . .
C56E C61E H61E 120.0 . .
C61E C60E C59E 120.0 . .
C61E C60E C62E 118.8(8) . .
C59E C60E C62E 121.2(8) . .
C60E C59E C58E 120.0 . .
C60E C59E H59E 120.0 . .
C58E C59E H59E 120.0 . .
C63E C62E C64E 111.3(14) . .
C63E C62E C60E 115.2(14) . .
C64E C62E C60E 103.3(14) . .
C63E C62E C65E 106.6(13) . .
C64E C62E C65E 116.3(14) . .
C60E C62E C65E 104.4(18) . .
C62E C63E H63J 109.5 . .
C62E C63E H63K 109.5 . .
H63J C63E H63K 109.5 . .
C62E C63E H63L 109.5 . .
H63J C63E H63L 109.5 . .
H63K C63E H63L 109.5 . .
C62E C64E H64J 109.5 . .
C62E C64E H64K 109.5 . .
H64J C64E H64K 109.5 . .
C62E C64E H64L 109.5 . .
H64J C64E H64L 109.5 . .
H64K C64E H64L 109.5 . .
C62E C65E H65J 109.5 . .
C62E C65E H65K 109.5 . .
H65J C65E H65K 109.5 . .
C62E C65E H65L 109.5 . .
H65J C65E H65L 109.5 . .
H65K C65E H65L 109.5 . .
C54E C53E C56E 130.6(11) . .
C54E C53E H53E 114.7 . .
C56E C53E H53E 114.7 . .
C53E C54E C55E 121.7(12) . .
C53E C54E C45E 121.7(10) . .
C55E C54E C45E 116.3(11) . .
N5E C55E C54E 175.1(18) . .
C44E C45E C46E 120.0 . .
C44E C45E C54E 120.9(6) . .
C46E C45E C54E 118.9(6) . .
C45E C44E C43E 120.0 . .
C45E C44E H44E 120.0 . .
C43E C44E H44E 120.0 . .
C44E C43E C48E 120.0 . .
C44E C43E C40E 116.3(7) . .
C48E C43E C40E 123.6(7) . .
C43E C48E C47E 120.0 . .
C43E C48E H48E 120.0 . .
C47E C48E H48E 120.0 . .
C48E C47E C46E 120.0 . .
C48E C47E C49E 119.8(7) . .
C46E C47E C49E 120.0(7) . .
C47E C46E C45E 120.0 . .
C47E C46E H46E 120.0 . .
C45E C46E H46E 120.0 . .
C47E C49E C50E 119.9(13) . .
C47E C49E C52E 107.9(13) . .
C50E C49E C52E 105.0(12) . .
C47E C49E C51E 108.9(13) . .
C50E C49E C51E 108.3(13) . .
C52E C49E C51E 106.0(14) . .
C49E C50E H50J 109.5 . .
C49E C50E H50K 109.5 . .
H50J C50E H50K 109.5 . .
C49E C50E H50L 109.5 . .
H50J C50E H50L 109.5 . .
H50K C50E H50L 109.5 . .
C49E C51E H51J 109.5 . .
C49E C51E H51K 109.5 . .
H51J C51E H51K 109.5 . .
C49E C51E H51L 109.5 . .
H51J C51E H51L 109.5 . .
H51K C51E H51L 109.5 . .
C49E C52E H52J 109.5 . .
C49E C52E H52K 109.5 . .
H52J C52E H52K 109.5 . .
C49E C52E H52L 109.5 . .
H52J C52E H52L 109.5 . .
H52K C52E H52L 109.5 . .
C41E C40E C43E 133.2(12) . .
C41E C40E H40E 113.4 . .
C43E C40E H40E 113.4 . .
C40E C41E C42E 122.3(13) . .
C40E C41E C32E 125.0(11) . .
C42E C41E C32E 112.8(11) . .
N4E C42E C41E 173(4) . .
C31E C32E C33E 120.0 . .
C31E C32E C41E 120.4(6) . .
C33E C32E C41E 119.5(6) . .
C32E C31E C30E 120.0 . .
C32E C31E H31E 120.0 . .
C30E C31E H31E 120.0 . .
C35E C30E C31E 120.0 . .
C35E C30E C27E 124.3(7) . .
C31E C30E C27E 115.7(7) . .
C30E C35E C34E 120.0 . .
C30E C35E H35E 120.0 . .
C34E C35E H35E 120.0 . .
C33E C34E C35E 120.0 . .
C33E C34E C36E 121.4(7) . .
C35E C34E C36E 118.6(7) . .
C34E C33E C32E 120.0 . .
C34E C33E H33E 120.0 . .
C32E C33E H33E 120.0 . .
C38E C36E C37E 104.8(15) . .
C38E C36E C39E 110.2(13) . .
C37E C36E C39E 107.6(16) . .
C38E C36E C34E 111.3(12) . .
C37E C36E C34E 113(2) . .
C39E C36E C34E 109.7(13) . .
C36E C37E H37J 109.5 . .
C36E C37E H37K 109.5 . .
H37J C37E H37K 109.5 . .
C36E C37E H37L 109.5 . .
H37J C37E H37L 109.5 . .
H37K C37E H37L 109.5 . .
C36E C38E H38J 109.5 . .
C36E C38E H38K 109.5 . .
H38J C38E H38K 109.5 . .
C36E C38E H38L 109.5 . .
H38J C38E H38L 109.5 . .
H38K C38E H38L 109.5 . .
C36E C39E H39J 109.5 . .
C36E C39E H39K 109.5 . .
H39J C39E H39K 109.5 . .
C36E C39E H39L 109.5 . .
H39J C39E H39L 109.5 . .
H39K C39E H39L 109.5 . .
C28E C27E C30E 131.8(10) . .
C28E C27E H27E 114.1 . .
C30E C27E H27E 114.1 . .
C27E C28E C29E 123.5(13) . .
C27E C28E C19E 124.4(10) . .
C29E C28E C19E 112.1(12) . .
N3E C29E C28E 178(2) . .
C18E C19E C20E 120.0 . .
C18E C19E C28E 121.5(7) . .
C20E C19E C28E 118.5(7) . .
C17E C18E C19E 120.0 . .
C17E C18E H18E 120.0 . .
C19E C18E H18E 120.0 . .
C18E C17E C22E 120.0 . .
C18E C17E C14E 114.1(7) . .
C22E C17E C14E 125.9(7) . .
C17E C22E C21E 120.0 . .
C17E C22E H22E 120.0 . .
C21E C22E H22E 120.0 . .
C20E C21E C22E 120.0 . .
C20E C21E C23E 121.6(8) . .
C22E C21E C23E 118.3(8) . .
C21E C20E C19E 120.0 . .
C21E C20E H20E 120.0 . .
C19E C20E H20E 120.0 . .
C26E C23E C25E 110.4(16) . .
C26E C23E C24E 106.8(13) . .
C25E C23E C24E 107.7(14) . .
C26E C23E C21E 105.4(14) . .
C25E C23E C21E 115.6(18) . .
C24E C23E C21E 110.7(13) . .
C23E C24E H24J 109.5 . .
C23E C24E H24K 109.5 . .
H24J C24E H24K 109.5 . .
C23E C24E H24L 109.5 . .
H24J C24E H24L 109.5 . .
H24K C24E H24L 109.5 . .
C23E C25E H25J 109.5 . .
C23E C25E H25K 109.5 . .
H25J C25E H25K 109.5 . .
C23E C25E H25L 109.5 . .
H25J C25E H25L 109.5 . .
H25K C25E H25L 109.5 . .
C23E C26E H26J 109.5 . .
C23E C26E H26K 109.5 . .
H26J C26E H26K 109.5 . .
C23E C26E H26L 109.5 . .
H26J C26E H26L 109.5 . .
H26K C26E H26L 109.5 . .
C15E C14E C17E 131.7(11) . .
C15E C14E H14E 114.2 . .
C17E C14E H14E 114.2 . .
C14E C15E C16E 120.4(14) . .
C14E C15E C6E 124.4(10) . .
C16E C15E C6E 114.9(14) . .
N2E C16E C15E 169(7) . .
C5E C6E C7E 120.0 . .
C5E C6E C15E 119.0(7) . .
C7E C6E C15E 121.0(7) . .
C4E C5E C6E 120.0 . .
C4E C5E H5E 120.0 . .
C6E C5E H5E 120.0 . .
C5E C4E C9E 120.0 . .
C5E C4E C1E 115.8(8) . .
C9E C4E C1E 124.1(8) . .
C8E C9E C4E 120.0 . .
C8E C9E H9E 120.0 . .
C4E C9E H9E 120.0 . .
C7E C8E C9E 120.0 . .
C7E C8E C10E 118.3(9) . .
C9E C8E C10E 121.7(9) . .
C8E C7E C6E 120.0 . .
C8E C7E H7E 120.0 . .
C6E C7E H7E 120.0 . .
C12E C10E C11E 108.5(14) . .
C12E C10E C13E 110.0(14) . .
C11E C10E C13E 111.1(15) . .
C12E C10E C8E 106.9(18) . .
C11E C10E C8E 114.7(15) . .
C13E C10E C8E 106(2) . .
C10E C11E H11J 109.5 . .
C10E C11E H11K 109.5 . .
H11J C11E H11K 109.5 . .
C10E C11E H11L 109.5 . .
H11J C11E H11L 109.5 . .
H11K C11E H11L 109.5 . .
C10E C12E H12J 109.5 . .
C10E C12E H12K 109.5 . .
H12J C12E H12K 109.5 . .
C10E C12E H12L 109.5 . .
H12J C12E H12L 109.5 . .
H12K C12E H12L 109.5 . .
C10E C13E H13J 109.5 . .
C10E C13E H13K 109.5 . .
H13J C13E H13K 109.5 . .
C10E C13E H13L 109.5 . .
H13J C13E H13L 109.5 . .
H13K C13E H13L 109.5 . .

loop_
_geom_bond_atom_site_label_1
_geom_bond_atom_site_label_2
_geom_bond_distance
_geom_bond_site_symmetry_2
P1 O2 1.475(9) 2_666
P1 O2 1.475(9) .
P1 O4 1.513(8) 2_666
P1 O4 1.513(8) .
P1 O3 1.525(9) 2_666
P1 O3 1.525(9) .
P1 O1 1.542(9) .
P1 O1 1.542(9) 2_666
O1 O4 1.795(15) 2_666
O1 O2 1.808(16) 2_666
O1 H1O 0.8499 .
O2 O4 1.607(14) 2_666
O2 O3 1.636(15) 2_666
O2 O1 1.808(16) 2_666
O2 H2O 0.8500 .
O3 O2 1.636(15) 2_666
O3 O4 1.783(16) 2_666
O3 H3O 0.8500 .
O4 O2 1.607(14) 2_666
O4 O3 1.783(16) 2_666
O4 O1 1.795(15) 2_666
O4 H4O 0.8501 .
P2 O5 1.482(12) .
P2 O8 1.487(12) .
P2 O7 1.523(12) .
P2 O6 1.544(12) .
O5 H5O 0.8500 .
O6 H6O 0.8501 .
O7 H7O 0.8500 .
O8 H8O 0.8500 .
P2D O5D 1.442(12) .
P2D O8D 1.460(12) .
P2D O7D 1.491(12) .
P2D O6D 1.511(12) .
P2D H5OD 1.9009 .
P2D H8OD 1.9073 .
O5D H5OD 0.8500 .
O6D H6OD 0.8501 .
O7D H7OD 0.8500 .
O8D H8OD 0.8501 .
N6 C74 1.481(9) .
N6 C78 1.499(8) .
N6 C66 1.525(9) .
N6 C70 1.548(9) .
C66 C67 1.484(9) .
C66 H66A 0.9800 .
C66 H66B 0.9800 .
C67 C68 1.546(11) .
C67 H67A 0.9800 .
C67 H67B 0.9800 .
C68 C69 1.475(11) .
C68 H68A 0.9800 .
C68 H68B 0.9800 .
C69 H69A 0.9700 .
C69 H69B 0.9700 .
C69 H69C 0.9700 .
C70 C71 1.497(11) .
C70 H70A 0.9800 .
C70 H70B 0.9800 .
C71 C72 1.630(12) .
C71 H71A 0.9800 .
C71 H71B 0.9800 .
C72 C73 1.427(14) .
C72 H72A 0.9800 .
C72 H72B 0.9800 .
C73 H73A 0.9700 .
C73 H73B 0.9700 .
C73 H73C 0.9700 .
C74 C75 1.488(11) .
C74 H74A 0.9800 .
C74 H74B 0.9800 .
C75 C76 1.691(15) .
C75 H75A 0.9800 .
C75 H75B 0.9800 .
C76 C77 1.325(17) .
C76 H76A 0.9800 .
C76 H76B 0.9800 .
C77 H77A 0.9700 .
C77 H77B 0.9700 .
C77 H77C 0.9700 .
C78 C79 1.517(9) .
C78 H78A 0.9800 .
C78 H78B 0.9800 .
C79 C80 1.507(9) .
C79 H79A 0.9800 .
C79 H79B 0.9800 .
C80 C81 1.472(10) .
C80 H80A 0.9800 .
C80 H80B 0.9800 .
C81 H81A 0.9700 .
C81 H81B 0.9700 .
C81 H81C 0.9700 .
N7 C82 1.453(15) .
N7 C86 1.471(15) .
N7 C94 1.472(16) .
N7 C90 1.508(15) .
C82 C83 1.37(2) .
C82 H82A 0.9800 .
C82 H82B 0.9800 .
C83 C84 1.46(2) .
C83 H83A 0.9800 .
C83 H83B 0.9800 .
C84 C85 1.55(2) .
C84 H84A 0.9800 .
C84 H84B 0.9800 .
C85 H85A 0.9700 .
C85 H85B 0.9700 .
C85 H85C 0.9700 .
C86 C87 1.302(18) .
C86 H86A 0.9800 .
C86 H86B 0.9800 .
C87 C88 1.46(2) .
C87 H87A 0.9800 .
C87 H87B 0.9800 .
C88 C89 1.55(2) .
C88 H88A 0.9800 .
C88 H88B 0.9800 .
C89 H89A 0.9700 .
C89 H89B 0.9700 .
C89 H89C 0.9700 .
C90 C91 1.337(18) .
C90 H90A 0.9800 .
C90 H90B 0.9800 .
C91 C92 1.46(2) .
C91 H91A 0.9800 .
C91 H91B 0.9800 .
C92 C93 1.52(2) .
C92 H92A 0.9800 .
C92 H92B 0.9800 .
C93 H93A 0.9700 .
C93 H93B 0.9700 .
C93 H93C 0.9700 .
C94 C95 1.34(2) .
C94 H94A 0.9800 .
C94 H94B 0.9800 .
C95 C96 1.47(2) .
C95 H95A 0.9800 .
C95 H95B 0.9800 .
C96 C97 1.56(2) .
C96 H96A 0.9800 .
C96 H96B 0.9800 .
C97 H97A 0.9700 .
C97 H97B 0.9700 .
C97 H97C 0.9700 .
C1A C2A 1.342(11) .
C1A C58A 1.463(11) .
C1A H1A 0.9400 .
C2A C3A 1.421(11) .
C2A C4A 1.520(10) .
C3A N1A 1.189(14) .
C4A C5A 1.3900 .
C4A C9A 1.3900 .
C5A C6A 1.3900 .
C5A H5A 0.9400 .
C6A C7A 1.3900 .
C6A C14A 1.470(10) .
C7A C8A 1.3900 .
C7A H7A 0.9400 .
C8A C9A 1.3900 .
C8A C10A 1.543(10) .
C9A H9A 0.9400 .
C10A C13A 1.541(19) .
C10A C11A 1.551(18) .
C10A C12A 1.557(18) .
C11A H11A 0.9700 .
C11A H11B 0.9700 .
C11A H11C 0.9700 .
C12A H12A 0.9700 .
C12A H12B 0.9700 .
C12A H12C 0.9700 .
C13A H13A 0.9700 .
C13A H13B 0.9700 .
C13A H13C 0.9700 .
C14A C15A 1.325(10) .
C14A H14A 0.9400 .
C15A C16A 1.420(11) .
C15A C17A 1.505(9) .
C16A N2A 1.189(13) .
C17A C18A 1.3900 .
C17A C22A 1.3900 .
C18A C19A 1.3900 .
C18A H18A 0.9400 .
C19A C20A 1.3900 .
C19A C27A 1.480(11) .
C20A C21A 1.3900 .
C20A H20A 0.9400 .
C21A C22A 1.3900 .
C21A C23A 1.562(10) .
C22A H22A 0.9400 .
C23A C24A 1.492(14) .
C23A C25A 1.516(15) .
C23A C26A 1.521(15) .
C24A H24A 0.9700 .
C24A H24B 0.9700 .
C24A H24C 0.9700 .
C25A H25A 0.9700 .
C25A H25B 0.9700 .
C25A H25C 0.9700 .
C26A H26A 0.9700 .
C26A H26B 0.9700 .
C26A H26C 0.9700 .
C27A C28A 1.329(10) .
C27A H27A 0.9400 .
C28A C29A 1.386(11) .
C28A C30A 1.508(10) .
C29A N3A 1.184(15) .
C30A C31A 1.3900 .
C30A C35A 1.3900 .
C31A C32A 1.3900 .
C31A H31A 0.9400 .
C32A C33A 1.3900 .
C32A C40A 1.415(11) .
C33A C34A 1.3900 .
C33A H33A 0.9400 .
C34A C35A 1.3900 .
C34A C36A 1.572(10) .
C35A H35A 0.9400 .
C36A C37A 1.46(2) .
C36A C39A 1.54(2) .
C36A C38A 1.57(2) .
C37A H37A 0.9700 .
C37A H37B 0.9700 .
C37A H37C 0.9700 .
C38A H38A 0.9700 .
C38A H38B 0.9700 .
C38A H38C 0.9700 .
C39A H39A 0.9700 .
C39A H39B 0.9700 .
C39A H39C 0.9700 .
C40A C41A 1.348(11) .
C40A H40A 0.9400 .
C41A C42A 1.413(12) .
C41A C43A 1.495(10) .
C42A N4A 1.214(14) .
C43A C44A 1.3900 .
C43A C48A 1.3900 .
C44A C45A 1.3900 .
C44A H44A 0.9400 .
C45A C46A 1.3900 .
C45A C53A 1.485(12) .
C46A C47A 1.3900 .
C46A H46A 0.9400 .
C47A C48A 1.3900 .
C47A C49A 1.537(10) .
C48A H48A 0.9400 .
C49A C50A 1.489(16) .
C49A C52A 1.496(16) .
C49A C51A 1.526(16) .
C50A H50A 0.9700 .
C50A H50B 0.9700 .
C50A H50C 0.9700 .
C51A H51A 0.9700 .
C51A H51B 0.9700 .
C51A H51C 0.9700 .
C52A H52A 0.9700 .
C52A H52B 0.9700 .
C52A H52C 0.9700 .
C53A C54A 1.331(11) .
C53A H53A 0.9400 .
C54A C55A 1.411(12) .
C54A C56A 1.501(10) .
C55A N5A 1.195(14) .
C56A C57A 1.3900 .
C56A C61A 1.3900 .
C57A C58A 1.3900 .
C57A H57A 0.9400 .
C58A C59A 1.3900 .
C59A C60A 1.3900 .
C59A H59A 0.9400 .
C60A C61A 1.3900 .
C60A C62A 1.550(10) .
C61A H61A 0.9400 .
C62A C65A 1.458(17) .
C62A C63A 1.474(17) .
C62A C64A 1.505(17) .
C63A H63A 0.9700 .
C63A H63B 0.9700 .
C63A H63C 0.9700 .
C64A H64A 0.9700 .
C64A H64B 0.9700 .
C64A H64C 0.9700 .
C65A H65A 0.9700 .
C65A H65B 0.9700 .
C65A H65C 0.9700 .
C1D C2D 1.341(11) .
C1D C4D 1.434(13) .
C1D H1D 0.9400 .
C2D C3D 1.422(11) .
C2D C58D 1.516(11) .
C3D N1D 1.198(14) .
C58D C57D 1.3900 .
C58D C59D 1.3900 .
C57D C56D 1.3900 .
C57D H56D 0.9400 .
C56D C61D 1.3900 .
C56D C53D 1.449(14) .
C61D C60D 1.3900 .
C61D H61D 0.9400 .
C60D C59D 1.3900 .
C60D C62D 1.554(11) .
C59D H59D 0.9400 .
C62D C65D 1.566(18) .
C62D C64D 1.581(19) .
C62D C63D 1.581(19) .
C63D H63G 0.9700 .
C63D H63H 0.9700 .
C63D H63I 0.9700 .
C64D H64G 0.9700 .
C64D H64H 0.9700 .
C64D H64I 0.9700 .
C65D H65G 0.9700 .
C65D H65H 0.9700 .
C65D H65I 0.9700 .
C53D C54D 1.340(11) .
C53D H53D 0.9400 .
C54D C55D 1.405(12) .
C54D C45D 1.507(11) .
C55D N5D 1.192(15) .
C45D C44D 1.3900 .
C45D C46D 1.3900 .
C44D C43D 1.3900 .
C44D H44D 0.9400 .
C43D C48D 1.3900 .
C43D C40D 1.411(13) .
C48D C47D 1.3900 .
C48D H48D 0.9400 .
C47D C46D 1.3900 .
C47D C49D 1.540(11) .
C46D H46D 0.9400 .
C49D C50D 1.548(17) .
C49D C52D 1.563(18) .
C49D C51D 1.575(18) .
C50D H50G 0.9700 .
C50D H50H 0.9700 .
C50D H50I 0.9700 .
C51D H51G 0.9700 .
C51D H51H 0.9700 .
C51D H51I 0.9700 .
C52D H52G 0.9700 .
C52D H52H 0.9700 .
C52D H52I 0.9700 .
C40D C41D 1.333(11) .
C40D H40D 0.9400 .
C41D C42D 1.406(13) .
C41D C32D 1.519(11) .
C42D N4D 1.198(14) .
C32D C31D 1.3900 .
C32D C33D 1.3900 .
C31D C30D 1.3900 .
C31D H31D 0.9400 .
C30D C35D 1.3900 .
C30D C27D 1.449(12) .
C35D C34D 1.3900 .
C35D H35D 0.9400 .
C34D C33D 1.3900 .
C34D C36D 1.568(10) .
C33D H33D 0.9400 .
C36D C38D 1.556(15) .
C36D C37D 1.565(15) .
C36D C39D 1.569(15) .
C37D H37G 0.9700 .
C37D H37H 0.9700 .
C37D H37I 0.9700 .
C38D H38G 0.9700 .
C38D H38H 0.9700 .
C38D H38I 0.9700 .
C39D H39G 0.9700 .
C39D H39H 0.9700 .
C39D H39I 0.9700 .
C27D C28D 1.344(11) .
C27D H27D 0.9400 .
C28D C29D 1.400(12) .
C28D C19D 1.516(10) .
C29D N3D 1.210(14) .
C19D C18D 1.3900 .
C19D C20D 1.3900 .
C18D C17D 1.3900 .
C18D H18D 0.9400 .
C17D C22D 1.3900 .
C17D C14D 1.458(11) .
C22D C21D 1.3900 .
C22D H22D 0.9400 .
C21D C20D 1.3900 .
C21D C23D 1.562(11) .
C20D H20D 0.9400 .
C23D C24D 1.543(15) .
C23D C26D 1.573(15) .
C23D C25D 1.586(15) .
C24D H24G 0.9700 .
C24D H24H 0.9700 .
C24D H24I 0.9700 .
C25D H25G 0.9700 .
C25D H25H 0.9700 .
C25D H25I 0.9700 .
C26D H26G 0.9700 .
C26D H26H 0.9700 .
C26D H26I 0.9700 .
C14D C15D 1.334(11) .
C14D H14D 0.9400 .
C15D C16D 1.427(11) .
C15D C6D 1.497(10) .
C16D N2D 1.193(14) .
C6D C5D 1.3900 .
C6D C7D 1.3900 .
C5D C4D 1.3900 .
C5D H5D 0.9400 .
C4D C9D 1.3900 .
C9D C8D 1.3900 .
C9D H9D 0.9400 .
C8D C7D 1.3900 .
C8D C10D 1.544(11) .
C7D H7D 0.9400 .
C10D C11D 1.52(2) .
C10D C13D 1.52(2) .
C10D C12D 1.52(2) .
C11D H11G 0.9700 .
C11D H11H 0.9700 .
C11D H11I 0.9700 .
C12D H12G 0.9700 .
C12D H12H 0.9700 .
C12D H12I 0.9700 .
C13D H13G 0.9700 .
C13D H13H 0.9700 .
C13D H13I 0.9700 .
C1B C2B 1.339(10) .
C1B C58B 1.475(11) .
C1B H1B 0.9400 .
C2B C3B 1.447(11) .
C2B C4B 1.507(10) .
C3B N1B 1.149(11) .
C4B C5B 1.3900 .
C4B C9B 1.3900 .
C5B C6B 1.3900 .
C5B H5B 0.9400 .
C6B C7B 1.3900 .
C6B C14B 1.483(11) .
C7B C8B 1.3900 .
C7B H7B 0.9400 .
C8B C9B 1.3900 .
C8B C10B 1.559(10) .
C9B H9B 0.9400 .
C10B C12B 1.503(16) .
C10B C13B 1.518(16) .
C10B C11B 1.521(16) .
C11B H11D 0.9700 .
C11B H11E 0.9700 .
C11B H11F 0.9700 .
C12B H12D 0.9700 .
C12B H12E 0.9700 .
C12B H12F 0.9700 .
C13B H13D 0.9700 .
C13B H13E 0.9700 .
C13B H13F 0.9700 .
C14B C15B 1.316(11) .
C14B H14B 0.9400 .
C15B C16B 1.455(12) .
C15B C17B 1.492(9) .
C16B N2B 1.144(12) .
C17B C18B 1.3900 .
C17B C22B 1.3900 .
C18B C19B 1.3900 .
C18B H18B 0.9400 .
C19B C20B 1.3900 .
C19B C27B 1.471(11) .
C20B C21B 1.3900 .
C20B H20B 0.9400 .
C21B C22B 1.3900 .
C21B C23B 1.547(10) .
C22B H22B 0.9400 .
C23B C24B 1.522(14) .
C23B C26B 1.524(15) .
C23B C25B 1.527(15) .
C24B H24D 0.9700 .
C24B H24E 0.9700 .
C24B H24F 0.9700 .
C25B H25D 0.9700 .
C25B H25E 0.9700 .
C25B H25F 0.9700 .
C26B H26D 0.9700 .
C26B H26E 0.9700 .
C26B H26F 0.9700 .
C27B C28B 1.357(11) .
C27B H27B 0.9400 .
C28B C29B 1.450(11) .
C28B C30B 1.511(10) .
C29B N3B 1.145(10) .
C30B C31B 1.3900 .
C30B C35B 1.3900 .
C31B C32B 1.3900 .
C31B H31B 0.9400 .
C32B C33B 1.3900 .
C32B C40B 1.437(11) .
C33B C34B 1.3900 .
C33B H33B 0.9400 .
C34B C35B 1.3900 .
C34B C36B 1.552(9) .
C35B H35B 0.9400 .
C36B C37B 1.535(15) .
C36B C38B 1.543(15) .
C36B C39B 1.576(15) .
C37B H37D 0.9700 .
C37B H37E 0.9700 .
C37B H37F 0.9700 .
C38B H38D 0.9700 .
C38B H38E 0.9700 .
C38B H38F 0.9700 .
C39B H39D 0.9700 .
C39B H39E 0.9700 .
C39B H39F 0.9700 .
C40B C41B 1.348(12) .
C40B H40B 0.9400 .
C41B C42B 1.450(11) .
C41B C43B 1.518(11) .
C42B N4B 1.132(10) .
C43B C44B 1.3900 .
C43B C48B 1.3900 .
C44B C45B 1.3900 .
C44B H44B 0.9400 .
C45B C46B 1.3900 .
C45B C53B 1.468(10) .
C46B C47B 1.3900 .
C46B H46B 0.9400 .
C47B C48B 1.3900 .
C47B C49B 1.546(10) .
C48B H48B 0.9400 .
C49B C50B 1.521(15) .
C49B C52B 1.547(15) .
C49B C51B 1.563(16) .
C50B H50D 0.9700 .
C50B H50E 0.9700 .
C50B H50F 0.9700 .
C51B H51D 0.9700 .
C51B H51E 0.9700 .
C51B H51F 0.9700 .
C52B H52D 0.9700 .
C52B H52E 0.9700 .
C52B H52F 0.9700 .
C53B C54B 1.322(11) .
C53B H53B 0.9400 .
C54B C55B 1.412(11) .
C54B C56B 1.521(10) .
C55B N5B 1.136(10) .
C56B C57B 1.3900 .
C56B C61B 1.3900 .
C57B C58B 1.3900 .
C57B H57B 0.9400 .
C58B C59B 1.3900 .
C59B C60B 1.3900 .
C59B H59B 0.9400 .
C60B C61B 1.3900 .
C60B C62B 1.552(10) .
C61B H61B 0.9400 .
C62B C64B 1.566(15) .
C62B C63B 1.589(15) .
C62B C65B 1.608(15) .
C63B H63D 0.9700 .
C63B H63E 0.9700 .
C63B H63F 0.9700 .
C64B H64D 0.9700 .
C64B H64E 0.9700 .
C64B H64F 0.9700 .
C65B H65D 0.9700 .
C65B H65E 0.9700 .
C65B H65F 0.9700 .
C1E C2E 1.333(12) .
C1E C4E 1.445(15) .
C1E H1E 0.9400 .
C2E C3E 1.442(12) .
C2E C58E 1.514(11) .
C3E N1E 1.140(11) .
C58E C57E 1.3900 .
C58E C59E 1.3900 .
C57E C56E 1.3900 .
C57E H57E 0.9400 .
C56E C61E 1.3900 .
C56E C53E 1.464(13) .
C61E C60E 1.3900 .
C61E H61E 0.9400 .
C60E C59E 1.3900 .
C60E C62E 1.545(11) .
C59E H59E 0.9400 .
C62E C63E 1.513(17) .
C62E C64E 1.521(17) .
C62E C65E 1.547(17) .
C63E H63J 0.9700 .
C63E H63K 0.9700 .
C63E H63L 0.9700 .
C64E H64J 0.9700 .
C64E H64K 0.9700 .
C64E H64L 0.9700 .
C65E H65J 0.9700 .
C65E H65K 0.9700 .
C65E H65L 0.9700 .
C53E C54E 1.351(12) .
C53E H53E 0.9400 .
C54E C55E 1.426(12) .
C54E C45E 1.511(11) .
C55E N5E 1.146(11) .
C45E C44E 1.3900 .
C45E C46E 1.3900 .
C44E C43E 1.3900 .
C44E H44E 0.9400 .
C43E C48E 1.3900 .
C43E C40E 1.430(13) .
C48E C47E 1.3900 .
C48E H48E 0.9400 .
C47E C46E 1.3900 .
C47E C49E 1.550(11) .
C46E H46E 0.9400 .
C49E C50E 1.550(17) .
C49E C52E 1.564(17) .
C49E C51E 1.567(17) .
C50E H50J 0.9700 .
C50E H50K 0.9700 .
C50E H50L 0.9700 .
C51E H51J 0.9700 .
C51E H51K 0.9700 .
C51E H51L 0.9700 .
C52E H52J 0.9700 .
C52E H52K 0.9700 .
C52E H52L 0.9700 .
C40E C41E 1.327(13) .
C40E H40E 0.9400 .
C41E C42E 1.442(12) .
C41E C32E 1.515(12) .
C42E N4E 1.123(11) .
C32E C31E 1.3900 .
C32E C33E 1.3900 .
C31E C30E 1.3900 .
C31E H31E 0.9400 .
C30E C35E 1.3900 .
C30E C27E 1.471(12) .
C35E C34E 1.3900 .
C35E H35E 0.9400 .
C34E C33E 1.3900 .
C34E C36E 1.553(10) .
C33E H33E 0.9400 .
C36E C38E 1.478(17) .
C36E C37E 1.502(18) .
C36E C39E 1.505(18) .
C37E H37J 0.9700 .
C37E H37K 0.9700 .
C37E H37L 0.9700 .
C38E H38J 0.9700 .
C38E H38K 0.9700 .
C38E H38L 0.9700 .
C39E H39J 0.9700 .
C39E H39K 0.9700 .
C39E H39L 0.9700 .
C27E C28E 1.327(12) .
C27E H27E 0.9400 .
C28E C29E 1.438(12) .
C28E C19E 1.538(12) .
C29E N3E 1.127(12) .
C19E C18E 1.3900 .
C19E C20E 1.3900 .
C18E C17E 1.3900 .
C18E H18E 0.9400 .
C17E C22E 1.3900 .
C17E C14E 1.461(13) .
C22E C21E 1.3900 .
C22E H22E 0.9400 .
C21E C20E 1.3900 .
C21E C23E 1.557(11) .
C20E H20E 0.9400 .
C23E C26E 1.492(18) .
C23E C25E 1.514(18) .
C23E C24E 1.517(17) .
C24E H24J 0.9700 .
C24E H24K 0.9700 .
C24E H24L 0.9700 .
C25E H25J 0.9700 .
C25E H25K 0.9700 .
C25E H25L 0.9700 .
C26E H26J 0.9700 .
C26E H26K 0.9700 .
C26E H26L 0.9700 .
C14E C15E 1.325(11) .
C14E H14E 0.9400 .
C15E C16E 1.442(13) .
C15E C6E 1.524(11) .
C16E N2E 1.144(14) .
C6E C5E 1.3900 .
C6E C7E 1.3900 .
C5E C4E 1.3900 .
C5E H5E 0.9400 .
C4E C9E 1.3900 .
C9E C8E 1.3900 .
C9E H9E 0.9400 .
C8E C7E 1.3900 .
C8E C10E 1.557(11) .
C7E H7E 0.9400 .
C10E C12E 1.523(18) .
C10E C11E 1.525(18) .
C10E C13E 1.538(18) .
C11E H11J 0.9700 .
C11E H11K 0.9700 .
C11E H11L 0.9700 .
C12E H12J 0.9700 .
C12E H12K 0.9700 .
C12E H12L 0.9700 .
C13E H13J 0.9700 .
C13E H13K 0.9700 .
C13E H13L 0.9700 .

loop_
_geom_hbond_atom_site_label_D
_geom_hbond_atom_site_label_H
_geom_hbond_atom_site_label_A
_geom_hbond_distance_DH
_geom_hbond_distance_HA
_geom_hbond_distance_DA
_geom_hbond_angle_DHA
_geom_hbond_site_symmetry_A
O5 H5O O1 0.85 2.12 2.659(18) 120.6 2_666
O5 H5O O2 0.85 2.39 3.159(18) 150.2 2_666
O5 H5O O3 0.85 1.76 2.59(2) 166.3 .
O6 H6O O1 0.85 2.51 3.272(17) 150.3 2_666
O6 H6O O2 0.85 1.99 2.592(19) 126.9 2_666
O6 H6O O4 0.85 1.61 2.440(18) 164.2 .
O7D H7OD O2 0.85 1.73 2.572(17) 170.5 2_666
O7D H7OD O3 0.85 2.05 2.642(18) 125.7 .
O7D H7OD O4 0.85 2.49 3.255(16) 149.3 .
O8D H8OD O1 0.85 2.10 2.694(19) 126.5 2_666
O8D H8OD O2 0.85 2.56 3.313(18) 147.4 2_666
O8D H8OD O4 0.85 1.83 2.675(19) 174.1 .
O1 H1O O5 0.85 1.81 2.659(18) 179.1 2_666
O1 H1O O7D 0.85 2.64 3.367(16) 144.7 2_666
O1 H1O O8D 0.85 2.12 2.694(19) 124.4 2_666
O2 H2O O5 0.85 2.37 3.159(18) 154.1 2_666
O2 H2O O6 0.85 2.08 2.592(19) 118.5 2_666
O2 H2O O7D 0.85 1.75 2.572(17) 163.6 2_666
O3 H3O O5 0.85 1.75 2.59(2) 172.5 .
O3 H3O O7D 0.85 2.03 2.642(18) 128.8 .
O4 H4O O6 0.85 1.63 2.440(18) 158.7 .
O4 H4O O7D 0.85 2.48 3.255(16) 152.6 .
O4 H4O O8D 0.85 2.08 2.675(19) 126.3 .
C66 H66A N5A 0.98 2.50 3.392(13) 152.0 2_566
C66 H66A N5D 0.98 2.47 3.430(15) 167.3 2_566
C70 H70B N2A 0.98 2.64 3.52(2) 148.4 .
C70 H70B N2D 0.98 2.68 3.58(3) 152.1 .
C71 H71A N5A 0.98 2.47 3.44(2) 171.6 2_566
C71 H71A N5D 0.98 2.51 3.43(3) 156.4 2_566

loop_
_geom_torsion_atom_site_label_1
_geom_torsion_atom_site_label_2
_geom_torsion_atom_site_label_3
_geom_torsion_atom_site_label_4
_geom_torsion
_geom_torsion_site_symmetry_1
_geom_torsion_site_symmetry_4
O2 P1 O1 O4 -123.9(7) 2_666 2_666
O2 P1 O1 O4 56.1(7) . 2_666
O4 P1 O1 O4 180.001(1) . 2_666
O3 P1 O1 O4 115.1(6) 2_666 2_666
O3 P1 O1 O4 -64.9(6) . 2_666
O2 P1 O1 O2 180.000(5) . 2_666
O4 P1 O1 O2 123.9(7) 2_666 2_666
O4 P1 O1 O2 -56.1(7) . 2_666
O3 P1 O1 O2 -121.0(6) 2_666 2_666
O3 P1 O1 O2 59.0(6) . 2_666
O4 P1 O2 O4 179.999(4) . 2_666
O3 P1 O2 O4 -125.5(8) 2_666 2_666
O3 P1 O2 O4 54.5(8) . 2_666
O1 P1 O2 O4 -60.5(7) . 2_666
O1 P1 O2 O4 119.5(7) 2_666 2_666
O4 P1 O2 O3 125.5(8) 2_666 2_666
O4 P1 O2 O3 -54.5(8) . 2_666
O3 P1 O2 O3 179.998(6) . 2_666
O1 P1 O2 O3 65.1(8) . 2_666
O1 P1 O2 O3 -114.9(8) 2_666 2_666
O4 P1 O2 O1 -119.5(7) 2_666 2_666
O4 P1 O2 O1 60.5(7) . 2_666
O3 P1 O2 O1 114.9(7) 2_666 2_666
O3 P1 O2 O1 -65.1(8) . 2_666
O1 P1 O2 O1 180.000(3) . 2_666
O2 P1 O3 O2 180.000(8) . 2_666
O4 P1 O3 O2 -129.1(8) 2_666 2_666
O4 P1 O3 O2 50.9(8) . 2_666
O1 P1 O3 O2 -64.1(7) . 2_666
O1 P1 O3 O2 115.9(7) 2_666 2_666
O2 P1 O3 O4 129.1(8) 2_666 2_666
O2 P1 O3 O4 -50.9(8) . 2_666
O4 P1 O3 O4 180.000(8) . 2_666
O1 P1 O3 O4 65.0(7) . 2_666
O1 P1 O3 O4 -115.0(7) 2_666 2_666
O2 P1 O4 O2 180.000(6) . 2_666
O3 P1 O4 O2 128.5(8) 2_666 2_666
O3 P1 O4 O2 -51.5(8) . 2_666
O1 P1 O4 O2 61.4(7) . 2_666
O1 P1 O4 O2 -118.6(7) 2_666 2_666
O2 P1 O4 O3 -128.5(8) 2_666 2_666
O2 P1 O4 O3 51.5(8) . 2_666
O3 P1 O4 O3 179.999(8) . 2_666
O1 P1 O4 O3 -67.1(7) . 2_666
O1 P1 O4 O3 112.9(7) 2_666 2_666
O2 P1 O4 O1 118.6(7) 2_666 2_666
O2 P1 O4 O1 -61.4(7) . 2_666
O3 P1 O4 O1 -112.9(7) 2_666 2_666
O3 P1 O4 O1 67.1(7) . 2_666
O1 P1 O4 O1 180.000(1) . 2_666
C74 N6 C66 C67 -179.0(6) . .
C78 N6 C66 C67 58.1(8) . .
C70 N6 C66 C67 -59.7(8) . .
N6 C66 C67 C68 -176.7(6) . .
C66 C67 C68 C69 -178.3(7) . .
C74 N6 C70 C71 52.4(11) . .
C78 N6 C70 C71 175.4(8) . .
C66 N6 C70 C71 -62.6(10) . .
N6 C70 C71 C72 172.8(8) . .
C70 C71 C72 C73 -175.6(11) . .
C78 N6 C74 C75 -58.3(10) . .
C66 N6 C74 C75 179.2(8) . .
C70 N6 C74 C75 60.1(10) . .
N6 C74 C75 C76 -175.0(9) . .
C74 C75 C76 C77 -65.9(18) . .
C74 N6 C78 C79 -60.8(9) . .
C66 N6 C78 C79 56.8(9) . .
C70 N6 C78 C79 177.6(7) . .
N6 C78 C79 C80 -174.4(6) . .
C78 C79 C80 C81 179.7(7) . .
C86 N7 C82 C83 69(3) . .
C94 N7 C82 C83 176(3) . .
C90 N7 C82 C83 -54(3) . .
N7 C82 C83 C84 163(4) . .
C82 C83 C84 C85 170(5) . .
C82 N7 C86 C87 33(6) . .
C94 N7 C86 C87 -76(6) . .
C90 N7 C86 C87 154(5) . .
N7 C86 C87 C88 -160(4) . .
C86 C87 C88 C89 85(4) . .
C82 N7 C90 C91 -177(2) . .
C86 N7 C90 C91 64(3) . .
C94 N7 C90 C91 -56(3) . .
N7 C90 C91 C92 170(2) . .
C90 C91 C92 C93 -155(3) . .
C82 N7 C94 C95 65(5) . .
C86 N7 C94 C95 176(4) . .
C90 N7 C94 C95 -59(5) . .
N7 C94 C95 C96 -179(4) . .
C94 C95 C96 C97 141(7) . .
C58A C1A C2A C3A 1(5) . .
C58A C1A C2A C4A 177.0(13) . .
C1A C2A C3A N1A -15(33) . .
C4A C2A C3A N1A 168(29) . .
C1A C2A C4A C5A -14(2) . .
C3A C2A C4A C5A 163(4) . .
C1A C2A C4A C9A 166.8(14) . .
C3A C2A C4A C9A -16(4) . .
C9A C4A C5A C6A 0.0 . .
C2A C4A C5A C6A -179.3(12) . .
C4A C5A C6A C7A 0.0 . .
C4A C5A C6A C14A 174.1(9) . .
C5A C6A C7A C8A 0.0 . .
C14A C6A C7A C8A -173.6(10) . .
C6A C7A C8A C9A 0.0 . .
C6A C7A C8A C10A 178.9(18) . .
C7A C8A C9A C4A 0.0 . .
C10A C8A C9A C4A -178.9(18) . .
C5A C4A C9A C8A 0.0 . .
C2A C4A C9A C8A 179.3(12) . .
C7A C8A C10A C13A 22(2) . .
C9A C8A C10A C13A -158.9(13) . .
C7A C8A C10A C11A 142.7(12) . .
C9A C8A C10A C11A -38.4(18) . .
C7A C8A C10A C12A -102.3(14) . .
C9A C8A C10A C12A 76.6(15) . .
C5A C6A C14A C15A -152.1(12) . .
C7A C6A C14A C15A 21.7(16) . .
C6A C14A C15A C16A 6(5) . .
C6A C14A C15A C17A 175.4(11) . .
C14A C15A C16A N2A -9(36) . .
C17A C15A C16A N2A 180(100) . .
C14A C15A C17A C18A -14.2(18) . .
C16A C15A C17A C18A 157(4) . .
C14A C15A C17A C22A 169.2(12) . .
C16A C15A C17A C22A -19(4) . .
C22A C17A C18A C19A 0.0 . .
C15A C17A C18A C19A -176.5(10) . .
C17A C18A C19A C20A 0.0 . .
C17A C18A C19A C27A 174.4(9) . .
C18A C19A C20A C21A 0.0 . .
C27A C19A C20A C21A -174.0(10) . .
C19A C20A C21A C22A 0.0 . .
C19A C20A C21A C23A -178.3(16) . .
C20A C21A C22A C17A 0.0 . .
C23A C21A C22A C17A 178.2(17) . .
C18A C17A C22A C21A 0.0 . .
C15A C17A C22A C21A 176.5(10) . .
C20A C21A C23A C24A 26.4(19) . .
C22A C21A C23A C24A -151.8(12) . .
C20A C21A C23A C25A -98.4(12) . .
C22A C21A C23A C25A 83.4(14) . .
C20A C21A C23A C26A 147.6(11) . .
C22A C21A C23A C26A -30.6(18) . .
C18A C19A C27A C28A -147.2(14) . .
C20A C19A C27A C28A 27.0(17) . .
C19A C27A C28A C29A -3(4) . .
C19A C27A C28A C30A 173.5(12) . .
C27A C28A C29A N3A 134(10) . .
C30A C28A C29A N3A -42(12) . .
C27A C28A C30A C31A -23(2) . .
C29A C28A C30A C31A 154(3) . .
C27A C28A C30A C35A 159.7(13) . .
C29A C28A C30A C35A -24(3) . .
C35A C30A C31A C32A 0.0 . .
C28A C30A C31A C32A -177.6(11) . .
C30A C31A C32A C33A 0.0 . .
C30A C31A C32A C40A 176.0(9) . .
C31A C32A C33A C34A 0.0 . .
C40A C32A C33A C34A -175.8(10) . .
C32A C33A C34A C35A 0.0 . .
C32A C33A C34A C36A 178.8(17) . .
C33A C34A C35A C30A 0.0 . .
C36A C34A C35A C30A -178.8(17) . .
C31A C30A C35A C34A 0.0 . .
C28A C30A C35A C34A 177.6(11) . .
C35A C34A C36A C37A 90.8(15) . .
C33A C34A C36A C37A -88.1(15) . .
C35A C34A C36A C39A -26.5(19) . .
C33A C34A C36A C39A 154.6(11) . .
C35A C34A C36A C38A -141.2(12) . .
C33A C34A C36A C38A 40(2) . .
C31A C32A C40A C41A -145.5(14) . .
C33A C32A C40A C41A 30.4(17) . .
C32A C40A C41A C42A -7(7) . .
C32A C40A C41A C43A 170.5(13) . .
C40A C41A C42A N4A 19(61) . .
C43A C41A C42A N4A -159(55) . .
C40A C41A C43A C44A -18(2) . .
C42A C41A C43A C44A 160(5) . .
C40A C41A C43A C48A 163.1(14) . .
C42A C41A C43A C48A -19(6) . .
C48A C43A C44A C45A 0.0 . .
C41A C43A C44A C45A -179.1(12) . .
C43A C44A C45A C46A 0.0 . .
C43A C44A C45A C53A 173.0(10) . .
C44A C45A C46A C47A 0.0 . .
C53A C45A C46A C47A -172.5(11) . .
C45A C46A C47A C48A 0.0 . .
C45A C46A C47A C49A 179.0(17) . .
C46A C47A C48A C43A 0.0 . .
C49A C47A C48A C43A -178.9(18) . .
C44A C43A C48A C47A 0.0 . .
C41A C43A C48A C47A 179.1(12) . .
C48A C47A C49A C50A -25.2(18) . .
C46A C47A C49A C50A 155.9(11) . .
C48A C47A C49A C52A 95.0(14) . .
C46A C47A C49A C52A -83.9(15) . .
C48A C47A C49A C51A -138.3(12) . .
C46A C47A C49A C51A 42.8(17) . .
C46A C45A C53A C54A 15(2) . .
C44A C45A C53A C54A -157.9(15) . .
C45A C53A C54A C55A 9(3) . .
C45A C53A C54A C56A 174.4(14) . .
C53A C54A C55A N5A -64(11) . .
C56A C54A C55A N5A 128(10) . .
C53A C54A C56A C57A -14(2) . .
C55A C54A C56A C57A 154.5(19) . .
C53A C54A C56A C61A 169.7(15) . .
C55A C54A C56A C61A -22(2) . .
C61A C56A C57A C58A 0.0 . .
C54A C56A C57A C58A -176.7(13) . .
C56A C57A C58A C59A 0.0 . .
C56A C57A C58A C1A 175.7(10) . .
C2A C1A C58A C57A -156.3(14) . .
C2A C1A C58A C59A 19.2(19) . .
C57A C58A C59A C60A 0.0 . .
C1A C58A C59A C60A -175.3(11) . .
C58A C59A C60A C61A 0.0 . .
C58A C59A C60A C62A 176(2) . .
C59A C60A C61A C56A 0.0 . .
C62A C60A C61A C56A -175.8(19) . .
C57A C56A C61A C60A 0.0 . .
C54A C56A C61A C60A 176.7(13) . .
C61A C60A C62A C65A 176.5(14) . .
C59A C60A C62A C65A 1(3) . .
C61A C60A C62A C63A -63.3(17) . .
C59A C60A C62A C63A 121.0(14) . .
C61A C60A C62A C64A 45.7(19) . .
C59A C60A C62A C64A -130.1(14) . .
C4D C1D C2D C3D 3(6) . .
C4D C1D C2D C58D -173.7(15) . .
C1D C2D C3D N1D 3(33) . .
C58D C2D C3D N1D 180(100) . .
C1D C2D C58D C57D 15(3) . .
C3D C2D C58D C57D -162(4) . .
C1D C2D C58D C59D -165.7(16) . .
C3D C2D C58D C59D 17(4) . .
C59D C58D C57D C56D 0.0 . .
C2D C58D C57D C56D 179.1(15) . .
C58D C57D C56D C61D 0.0 . .
C58D C57D C56D C53D -172.5(12) . .
C57D C56D C61D C60D 0.0 . .
C53D C56D C61D C60D 171.7(13) . .
C56D C61D C60D C59D 0.0 . .
C56D C61D C60D C62D 174(2) . .
C61D C60D C59D C58D 0.0 . .
C62D C60D C59D C58D -174(2) . .
C57D C58D C59D C60D 0.0 . .
C2D C58D C59D C60D -179.1(15) . .
C59D C60D C62D C65D 31(2) . .
C61D C60D C62D C65D -143.3(14) . .
C59D C60D C62D C64D -91.7(15) . .
C61D C60D C62D C64D 94.2(16) . .
C59D C60D C62D C63D 153.1(14) . .
C61D C60D C62D C63D -21(2) . .
C61D C56D C53D C54D -15(2) . .
C57D C56D C53D C54D 157.4(18) . .
C56D C53D C54D C55D 5(4) . .
C56D C53D C54D C45D -177.1(17) . .
C53D C54D C55D N5D -52(12) . .
C45D C54D C55D N5D 130(10) . .
C53D C54D C45D C44D 8(3) . .
C55D C54D C45D C44D -174(2) . .
C53D C54D C45D C46D -174.7(17) . .
C55D C54D C45D C46D 3(3) . .
C46D C45D C44D C43D 0.0 . .
C54D C45D C44D C43D 177.3(15) . .
C45D C44D C43D C48D 0.0 . .
C45D C44D C43D C40D -174.7(11) . .
C44D C43D C48D C47D 0.0 . .
C40D C43D C48D C47D 174.3(12) . .
C43D C48D C47D C46D 0.0 . .
C43D C48D C47D C49D 175.4(19) . .
C48D C47D C46D C45D 0.0 . .
C49D C47D C46D C45D -175(2) . .
C44D C45D C46D C47D 0.0 . .
C54D C45D C46D C47D -177.3(15) . .
C48D C47D C49D C50D 23(2) . .
C46D C47D C49D C50D -162.0(13) . .
C48D C47D C49D C52D 144.9(12) . .
C46D C47D C49D C52D -39.8(19) . .
C48D C47D C49D C51D -102.1(14) . .
C46D C47D C49D C51D 73.3(16) . .
C44D C43D C40D C41D 150.4(17) . .
C48D C43D C40D C41D -24(2) . .
C43D C40D C41D C42D -4(8) . .
C43D C40D C41D C32D -173.6(15) . .
C40D C41D C32D C31D 19(3) . .
C42D C41D C32D C31D -152(6) . .
C40D C41D C32D C33D -163.9(16) . .
C42D C41D C32D C33D 25(6) . .
C33D C32D C31D C30D 0.0 . .
C41D C32D C31D C30D 177.4(13) . .
C32D C31D C30D C35D 0.0 . .
C32D C31D C30D C27D -172.8(10) . .
C31D C30D C35D C34D 0.0 . .
C27D C30D C35D C34D 172.1(11) . .
C30D C35D C34D C33D 0.0 . .
C30D C35D C34D C36D 179.1(17) . .
C35D C34D C33D C32D 0.0 . .
C36D C34D C33D C32D -179.1(19) . .
C31D C32D C33D C34D 0.0 . .
C41D C32D C33D C34D -177.4(13) . .
C35D C34D C36D C38D -167.0(11) . .
C33D C34D C36D C38D 12.1(19) . .
C35D C34D C36D C37D 76.5(16) . .
C33D C34D C36D C37D -104.4(14) . .
C35D C34D C36D C39D -47.6(18) . .
C33D C34D C36D C39D 131.5(13) . .
C35D C30D C27D C28D -29.1(19) . .
C31D C30D C27D C28D 143.3(15) . .
C30D C27D C28D C29D -7(5) . .
C30D C27D C28D C19D -178.5(14) . .
C27D C28D C29D N3D 153(12) . .
C19D C28D C29D N3D -34(15) . .
C27D C28D C19D C18D 28(2) . .
C29D C28D C19D C18D -145(3) . .
C27D C28D C19D C20D -158.2(15) . .
C29D C28D C19D C20D 29(3) . .
C20D C19D C18D C17D 0.0 . .
C28D C19D C18D C17D 173.5(13) . .
C19D C18D C17D C22D 0.0 . .
C19D C18D C17D C14D -176.7(10) . .
C18D C17D C22D C21D 0.0 . .
C14D C17D C22D C21D 176.4(11) . .
C17D C22D C21D C20D 0.0 . .
C17D C22D C21D C23D -172.3(18) . .
C22D C21D C20D C19D 0.0 . .
C23D C21D C20D C19D 171.8(19) . .
C18D C19D C20D C21D 0.0 . .
C28D C19D C20D C21D -173.5(13) . .
C20D C21D C23D C24D 16.9(19) . .
C22D C21D C23D C24D -171.0(12) . .
C20D C21D C23D C26D 136.1(14) . .
C22D C21D C23D C26D -51.8(19) . .
C20D C21D C23D C25D -100.8(14) . .
C22D C21D C23D C25D 71.2(16) . .
C18D C17D C14D C15D 149.4(14) . .
C22D C17D C14D C15D -27.1(18) . .
C17D C14D C15D C16D 3(6) . .
C17D C14D C15D C6D -169.0(13) . .
C14D C15D C16D N2D -16(35) . .
C6D C15D C16D N2D 157(31) . .
C14D C15D C6D C5D 19(2) . .
C16D C15D C6D C5D -154(4) . .
C14D C15D C6D C7D -161.1(14) . .
C16D C15D C6D C7D 25(4) . .
C7D C6D C5D C4D 0.0 . .
C15D C6D C5D C4D 179.8(12) . .
C6D C5D C4D C9D 0.0 . .
C6D C5D C4D C1D -178.9(11) . .
C2D C1D C4D C9D -24(2) . .
C2D C1D C4D C5D 154.9(16) . .
C5D C4D C9D C8D 0.0 . .
C1D C4D C9D C8D 178.9(11) . .
C4D C9D C8D C7D 0.0 . .
C4D C9D C8D C10D -179(2) . .
C9D C8D C7D C6D 0.0 . .
C10D C8D C7D C6D 179(2) . .
C5D C6D C7D C8D 0.0 . .
C15D C6D C7D C8D -179.8(12) . .
C7D C8D C10D C11D 129.5(15) . .
C9D C8D C10D C11D -52(2) . .
C7D C8D C10D C13D 12(2) . .
C9D C8D C10D C13D -169.4(14) . .
C7D C8D C10D C12D -105.9(16) . .
C9D C8D C10D C12D 72.6(18) . .
C58B C1B C2B C3B 0(4) . .
C58B C1B C2B C4B -177.9(13) . .
C1B C2B C4B C5B 7(2) . .
C3B C2B C4B C5B -172(3) . .
C1B C2B C4B C9B -174.5(14) . .
C3B C2B C4B C9B 7(3) . .
C9B C4B C5B C6B 0.0 . .
C2B C4B C5B C6B 178.9(13) . .
C4B C5B C6B C7B 0.0 . .
C4B C5B C6B C14B 178.8(11) . .
C5B C6B C7B C8B 0.0 . .
C14B C6B C7B C8B -178.7(12) . .
C6B C7B C8B C9B 0.0 . .
C6B C7B C8B C10B -177(2) . .
C7B C8B C9B C4B 0.0 . .
C10B C8B C9B C4B 177(2) . .
C5B C4B C9B C8B 0.0 . .
C2B C4B C9B C8B -178.9(13) . .
C7B C8B C10B C12B 91.6(15) . .
C9B C8B C10B C12B -85.4(15) . .
C7B C8B C10B C13B -33(2) . .
C9B C8B C10B C13B 149.7(12) . .
C7B C8B C10B C11B -152.6(12) . .
C9B C8B C10B C11B 30.5(18) . .
C5B C6B C14B C15B -178.5(13) . .
C7B C6B C14B C15B 0.3(19) . .
C6B C14B C15B C16B -5(4) . .
C6B C14B C15B C17B 178.8(13) . .
C14B C15B C16B N2B 133(20) . .
C17B C15B C16B N2B -50(23) . .
C14B C15B C17B C18B -0.1(19) . .
C16B C15B C17B C18B -177(3) . .
C14B C15B C17B C22B 178.8(12) . .
C16B C15B C17B C22B 2(3) . .
C22B C17B C18B C19B 0.0 . .
C15B C17B C18B C19B 178.9(11) . .
C17B C18B C19B C20B 0.0 . .
C17B C18B C19B C27B -179.5(9) . .
C18B C19B C20B C21B 0.0 . .
C27B C19B C20B C21B 179.4(10) . .
C19B C20B C21B C22B 0.0 . .
C19B C20B C21B C23B -176.6(13) . .
C20B C21B C22B C17B 0.0 . .
C23B C21B C22B C17B 176.7(13) . .
C18B C17B C22B C21B 0.0 . .
C15B C17B C22B C21B -178.8(11) . .
C22B C21B C23B C24B -179.7(10) . .
C20B C21B C23B C24B -3.0(16) . .
C22B C21B C23B C26B -59.2(13) . .
C20B C21B C23B C26B 117.5(11) . .
C22B C21B C23B C25B 61.4(14) . .
C20B C21B C23B C25B -122.0(12) . .
C20B C19B C27B C28B 1(2) . .
C18B C19B C27B C28B -179.8(16) . .
C19B C27B C28B C29B 4(3) . .
C19B C27B C28B C30B 178.4(13) . .
C27B C28B C30B C31B -3(2) . .
C29B C28B C30B C31B 171.6(15) . .
C27B C28B C30B C35B 171.7(15) . .
C29B C28B C30B C35B -13(2) . .
C35B C30B C31B C32B 0.0 . .
C28B C30B C31B C32B 175.1(12) . .
C30B C31B C32B C33B 0.0 . .
C30B C31B C32B C40B -177.7(8) . .
C31B C32B C33B C34B 0.0 . .
C40B C32B C33B C34B 177.5(8) . .
C32B C33B C34B C35B 0.0 . .
C32B C33B C34B C36B -179.4(11) . .
C33B C34B C35B C30B 0.0 . .
C36B C34B C35B C30B 179.5(10) . .
C31B C30B C35B C34B 0.0 . .
C28B C30B C35B C34B -175.2(12) . .
C35B C34B C36B C37B 63.7(13) . .
C33B C34B C36B C37B -116.9(12) . .
C35B C34B C36B C38B -173.6(9) . .
C33B C34B C36B C38B 5.8(14) . .
C35B C34B C36B C39B -57.0(11) . .
C33B C34B C36B C39B 122.4(9) . .
C33B C32B C40B C41B 4(4) . .
C31B C32B C40B C41B -178(4) . .
C32B C40B C41B C42B 1(8) . .
C32B C40B C41B C43B -176(3) . .
C40B C41B C43B C44B -6(7) . .
C42B C41B C43B C44B 178(3) . .
C40B C41B C43B C48B 171(4) . .
C42B C41B C43B C48B -6(6) . .
C48B C43B C44B C45B 0.0 . .
C41B C43B C44B C45B 176(3) . .
C43B C44B C45B C46B 0.0 . .
C43B C44B C45B C53B -176.4(8) . .
C44B C45B C46B C47B 0.0 . .
C53B C45B C46B C47B 176.1(9) . .
C45B C46B C47B C48B 0.0 . .
C45B C46B C47B C49B -177.0(11) . .
C46B C47B C48B C43B 0.0 . .
C49B C47B C48B C43B 176.9(11) . .
C44B C43B C48B C47B 0.0 . .
C41B C43B C48B C47B -176(3) . .
C46B C47B C49B C50B -141.0(10) . .
C48B C47B C49B C50B 42.1(14) . .
C46B C47B C49B C52B 96.0(11) . .
C48B C47B C49B C52B -80.9(12) . .
C46B C47B C49B C51B -20.2(15) . .
C48B C47B C49B C51B 162.9(10) . .
C46B C45B C53B C54B 4(2) . .
C44B C45B C53B C54B -179.8(17) . .
C45B C53B C54B C55B -5(3) . .
C45B C53B C54B C56B -173.1(13) . .
C53B C54B C56B C57B -5(3) . .
C55B C54B C56B C57B -173.9(14) . .
C53B C54B C56B C61B 175.6(16) . .
C55B C54B C56B C61B 7(2) . .
C61B C56B C57B C58B 0.0 . .
C54B C56B C57B C58B -179.0(14) . .
C56B C57B C58B C59B 0.0 . .
C56B C57B C58B C1B -176.9(8) . .
C2B C1B C58B C59B 0.2(18) . .
C2B C1B C58B C57B 176.9(13) . .
C57B C58B C59B C60B 0.0 . .
C1B C58B C59B C60B 176.6(9) . .
C58B C59B C60B C61B 0.0 . .
C58B C59B C60B C62B -178.0(13) . .
C59B C60B C61B C56B 0.0 . .
C62B C60B C61B C56B 177.9(13) . .
C57B C56B C61B C60B 0.0 . .
C54B C56B C61B C60B 179.0(14) . .
C59B C60B C62B C64B 80.9(13) . .
C61B C60B C62B C64B -97.1(12) . .
C59B C60B C62B C63B -161.3(9) . .
C61B C60B C62B C63B 20.7(14) . .
C59B C60B C62B C65B -46.6(15) . .
C61B C60B C62B C65B 135.5(11) . .
C4E C1E C2E C3E -5(4) . .
C4E C1E C2E C58E 177.4(16) . .
C1E C2E C58E C57E 8(2) . .
C3E C2E C58E C57E -170(3) . .
C1E C2E C58E C59E -170.7(16) . .
C3E C2E C58E C59E 11(4) . .
C59E C58E C57E C56E 0.0 . .
C2E C58E C57E C56E -178.9(13) . .
C58E C57E C56E C61E 0.0 . .
C58E C57E C56E C53E 174.1(10) . .
C57E C56E C61E C60E 0.0 . .
C53E C56E C61E C60E -173.7(11) . .
C56E C61E C60E C59E 0.0 . .
C56E C61E C60E C62E -178.6(16) . .
C61E C60E C59E C58E 0.0 . .
C62E C60E C59E C58E 178.6(17) . .
C57E C58E C59E C60E 0.0 . .
C2E C58E C59E C60E 178.9(12) . .
C61E C60E C62E C63E -13.5(19) . .
C59E C60E C62E C63E 167.9(12) . .
C61E C60E C62E C64E -135.0(12) . .
C59E C60E C62E C64E 46.4(16) . .
C61E C60E C62E C65E 103.0(13) . .
C59E C60E C62E C65E -75.6(15) . .
C57E C56E C53E C54E -180(2) . .
C61E C56E C53E C54E -6(2) . .
C56E C53E C54E C55E -6(4) . .
C56E C53E C54E C45E 180.0(16) . .
C53E C54E C45E C44E 2(3) . .
C55E C54E C45E C44E -171.6(19) . .
C53E C54E C45E C46E -172.1(18) . .
C55E C54E C45E C46E 14(3) . .
C46E C45E C44E C43E 0.0 . .
C54E C45E C44E C43E -174.4(16) . .
C45E C44E C43E C48E 0.0 . .
C45E C44E C43E C40E 176.2(10) . .
C44E C43E C48E C47E 0.0 . .
C40E C43E C48E C47E -175.9(11) . .
C43E C48E C47E C46E 0.0 . .
C43E C48E C47E C49E 175.6(13) . .
C48E C47E C46E C45E 0.0 . .
C49E C47E C46E C45E -175.6(13) . .
C44E C45E C46E C47E 0.0 . .
C54E C45E C46E C47E 174.5(16) . .
C48E C47E C49E C50E 7.5(19) . .
C46E C47E C49E C50E -176.9(12) . .
C48E C47E C49E C52E -112.5(12) . .
C46E C47E C49E C52E 63.1(15) . .
C48E C47E C49E C51E 132.9(12) . .
C46E C47E C49E C51E -51.5(16) . .
C44E C43E C40E C41E -175(5) . .
C48E C43E C40E C41E 1(5) . .
C43E C40E C41E C42E -5(11) . .
C43E C40E C41E C32E 176(4) . .
C40E C41E C32E C31E -5(9) . .
C42E C41E C32E C31E 176(4) . .
C40E C41E C32E C33E 178(5) . .
C42E C41E C32E C33E -1(8) . .
C33E C32E C31E C30E 0.0 . .
C41E C32E C31E C30E -177(4) . .
C32E C31E C30E C35E 0.0 . .
C32E C31E C30E C27E 179.2(10) . .
C31E C30E C35E C34E 0.0 . .
C27E C30E C35E C34E -179.2(11) . .
C30E C35E C34E C33E 0.0 . .
C30E C35E C34E C36E 178.4(12) . .
C35E C34E C33E C32E 0.0 . .
C36E C34E C33E C32E -178.3(13) . .
C31E C32E C33E C34E 0.0 . .
C41E C32E C33E C34E 177(4) . .
C33E C34E C36E C38E -24.1(17) . .
C35E C34E C36E C38E 157.6(11) . .
C33E C34E C36E C37E -141.7(14) . .
C35E C34E C36E C37E 40.0(18) . .
C33E C34E C36E C39E 98.1(13) . .
C35E C34E C36E C39E -80.2(14) . .
C35E C30E C27E C28E 5(2) . .
C31E C30E C27E C28E -174(2) . .
C30E C27E C28E C29E -1(4) . .
C30E C27E C28E C19E 176.1(16) . .
C27E C28E C19E C18E -8(3) . .
C29E C28E C19E C18E 169.8(18) . .
C27E C28E C19E C20E 172.3(19) . .
C29E C28E C19E C20E -10(3) . .
C20E C19E C18E C17E 0.0 . .
C28E C19E C18E C17E 180.0(16) . .
C19E C18E C17E C22E 0.0 . .
C19E C18E C17E C14E -179.7(11) . .
C18E C17E C22E C21E 0.0 . .
C14E C17E C22E C21E 179.7(12) . .
C17E C22E C21E C20E 0.0 . .
C17E C22E C21E C23E -176.9(16) . .
C22E C21E C20E C19E 0.0 . .
C23E C21E C20E C19E 176.8(16) . .
C18E C19E C20E C21E 0.0 . .
C28E C19E C20E C21E -180.0(16) . .
C20E C21E C23E C26E 86.4(14) . .
C22E C21E C23E C26E -96.7(14) . .
C20E C21E C23E C25E -151.4(14) . .
C22E C21E C23E C25E 25(2) . .
C20E C21E C23E C24E -28.7(17) . .
C22E C21E C23E C24E 148.2(12) . .
C18E C17E C14E C15E -179.2(16) . .
C22E C17E C14E C15E 1(2) . .
C17E C14E C15E C16E -7(5) . .
C17E C14E C15E C6E -179.4(16) . .
C14E C15E C16E N2E 107(15) . .
C6E C15E C16E N2E -79(18) . .
C14E C15E C6E C5E 0(3) . .
C16E C15E C6E C5E -173(3) . .
C14E C15E C6E C7E -179.5(17) . .
C16E C15E C6E C7E 7(4) . .
C7E C6E C5E C4E 0.0 . .
C15E C6E C5E C4E -179.3(16) . .
C6E C5E C4E C9E 0.0 . .
C6E C5E C4E C1E -179.7(13) . .
C2E C1E C4E C5E -179.9(17) . .
C2E C1E C4E C9E 0(2) . .
C5E C4E C9E C8E 0.0 . .
C1E C4E C9E C8E 179.7(14) . .
C4E C9E C8E C7E 0.0 . .
C4E C9E C8E C10E -179(3) . .
C9E C8E C7E C6E 0.0 . .
C10E C8E C7E C6E 179(3) . .
C5E C6E C7E C8E 0.0 . .
C15E C6E C7E C8E 179.3(16) . .
C7E C8E C10E C12E 59(2) . .
C9E C8E C10E C12E -121.9(16) . .
C7E C8E C10E C11E 179.4(14) . .
C9E C8E C10E C11E -2(3) . .
C7E C8E C10E C13E -57.9(19) . .
C9E C8E C10E C13E 121.1(17) . .
